data_7251707
loop_
_publ_author_name
'Fang, Yicheng'
'Wei, Huiqi'
'Li, Caixia'
'Liu, Gen'
'Wang, Fan'
'Wu, Lamei'
'Huang, Zhengxi'
'Chen, Xi'
'Zhang, Zhan'

_publ_section_title
;
 Guest-induced diverse self-assemblies of an oligopyrrole
;
_journal_issue 13
_journal_name_full CrystEngComm
_journal_page_first 2023
_journal_page_last 2028
_journal_paper_doi 10.1039/D5CE01204J
_journal_volume 28
_journal_year 2026
_chemical_formula_moiety '2(C43 H59 N6 O4), 4(C4 H10 O), 2.651(C F3 O3 S), C43.349 H59 F1.048 N6 O5.048 S0.349'
_chemical_formula_sum 'C148 H217 F9 N18 O25 S3'
_chemical_formula_weight 2915.56
_space_group_crystal_system monoclinic
_space_group_IT_number 14
_space_group_name_Hall '-P 2ybc'
_space_group_name_H-M_alt 'P 1 21/c 1'
_atom_sites_solution_hydrogens geom
_atom_sites_solution_primary dual
_audit_creation_date 2023-03-29
_audit_creation_method
; 
Olex2 1.3 
(compiled 2020.11.12 svn.r5f609507 for OlexSys, GUI svn.r6408) 
;
_audit_update_record
;
2025-09-20 deposited with the CCDC.	2026-02-27 downloaded from the CCDC.
;
_cell_angle_alpha 90
_cell_angle_beta 110.582(4)
_cell_angle_gamma 90
_cell_formula_units_Z 4
_cell_length_a 31.191(3)
_cell_length_b 13.3642(13)
_cell_length_c 42.964(5)
_cell_measurement_reflns_used 9920
_cell_measurement_temperature 100.0
_cell_measurement_theta_max 46.73
_cell_measurement_theta_min 2.63
_cell_volume 16766(3)
_computing_cell_refinement 'SAINT V8.40B Bruker-AXS, Madison WI for PHOTON III'
_computing_data_collection 'Bruker APEX3 Bruker-AXS, Madison WI'
_computing_data_reduction 'SAINT V8.40B Bruker-AXS, Madison WI for PHOTON III'
_computing_molecular_graphics 'Bruker SHELXTL Bruker-AXS, Madison WI and local programs'
_computing_publication_material 'Bruker SHELXTL Bruker-AXS, Madison WI'
_computing_structure_refinement 'SHELXL-2018/3 (Sheldrick, 2018)'
_computing_structure_solution 'SHELXT 2018/2 (Sheldrick, 2018)'
_diffrn_ambient_temperature 100.0
_diffrn_detector 'Bruker Photon III 28 detector'
_diffrn_detector_area_resol_mean ' 7.39 for PHOTON III'
_diffrn_detector_type 'Bruker Photon III 28'
_diffrn_measured_fraction_theta_full 0.990
_diffrn_measured_fraction_theta_max 0.990
_diffrn_measurement_device 'Bruker D8 Venture'
_diffrn_measurement_device_type 'Bruker Photon III'
_diffrn_measurement_method 'Profile data from \q/2\q scans'
_diffrn_radiation_monochromator 'Metaljet Helios MX'
_diffrn_radiation_probe x-ray
_diffrn_radiation_type Synchrotron
_diffrn_radiation_wavelength 1.34139
_diffrn_radiation_xray_symbol 'Ga K\a'
_diffrn_reflns_av_R_equivalents 0.1190
_diffrn_reflns_av_unetI/netI 0.0973
_diffrn_reflns_Laue_measured_fraction_full 0.990
_diffrn_reflns_Laue_measured_fraction_max 0.990
_diffrn_reflns_limit_h_max 35
_diffrn_reflns_limit_h_min -35
_diffrn_reflns_limit_k_max 15
_diffrn_reflns_limit_k_min -15
_diffrn_reflns_limit_l_max 47
_diffrn_reflns_limit_l_min -48
_diffrn_reflns_number 175485
_diffrn_reflns_point_group_measured_fraction_full 0.990
_diffrn_reflns_point_group_measured_fraction_max 0.990
_diffrn_reflns_theta_full 49.872
_diffrn_reflns_theta_max 49.872
_diffrn_reflns_theta_min 1.316
_diffrn_source 'METALJET liquid metal X-ray source'
_diffrn_source_current 3.57
_diffrn_source_power 0.2497215
_diffrn_source_target Ga
_diffrn_source_type 'Sealed X-ray tube'
_diffrn_source_voltage 69.95
_diffrn_standards_number 0
_exptl_absorpt_coefficient_mu 0.671
_exptl_absorpt_correction_T_max 0.7498
_exptl_absorpt_correction_T_min 0.5580
_exptl_absorpt_correction_type multi-scan
_exptl_absorpt_process_details 'SADABS-2016/2 - Bruker AXS, Madison WI for PHOTON III'
_exptl_crystal_colour yellow
_exptl_crystal_colour_primary yellow
_exptl_crystal_density_diffrn 1.155
_exptl_crystal_description block
_exptl_crystal_F_000 6240
_exptl_crystal_size_max 0.12
_exptl_crystal_size_mid 0.1
_exptl_crystal_size_min 0.1
_refine_diff_density_max 1.257
_refine_diff_density_min -0.469
_refine_diff_density_rms 0.091
_refine_ls_extinction_method none
_refine_ls_goodness_of_fit_ref 1.035
_refine_ls_hydrogen_treatment constr
_refine_ls_matrix_type full
_refine_ls_number_parameters 2191
_refine_ls_number_reflns 25763
_refine_ls_number_restraints 220
_refine_ls_restrained_S_all 1.041
_refine_ls_R_factor_all 0.1397
_refine_ls_R_factor_gt 0.0878
_refine_ls_shift/su_max 0.001
_refine_ls_shift/su_mean 0.000
_refine_ls_structure_factor_coef Fsqd
_refine_ls_weighting_details 'w=1/[\s^2^(Fo^2^)+(0.1738P)^2^+3.7667P] where P=(Fo^2^+2Fc^2^)/3'
_refine_ls_weighting_scheme calc
_refine_ls_wR_factor_gt 0.2469
_refine_ls_wR_factor_ref 0.2874
_reflns_Friedel_coverage 0.000
_reflns_number_gt 15302
_reflns_number_total 25763
_reflns_threshold_expression 'I > 2\s(I)'
_cod_data_source_file d5ce01204j2.cif
_cod_data_source_block 230322q_0m
_cod_depositor_comments
;
The following automatic conversions were performed:

data item '_diffrn_radiation_probe' value 'X-ray' was changed to
'x-ray' in accordance with the
/home/data/users/saulius/crontab/automatic-downloads/rss-feeds/RSC/lib/dictionaries/cif_core.dic
dictionary named 'cif_core.dic' version 2.4.2 last updated on
2011-04-26.

Automatic conversion script
Id: cif_fix_values 8170 2020-07-09 18:12:32Z antanas 

 Adding full bibliography for 7251702--7251707.cif.
;
_cod_database_code 7251707
_shelx_shelxl_version_number 2018/3
_shelx_space_group_comment
; 
The symmetry employed for this shelxl refinement is uniquely defined 
by the following loop, which should always be used as a source of 
symmetry information in preference to the above space-group names. 
They are only intended as comments. 
;
_shelx_estimated_absorpt_t_max 0.936
_shelx_estimated_absorpt_t_min 0.924
_olex2_refinement_description
; 
1. Fixed Uiso 
 At 1.2 times of: 
  All C(H) groups, All C(H,H) groups, All N(H) groups, All N(H,H) groups 
 At 1.5 times of: 
  All C(H,H,H) groups 
2. Restrained distances 
 C42A-C43A = C42B-C43B 
 1.51 with sigma of 0.01 
 C40B-O4B = C40C-O4C 
 1.42 with sigma of 0.01 
 C40B-C41B = C40C-C41C 
 1.51 with sigma of 0.01 
 C39B-C34B = C39C-C34C 
 1.51 with sigma of 0.01 
 C37B-C33B = C38B-C37B 
 1.51 with sigma of 0.01 
 C2A-O1A = C44-O9 
 1.42 with sigma of 0.01 
 O4A-C42A = O5-C42B 
 1.42 with sigma of 0.01 
 C36B-C35B = C35B-C32B 
 1.51 with sigma of 0.01 
 O3B-O4B \\sim O10-O4C 
 with sigma of 0.04 
 C39B-O4B \\sim C39C-O4C 
 with sigma of 0.02 
 C39B-O3B \\sim C39C-O10 
 with sigma of 0.02 
 O3B-C34C \\sim O10-C34C 
 with sigma of 0.04 
 C41B-O4B \\sim C41C-O4C 
 with sigma of 0.04 
 C34B-O3B \\sim C34B-O10 
 with sigma of 0.04 
 C34B-O4B \\sim C34B-O4C 
 with sigma of 0.04 
 O4B-C34C \\sim O4C-C34C 
 with sigma of 0.04 
 C39B-C40B \\sim C39C-C40C 
 with sigma of 0.04 
 C33B-C39B \\sim C33C-C39B 
 with sigma of 0.04 
 C34B-C39B \\sim C34C-C39B 
 with sigma of 0.02 
 C39B-C34C \\sim C39C-C34C 
 with sigma of 0.02 
 C34B-C39B \\sim C34B-C39C 
 with sigma of 0.02 
 C16B-C17B \\sim C16C-C17C 
 with sigma of 0.02 
 C12B-C17B \\sim C12C-C17C 
 with sigma of 0.04 
 C34B-C37B \\sim C34C-C37C 
 with sigma of 0.04 
 C32B-C37B \\sim C32C-C37C 
 with sigma of 0.04 
 C3A-O1A \\sim C3A-O9 
 with sigma of 0.02 
 C33B-C37B \\sim C33C-C37C 
 with sigma of 0.02 
 C37B-C38B \\sim C37C-C38C 
 with sigma of 0.02 
 C1A-O1A \\sim C1F-O9 
 with sigma of 0.04 
 O4A-C43A \\sim O5-C43B 
 with sigma of 0.02 
 C41A-O4A \\sim C41A-O5 
 with sigma of 0.02 
 C41A-C42A \\sim C41A-C42B 
 with sigma of 0.04 
 C41A-C43A \\sim C41A-C43B 
 with sigma of 0.04 
 F2C-F3C \\sim F2-F3 
 with sigma of 0.04 
 F1C-S1C \\sim F1-S1 
 with sigma of 0.04 
 C1C-F1C \\sim C43-F1 
 with sigma of 0.02 
 C1C-F2C \\sim C43-F2 
 with sigma of 0.02 
 C1C-F3C \\sim C43-F3 
 with sigma of 0.02 
 C1C-S1C \\sim C43-S1 
 with sigma of 0.02 
 O1C-O3C \\sim O6-O8 
 with sigma of 0.04 
 O2C-O3C \\sim O7-O8 
 with sigma of 0.04 
 O1C-S1C \\sim O6-S1 
 with sigma of 0.02 
 F1C-F3C \\sim F1-F3 
 with sigma of 0.04 
 O2C-S1C \\sim O7-S1 
 with sigma of 0.02 
 O3C-S1C \\sim O8-S1 
 with sigma of 0.02 
 F2C-S1C \\sim F2-S1 
 with sigma of 0.04 
 F3C-S1C \\sim F3-S1 
 with sigma of 0.04 
 O1C-O2C \\sim O6-O7 
 with sigma of 0.04 
 C1C-O1C \\sim C43-O6 
 with sigma of 0.04 
 C1C-O2C \\sim C43-O7 
 with sigma of 0.04 
 C1C-O3C \\sim C43-O8 
 with sigma of 0.04 
 F1C-F2C \\sim F1-F2 
 with sigma of 0.04 
 C1A-C2A \\sim C1F-C44 
 with sigma of 0.02 
 C2A-C3A \\sim C44-C3A 
 with sigma of 0.04 
 C26B-C31B \\sim C26B-C31C 
 with sigma of 0.02 
 C31B-C32B \\sim C31C-C32C 
 with sigma of 0.02 
 C31B-N6B \\sim C31C-N6B 
 with sigma of 0.02 
 C32B-C33B \\sim C32C-C33C 
 with sigma of 0.02 
 C32B-C35B \\sim C32C-C35C 
 with sigma of 0.02 
 C33B-C35B \\sim C33C-C35C 
 with sigma of 0.04 
 C33B-C34B \\sim C33C-C34C 
 with sigma of 0.02 
 C34B-N6B \\sim C34C-N6B 
 with sigma of 0.02 
 C32B-C36B \\sim C32C-C36C 
 with sigma of 0.04 
 C32B-N6B \\sim C32C-N6B 
 with sigma of 0.04 
 C35B-C36B \\sim C35C-C36C 
 with sigma of 0.02 
 C33B-C38B \\sim C33C-C38C 
 with sigma of 0.04 
 C33B-N6B \\sim C33C-N6B 
 with sigma of 0.04 
 C26B-C32B \\sim C26B-C32C 
 with sigma of 0.04 
 C31B-C33B \\sim C31C-C33C 
 with sigma of 0.04 
 C31B-C35B \\sim C31C-C35C 
 with sigma of 0.04 
 C32B-C34B \\sim C32C-C34C 
 with sigma of 0.04 
 C11B-C13B \\sim C11C-C13C 
 with sigma of 0.04 
 C11B-C16B \\sim C11C-C16C 
 with sigma of 0.04 
 C10B-C12B \\sim C10C-C12C 
 with sigma of 0.04 
 C7B-C10B \\sim C7B-C10C 
 with sigma of 0.02 
 C10B-C11B \\sim C10C-C11C 
 with sigma of 0.02 
 C10B-N2B \\sim C10C-N2B 
 with sigma of 0.02 
 C7B-C11B \\sim C7B-C11C 
 with sigma of 0.04 
 C12B-N2B \\sim C12C-N2B 
 with sigma of 0.04 
 C10B-C14B \\sim C10C-C14C 
 with sigma of 0.04 
 C11B-C15B \\sim C11C-C15C 
 with sigma of 0.04 
 C11B-N2B \\sim C11C-N2B 
 with sigma of 0.04 
 C11B-C12B \\sim C11C-C12C 
 with sigma of 0.02 
 C11B-C14B \\sim C11C-C14C 
 with sigma of 0.02 
 C12B-C14B \\sim C12C-C14C 
 with sigma of 0.04 
 C12B-C18B \\sim C12C-C18B 
 with sigma of 0.04 
 C12B-C13B \\sim C12C-C13C 
 with sigma of 0.02 
 C13B-C16B \\sim C13C-C16C 
 with sigma of 0.04 
 C12B-C16B \\sim C12C-C16C 
 with sigma of 0.02 
 C13B-C18B \\sim C13C-C18B 
 with sigma of 0.02 
 C13B-N2B \\sim C13C-N2B 
 with sigma of 0.02 
 C14B-C15B \\sim C14C-C15C 
 with sigma of 0.02 
 F1D-F3D \\sim F4-F6 
 with sigma of 0.04 
 F2D-S1D \\sim F5-S1D 
 with sigma of 0.04 
 C1D-F1D \\sim C45-F4 
 with sigma of 0.02 
 F1D-F2D \\sim F4-F5 
 with sigma of 0.04 
 C1D-F2D \\sim C45-F5 
 with sigma of 0.02 
 F1D-S1D \\sim F4-S1D 
 with sigma of 0.04 
 C1D-F3D \\sim C45-F6 
 with sigma of 0.02 
 C1D-S1D \\sim C45-S1D 
 with sigma of 0.02 
 F2D-F3D \\sim F5-F6 
 with sigma of 0.04 
 F3D-S1D \\sim F6-S1D 
 with sigma of 0.04 
3. Uiso/Uaniso restraints and constraints 
Uanis(O4C) \\sim Ueq, Uanis(O4B) \\sim Ueq, Uanis(C17B) \\sim Ueq: with sigma 
of 0.01 and sigma for terminal atoms of 0.02 
Uanis(C39B) \\sim Ueq, Uanis(C39C) \\sim Ueq: with sigma of 0.01 and sigma for 
terminal atoms of 0.02 
Uanis(C42A) \\sim Ueq, Uanis(C42B) \\sim Ueq, Uanis(C43A) \\sim Ueq, 
Uanis(C43B) \\sim Ueq: with sigma of 0.01 and sigma for terminal atoms of 0.02 
Uanis(C1F) \\sim Ueq, Uanis(C44) \\sim Ueq, Uanis(C1A) \\sim Ueq, Uanis(F4) 
\\sim Ueq, Uanis(F2D) \\sim Ueq, Uanis(F5) \\sim Ueq, Uanis(F3D) \\sim Ueq, 
Uanis(F1D) \\sim Ueq, Uanis(F6) \\sim Ueq: with sigma of 0.01 and sigma for 
terminal atoms of 0.02 
Uanis(C31C) \\sim Ueq, Uanis(C31B) \\sim Ueq: with sigma of 0.01 and sigma for 
terminal atoms of 0.02 
Uanis(O3B) = Uanis(O10) 
Uanis(C40C) = Uanis(C40B) 
Uanis(C37C) = Uanis(C37B) 
Uanis(C1C) = Uanis(C43) 
Uanis(C1D) = Uanis(C45) 
Uanis(C43A) = Uanis(C43B) 
Uanis(C38B) = Uanis(C38C) 
4. Others 
 Sof(C42B)=Sof(H42C)=Sof(H42D)=Sof(C43B)=Sof(H43D)=Sof(H43E)=Sof(H43F)=Sof(O5)= 
 1-FVAR(1) 
 Sof(C42A)=Sof(H42A)=Sof(H42B)=Sof(C43A)=Sof(H43A)=Sof(H43B)=Sof(H43C)= 
 Sof(O4A)=FVAR(1) 
 Sof(C43)=Sof(F1)=Sof(F2)=Sof(F3)=Sof(S1)=Sof(O6)=Sof(O7)=Sof(O8)=1-FVAR(2) 
 Sof(C1C)=Sof(F1C)=Sof(F2C)=Sof(F3C)=Sof(O1C)=Sof(O2C)=Sof(O3C)=Sof(S1C)=FVAR(2) 
 Sof(O9)=Sof(C44)=Sof(H44A)=Sof(H44B)=Sof(C1F)=Sof(H1FA)=Sof(H1FB)=Sof(H1FC)=1- 
 FVAR(3) 
 Sof(C1A)=Sof(H1AA)=Sof(H1AB)=Sof(H1AC)=Sof(C2A)=Sof(H2AA)=Sof(H2AB)=Sof(O1A)= 
 FVAR(3) 
 Sof(C39B)=Sof(C40B)=Sof(H40A)=Sof(H40B)=Sof(C41B)=Sof(H41A)=Sof(H41B)= 
 Sof(H41C)=Sof(H6BA)=Sof(O3B)=Sof(O4B)=Sof(C31C)=Sof(C32C)=Sof(C33C)=Sof(C34C)= 
 Sof(C36C)=Sof(H36D)=Sof(H36E)=Sof(H36F)=Sof(C35C)=Sof(H35C)=Sof(H35D)= 
 Sof(C37C)=Sof(H37C)=Sof(H37D)=Sof(C38C)=Sof(H38D)=Sof(H38E)=Sof(H38F)=1-FVAR(4) 
 Sof(C31B)=Sof(C32B)=Sof(C33B)=Sof(C34B)=Sof(C35B)=Sof(H35A)=Sof(H35B)= 
 Sof(C36B)=Sof(H36A)=Sof(H36B)=Sof(H36C)=Sof(C37B)=Sof(H37A)=Sof(H37B)= 
 Sof(C38B)=Sof(H38A)=Sof(H38B)=Sof(H38C)=Sof(H6B)=Sof(O10)=Sof(C39C)=Sof(O4C)= 
 Sof(C40C)=Sof(H40C)=Sof(H40D)=Sof(C41C)=Sof(H41D)=Sof(H41E)=Sof(H41F)=FVAR(4) 
 Sof(H2BC)=Sof(C10C)=Sof(C11C)=Sof(C12C)=Sof(C13C)=Sof(C14C)=Sof(H14C)= 
 Sof(H14D)=Sof(C15C)=Sof(H15D)=Sof(H15E)=Sof(H15F)=Sof(C16C)=Sof(H16C)= 
 Sof(H16D)=Sof(C17C)=Sof(H17D)=Sof(H17E)=Sof(H17F)=1-FVAR(5) 
 Sof(C10B)=Sof(C11B)=Sof(C12B)=Sof(C13B)=Sof(C14B)=Sof(H14A)=Sof(H14B)= 
 Sof(C15B)=Sof(H15A)=Sof(H15B)=Sof(H15C)=Sof(C16B)=Sof(H16A)=Sof(H16B)= 
 Sof(C17B)=Sof(H17A)=Sof(H17B)=Sof(H17C)=Sof(H2B)=FVAR(5) 
 Sof(C45)=Sof(F4)=Sof(F5)=Sof(F6)=1-FVAR(6) 
 Sof(C1D)=Sof(F1D)=Sof(F2D)=Sof(F3D)=FVAR(6) 
5.a Secondary CH2 refined with riding coordinates: 
 C2(H2C,H2D), C2A(H2AA,H2AB), C2AS(H2AC,H2AD), C2S(H2SA,H2SB), C3AS(H3AA,H3AB), 
  C3S(H3SA,H3SB), C8(H8A,H8B), C8A(H8AA,H8AB), C10(H10C,H10D), C10A(H10A,H10B), 
 C16(H16G,H16H), C16A(H16E,H16F), C18(H18C,H18D), C18A(H18A,H18B), C28(H28D, 
 H28E), C29A(H29C,H29D), C30(H30G,H30H), C31A(H31A,H31B), C36(H36G,H36H), 
 C37A(H37E,H37F), C38(H38J,H38K), C39A(H39A,H39B), C41(H41G,H41H), C42A(H42A, 
 H42B), C42B(H42C,H42D), C050(H05D,H05E), C052(H05F,H05G), C2B(H2BA,H2BB), 
 C2BS(H2BD,H2BE), C3BS(H3BA,H3BB), C8B(H8BA,H8BB), C14B(H14A,H14B), C16B(H16A, 
 H16B), C27B(H27A,H27B), C29B(H29A,H29B), C35B(H35A,H35B), C37B(H37A,H37B), 
 C40B(H40A,H40B), C048(H04A,H04B), C44(H44A,H44B), C35C(H35C,H35D), C37C(H37C, 
 H37D), C14C(H14C,H14D), C16C(H16C,H16D), C40C(H40C,H40D) 
5.b Aromatic/amide H refined with riding coordinates: 
 C21(H21), C21A(H21A), C22(H22), C22A(H22D), N1(H1), N1A(H1A), N2(H2), 
 N2A(H2A), N5(H5), N5A(H5A), N6(H6), N6A(H6A), C19B(H19B), C20B(H20B), N1B(H1B), 
  N2B(H2B), N2B(H2BC), N5B(H5B), N6B(H6B), N6B(H6BA) 
5.c Idealised Me refined as rotating group: 
 C1(H1C,H1D,H1E), C1A(H1AA,H1AB,H1AC), C1AS(H1AD,H1AE,H1AF), C1S(H1SA,H1SB, 
 H1SC), C03T(H03A,H03B,H03C), C4AS(H4AA,H4AB,H4AC), C4S(H4SA,H4SB,H4SC), C9(H9A, 
 H9B,H9C), C9A(H9AA,H9AB,H9AC), C11(H11D,H11E,H11F), C11A(H11A,H11B,H11C), 
 C17(H17J,H17K,H17L), C17A(H17G,H17H,H17I), C19(H19E,H19F,H19G), C19A(H19A,H19C, 
 H19D), C24A(H24A,H24B,H24C), C027(H02A,H02B,H02C), C29(H29E,H29F,H29G), 
 C30A(H30D,H30E,H30F), C31(H31C,H31D,H31E), C32A(H32A,H32B,H32C), C37(H37G,H37H, 
 H37I), C38A(H38G,H38H,H38I), C39(H39C,H39D,H39E), C40A(H40E,H40F,H40G), 
 C42(H42E,H42F,H42G), C43A(H43A,H43B,H43C), C43B(H43D,H43E,H43F), C053(H05H, 
 H05I,H05J), C1B(H1BA,H1BB,H1BC), C1BS(H1BD,H1BE,H1BF), C4BS(H4BA,H4BB,H4BC), 
 C9B(H9BA,H9BB,H9BC), C15B(H15A,H15B,H15C), C17B(H17A,H17B,H17C), C22B(H22A, 
 H22B,H22C), C28B(H28A,H28B,H28C), C30B(H30A,H30B,H30C), C36B(H36A,H36B,H36C), 
 C38B(H38A,H38B,H38C), C41B(H41A,H41B,H41C), C058(H05A,H05B,H05C), C1F(H1FA, 
 H1FB,H1FC), C36C(H36D,H36E,H36F), C38C(H38D,H38E,H38F), C15C(H15D,H15E,H15F), 
 C17C(H17D,H17E,H17F), C41C(H41D,H41E,H41F) 
;
_olex2_submission_special_instructions 'No special instructions were received'

loop_
_space_group_symop_operation_xyz
'x, y, z'
'-x, y+1/2, -z+1/2'
'-x, -y, -z'
'x, -y-1/2, z-1/2'

loop_
_atom_site_label
_atom_site_type_symbol
_atom_site_fract_x
_atom_site_fract_y
_atom_site_fract_z
_atom_site_U_iso_or_equiv
_atom_site_adp_type
_atom_site_occupancy
_atom_site_site_symmetry_order
_atom_site_calc_flag
_atom_site_refinement_flags_posn
_atom_site_refinement_flags_adp
_atom_site_refinement_flags_occupancy
_atom_site_disorder_assembly
_atom_site_disorder_group
C1 C 0.0156(2) -0.0405(4) 0.44365(13) 0.0715(15) Uani 1 1 d . . . . .
H1C H -0.009864 -0.076349 0.427331 0.107 Uiso 1 1 calc R U . . .
H1D H 0.007176 0.029811 0.444442 0.107 Uiso 1 1 calc R U . . .
H1E H 0.022417 -0.070888 0.465623 0.107 Uiso 1 1 calc R U . . .
C1A C 0.2683(6) 0.9676(7) 0.3018(4) 0.079(4) Uani 0.569(18) 1 d D U P A 1
H1AA H 0.258814 0.964558 0.277519 0.119 Uiso 0.569(18) 1 calc R U P A 1
H1AB H 0.274070 0.899731 0.310965 0.119 Uiso 0.569(18) 1 calc R U P A 1
H1AC H 0.296355 1.007464 0.310730 0.119 Uiso 0.569(18) 1 calc R U P A 1
C1AS C 0.3292(2) 0.8899(5) 0.50135(18) 0.0890(19) Uani 1 1 d . . . . .
H1AD H 0.358623 0.901652 0.498492 0.133 Uiso 1 1 calc R U . . .
H1AE H 0.333537 0.842972 0.519723 0.133 Uiso 1 1 calc R U . . .
H1AF H 0.317282 0.953416 0.506346 0.133 Uiso 1 1 calc R U . . .
C1D C 0.1171(5) 0.8217(19) 0.1646(7) 0.081(3) Uani 0.44(3) 1 d D . P B 1
C1E C 0.06859(18) 0.2020(3) 0.08413(12) 0.0550(12) Uani 1 1 d . . . . .
C1S C 0.19866(18) 0.2975(4) 0.35707(14) 0.0632(14) Uani 1 1 d . . . . .
H1SA H 0.192464 0.255310 0.337307 0.095 Uiso 1 1 calc R U . . .
H1SB H 0.224698 0.270072 0.375307 0.095 Uiso 1 1 calc R U . . .
H1SC H 0.205887 0.365583 0.352030 0.095 Uiso 1 1 calc R U . . .
C2 C 0.05738(19) -0.0469(4) 0.43370(12) 0.0618(13) Uani 1 1 d . . . . .
H2C H 0.083364 -0.010200 0.449740 0.074 Uiso 1 1 calc R U . . .
H2D H 0.066529 -0.117541 0.432908 0.074 Uiso 1 1 calc R U . . .
C2A C 0.2315(4) 1.0146(10) 0.3112(2) 0.058(4) Uani 0.569(18) 1 d D . P A 1
H2AA H 0.221941 1.078565 0.299069 0.070 Uiso 0.569(18) 1 calc R U P A 1
H2AB H 0.204524 0.969809 0.305208 0.070 Uiso 0.569(18) 1 calc R U P A 1
C2AS C 0.2963(2) 0.8473(4) 0.47038(15) 0.0761(17) Uani 1 1 d . . . . .
H2AC H 0.292362 0.893712 0.451618 0.091 Uiso 1 1 calc R U . . .
H2AD H 0.308068 0.782928 0.465288 0.091 Uiso 1 1 calc R U . . .
C2S C 0.15777(17) 0.2997(3) 0.36697(11) 0.0510(12) Uani 1 1 d . . . . .
H2SA H 0.150481 0.230963 0.372125 0.061 Uiso 1 1 calc R U . . .
H2SB H 0.164257 0.340882 0.387268 0.061 Uiso 1 1 calc R U . . .
C3 C 0.07700(19) 0.0096(3) 0.38770(12) 0.0478(11) Uani 1 1 d . . . . .
C3A C 0.2188(2) 1.0428(3) 0.36257(13) 0.0541(12) Uani 1 1 d D . . . .
C3AS C 0.2179(2) 0.7951(3) 0.44503(12) 0.0711(17) Uani 1 1 d . . . . .
H3AA H 0.226729 0.728692 0.439081 0.085 Uiso 1 1 calc R U . . .
H3AB H 0.214345 0.841300 0.426269 0.085 Uiso 1 1 calc R U . . .
C3S C 0.07842(16) 0.3461(3) 0.34869(11) 0.0492(11) Uani 1 1 d . . . . .
H3SA H 0.083918 0.388620 0.368583 0.059 Uiso 1 1 calc R U . . .
H3SB H 0.069945 0.278266 0.353805 0.059 Uiso 1 1 calc R U . . .
C03T C 0.0903(2) 0.7639(4) 0.50122(15) 0.0768(16) Uani 1 1 d . . . . .
H03A H 0.075567 0.775324 0.477273 0.115 Uiso 1 1 calc R U . . .
H03B H 0.112885 0.710072 0.505024 0.115 Uiso 1 1 calc R U . . .
H03C H 0.105590 0.825356 0.511933 0.115 Uiso 1 1 calc R U . . .
C4 C 0.05834(17) 0.0502(3) 0.35439(10) 0.0457(11) Uani 1 1 d . . . . .
C4A C 0.23762(17) 1.0654(3) 0.39798(12) 0.0503(12) Uani 1 1 d . . . . .
C4AS C 0.1734(2) 0.7867(4) 0.45053(14) 0.0740(16) Uani 1 1 d . . . . .
H4AA H 0.150082 0.759249 0.430546 0.111 Uiso 1 1 calc R U . . .
H4AB H 0.163737 0.853097 0.455224 0.111 Uiso 1 1 calc R U . . .
H4AC H 0.177007 0.742238 0.469427 0.111 Uiso 1 1 calc R U . . .
C4S C 0.04025(18) 0.3891(3) 0.31990(12) 0.0586(13) Uani 1 1 d . . . . .
H4SA H 0.034282 0.345637 0.300470 0.088 Uiso 1 1 calc R U . . .
H4SB H 0.048945 0.455915 0.314770 0.088 Uiso 1 1 calc R U . . .
H4SC H 0.012558 0.394065 0.325627 0.088 Uiso 1 1 calc R U . . .
C5 C 0.01451(17) 0.0801(3) 0.33482(11) 0.0503(11) Uani 1 1 d . . . . .
C5A C 0.27923(18) 1.1056(3) 0.41850(13) 0.0576(13) Uani 1 1 d . . . . .
C6 C 0.01757(17) 0.1155(3) 0.30458(11) 0.0503(11) Uani 1 1 d . . . . .
C6A C 0.27431(19) 1.1207(3) 0.45013(13) 0.0614(13) Uani 1 1 d . . . . .
C7 C 0.06305(17) 0.1064(3) 0.30660(10) 0.0469(11) Uani 1 1 d . . . . .
C7A C 0.23140(17) 1.0892(3) 0.44773(12) 0.0503(11) Uani 1 1 d . . . . .
C8 C -0.02882(18) 0.0734(4) 0.34236(13) 0.0663(14) Uani 1 1 d . . . . .
H8A H -0.052416 0.116420 0.326611 0.080 Uiso 1 1 calc R U . . .
H8B H -0.023055 0.099010 0.365089 0.080 Uiso 1 1 calc R U . . .
C8A C 0.3215(2) 1.1250(4) 0.41027(17) 0.0813(17) Uani 1 1 d . . . . .
H8AA H 0.340865 1.174499 0.426197 0.098 Uiso 1 1 calc R U . . .
H8AB H 0.312385 1.154525 0.387729 0.098 Uiso 1 1 calc R U . . .
C9 C -0.0469(2) -0.0335(5) 0.33985(15) 0.0823(17) Uani 1 1 d . . . . .
H9A H -0.056795 -0.055891 0.316674 0.123 Uiso 1 1 calc R U . . .
H9B H -0.073015 -0.035574 0.347549 0.123 Uiso 1 1 calc R U . . .
H9C H -0.022661 -0.077708 0.353727 0.123 Uiso 1 1 calc R U . . .
C9A C 0.3496(2) 1.0298(5) 0.4115(2) 0.115(3) Uani 1 1 d . . . . .
H9AA H 0.330471 0.980028 0.396053 0.173 Uiso 1 1 calc R U . . .
H9AB H 0.360397 1.002558 0.434099 0.173 Uiso 1 1 calc R U . . .
H9AC H 0.376027 1.046062 0.405051 0.173 Uiso 1 1 calc R U . . .
C10 C -0.02038(18) 0.1582(4) 0.27553(12) 0.0639(13) Uani 1 1 d . . . . .
H10C H -0.006923 0.193646 0.260923 0.077 Uiso 1 1 calc R U . . .
H10D H -0.037366 0.207961 0.283767 0.077 Uiso 1 1 calc R U . . .
C10A C 0.3090(2) 1.1683(4) 0.48051(15) 0.0777(16) Uani 1 1 d . . . . .
H10A H 0.340166 1.145487 0.482705 0.093 Uiso 1 1 calc R U . . .
H10B H 0.302979 1.146900 0.500635 0.093 Uiso 1 1 calc R U . . .
C11 C -0.0542(2) 0.0789(5) 0.25496(14) 0.0845(18) Uani 1 1 d . . . . .
H11D H -0.079642 0.112008 0.237739 0.127 Uiso 1 1 calc R U . . .
H11E H -0.066050 0.040198 0.269549 0.127 Uiso 1 1 calc R U . . .
H11F H -0.038437 0.033990 0.244478 0.127 Uiso 1 1 calc R U . . .
C11A C 0.3068(2) 1.2839(4) 0.47795(16) 0.093(2) Uani 1 1 d . . . . .
H11A H 0.315362 1.305506 0.459127 0.139 Uiso 1 1 calc R U . . .
H11B H 0.328014 1.313125 0.498521 0.139 Uiso 1 1 calc R U . . .
H11C H 0.275550 1.306349 0.474565 0.139 Uiso 1 1 calc R U . . .
C12 C 0.08379(16) 0.1296(3) 0.28176(11) 0.0465(11) Uani 1 1 d . . . . .
C12A C 0.20845(17) 1.0870(3) 0.47224(11) 0.0504(12) Uani 1 1 d . . . . .
C13 C 0.08585(16) 0.0726(3) 0.25545(11) 0.0474(11) Uani 1 1 d . . . . .
C13A C 0.18014(17) 1.1562(3) 0.47904(11) 0.0524(12) Uani 1 1 d . . . . .
C14 C 0.10631(16) 0.1330(3) 0.23721(10) 0.0455(11) Uani 1 1 d . . . . .
C14A C 0.16699(17) 1.1170(3) 0.50545(11) 0.0519(12) Uani 1 1 d . . . . .
C15 C 0.11640(16) 0.2264(3) 0.25369(10) 0.0439(11) Uani 1 1 d . . . . .
C15A C 0.18868(17) 1.0245(3) 0.51356(11) 0.0484(11) Uani 1 1 d . . . . .
C16 C 0.07135(18) -0.0341(3) 0.24901(12) 0.0557(13) Uani 1 1 d . . . . .
H16G H 0.060489 -0.046458 0.224758 0.067 Uiso 1 1 calc R U . . .
H16H H 0.045336 -0.046123 0.256662 0.067 Uiso 1 1 calc R U . . .
C16A C 0.1657(2) 1.2537(3) 0.46089(12) 0.0622(14) Uani 1 1 d . . . . .
H16E H 0.185173 1.266421 0.447403 0.075 Uiso 1 1 calc R U . . .
H16F H 0.171391 1.308195 0.477447 0.075 Uiso 1 1 calc R U . . .
C17 C 0.1098(2) -0.1083(3) 0.26642(13) 0.0675(15) Uani 1 1 d . . . . .
H17J H 0.135329 -0.098335 0.258442 0.101 Uiso 1 1 calc R U . . .
H17K H 0.098241 -0.176844 0.261456 0.101 Uiso 1 1 calc R U . . .
H17L H 0.120456 -0.097227 0.290496 0.101 Uiso 1 1 calc R U . . .
C17A C 0.11633(19) 1.2574(4) 0.43847(13) 0.0659(14) Uani 1 1 d . . . . .
H17G H 0.109601 1.200264 0.423193 0.099 Uiso 1 1 calc R U . . .
H17H H 0.110520 1.319777 0.425677 0.099 Uiso 1 1 calc R U . . .
H17I H 0.096676 1.254501 0.451920 0.099 Uiso 1 1 calc R U . . .
C18 C 0.11403(17) 0.1011(3) 0.20621(11) 0.0511(12) Uani 1 1 d . . . . .
H18C H 0.122582 0.029444 0.208021 0.061 Uiso 1 1 calc R U . . .
H18D H 0.139846 0.139835 0.203958 0.061 Uiso 1 1 calc R U . . .
C18A C 0.13550(18) 1.1674(3) 0.51983(12) 0.0574(13) Uani 1 1 d . . . . .
H18A H 0.133364 1.239278 0.513927 0.069 Uiso 1 1 calc R U . . .
H18B H 0.148493 1.162205 0.544371 0.069 Uiso 1 1 calc R U . . .
C19 C 0.07135(19) 0.1170(4) 0.17510(11) 0.0644(14) Uani 1 1 d . . . . .
H19E H 0.077618 0.094205 0.155440 0.097 Uiso 1 1 calc R U . . .
H19F H 0.063426 0.188207 0.172781 0.097 Uiso 1 1 calc R U . . .
H19G H 0.045736 0.078575 0.177208 0.097 Uiso 1 1 calc R U . . .
C19A C 0.08774(19) 1.1222(4) 0.50753(12) 0.0659(14) Uani 1 1 d . . . . .
H19A H 0.072961 1.135821 0.483717 0.099 Uiso 1 1 calc R U . . .
H19C H 0.069572 1.151935 0.519690 0.099 Uiso 1 1 calc R U . . .
H19D H 0.089894 1.049737 0.511234 0.099 Uiso 1 1 calc R U . . .
C20 C 0.13632(15) 0.3186(3) 0.24770(10) 0.0415(10) Uani 1 1 d . . . . .
C20A C 0.18859(16) 0.9476(3) 0.53737(11) 0.0487(11) Uani 1 1 d . . . . .
C21 C 0.14655(16) 0.3380(3) 0.21926(11) 0.0445(10) Uani 1 1 d . . . . .
H21 H 0.140590 0.289259 0.202157 0.053 Uiso 1 1 calc R U . . .
C21A C 0.16484(17) 0.9565(3) 0.55939(11) 0.0499(11) Uani 1 1 d . . . . .
H21A H 0.147409 1.014756 0.559406 0.060 Uiso 1 1 calc R U . . .
C22 C 0.17412(16) 0.4968(3) 0.24048(10) 0.0445(11) Uani 1 1 d . . . . .
H22 H 0.187612 0.558810 0.238230 0.053 Uiso 1 1 calc R U . . .
C22A C 0.19106(17) 0.7967(3) 0.58071(11) 0.0531(12) Uani 1 1 d . . . . .
H22D H 0.192412 0.744182 0.595932 0.064 Uiso 1 1 calc R U . . .
C23 C 0.16354(16) 0.4769(3) 0.26842(11) 0.0441(10) Uani 1 1 d . . . . .
C23A C 0.21374(17) 0.7878(3) 0.55825(10) 0.0526(12) Uani 1 1 d . . . . .
C24 C 0.17048(16) 0.5477(3) 0.29522(10) 0.0452(11) Uani 1 1 d . . . . .
C24A C 0.14193(18) 0.8873(3) 0.60408(12) 0.0587(13) Uani 1 1 d . . . . .
H24A H 0.128887 0.954531 0.602950 0.088 Uiso 1 1 calc R U . . .
H24B H 0.162994 0.874342 0.626752 0.088 Uiso 1 1 calc R U . . .
H24C H 0.117237 0.837686 0.598034 0.088 Uiso 1 1 calc R U . . .
C25 C 0.19086(17) 0.6427(3) 0.30265(11) 0.0495(11) Uani 1 1 d . . . . .
C25A C 0.23903(19) 0.7008(3) 0.55519(12) 0.0606(14) Uani 1 1 d . . . . .
C26 C 0.18516(17) 0.6746(3) 0.33235(11) 0.0510(12) Uani 1 1 d . . . . .
C26A C 0.2502(2) 0.6091(4) 0.57250(12) 0.0700(16) Uani 1 1 d . . . . .
C27 C 0.16178(17) 0.5992(3) 0.34217(11) 0.0485(11) Uani 1 1 d . . . . .
C027 C 0.17660(17) 0.4481(3) 0.18653(11) 0.0483(11) Uani 1 1 d . . . . .
H02A H 0.208283 0.427780 0.190542 0.072 Uiso 1 1 calc R U . . .
H02B H 0.173284 0.519931 0.181655 0.072 Uiso 1 1 calc R U . . .
H02C H 0.155905 0.410666 0.167588 0.072 Uiso 1 1 calc R U . . .
C27A C 0.2780(2) 0.5545(4) 0.55795(13) 0.0758(17) Uani 1 1 d . . . . .
C28 C 0.2139(2) 0.7007(3) 0.28294(14) 0.0735(18) Uani 1 1 d . . . . .
H28D H 0.216805 0.771382 0.290321 0.088 Uiso 1 1 calc R U . . .
H28E H 0.194002 0.699297 0.259202 0.088 Uiso 1 1 calc R U . . .
C28A C 0.28252(19) 0.6138(3) 0.53290(12) 0.0629(14) Uani 1 1 d . . . . .
C29 C 0.2608(2) 0.6621(5) 0.28604(17) 0.097(2) Uani 1 1 d . . . . .
H29E H 0.273372 0.703263 0.272416 0.146 Uiso 1 1 calc R U . . .
H29F H 0.258276 0.592536 0.278356 0.146 Uiso 1 1 calc R U . . .
H29G H 0.281148 0.665386 0.309339 0.146 Uiso 1 1 calc R U . . .
C29A C 0.2325(3) 0.5705(4) 0.59893(14) 0.088(2) Uani 1 1 d . . . . .
H29C H 0.236280 0.624065 0.615611 0.106 Uiso 1 1 calc R U . . .
H29D H 0.251899 0.513509 0.610413 0.106 Uiso 1 1 calc R U . . .
C30 C 0.20198(19) 0.7702(3) 0.35126(12) 0.0570(13) Uani 1 1 d . . . . .
H30G H 0.194003 0.826747 0.335347 0.068 Uiso 1 1 calc R U . . .
H30H H 0.185612 0.780420 0.367009 0.068 Uiso 1 1 calc R U . . .
C30A C 0.1816(3) 0.5359(5) 0.58635(16) 0.091(2) Uani 1 1 d . . . . .
H30D H 0.178150 0.476454 0.572297 0.137 Uiso 1 1 calc R U . . .
H30E H 0.162078 0.589710 0.573397 0.137 Uiso 1 1 calc R U . . .
H30F H 0.172580 0.519591 0.605417 0.137 Uiso 1 1 calc R U . . .
C31 C 0.2526(2) 0.7728(4) 0.37031(13) 0.0651(14) Uani 1 1 d . . . . .
H31C H 0.269180 0.765977 0.354849 0.098 Uiso 1 1 calc R U . . .
H31D H 0.260866 0.717585 0.386327 0.098 Uiso 1 1 calc R U . . .
H31E H 0.260659 0.836610 0.382191 0.098 Uiso 1 1 calc R U . . .
C31A C 0.2954(2) 0.4490(4) 0.56616(15) 0.087(2) Uani 1 1 d . . . . .
H31A H 0.307057 0.440900 0.590625 0.105 Uiso 1 1 calc R U . . .
H31B H 0.321528 0.439060 0.558475 0.105 Uiso 1 1 calc R U . . .
C32 C 0.14270(17) 0.5953(3) 0.36865(11) 0.0462(11) Uani 1 1 d . . . . .
C32A C 0.2603(3) 0.3681(4) 0.55106(17) 0.110(3) Uani 1 1 d . . . . .
H32A H 0.245583 0.380251 0.527159 0.165 Uiso 1 1 calc R U . . .
H32B H 0.237129 0.369002 0.561638 0.165 Uiso 1 1 calc R U . . .
H32C H 0.275490 0.302731 0.554612 0.165 Uiso 1 1 calc R U . . .
C33 C 0.09849(18) 0.6215(3) 0.36665(11) 0.0512(12) Uani 1 1 d . . . . .
C33A C 0.3080(2) 0.5947(3) 0.51010(13) 0.0636(14) Uani 1 1 d . . . . .
C34 C 0.09409(18) 0.5970(3) 0.39727(12) 0.0534(12) Uani 1 1 d . . . . .
C34A C 0.3528(3) 0.6082(5) 0.51342(16) 0.0854(18) Uani 1 1 d . . . . .
C35 C 0.13577(19) 0.5568(3) 0.41736(12) 0.0525(12) Uani 1 1 d . . . . .
C35A C 0.3588(2) 0.5807(5) 0.48341(17) 0.0818(17) Uani 1 1 d . . . . .
C36 C 0.0632(2) 0.6710(3) 0.33733(12) 0.0632(14) Uani 1 1 d . . . . .
H36G H 0.032484 0.644293 0.334746 0.076 Uiso 1 1 calc R U . . .
H36H H 0.069503 0.654719 0.316893 0.076 Uiso 1 1 calc R U . . .
C36A C 0.3161(2) 0.5515(4) 0.46221(13) 0.0636(14) Uani 1 1 d . . . . .
C37 C 0.0630(2) 0.7854(4) 0.34145(15) 0.0767(16) Uani 1 1 d . . . . .
H37G H 0.039248 0.814860 0.322145 0.115 Uiso 1 1 calc R U . . .
H37H H 0.092983 0.812406 0.343150 0.115 Uiso 1 1 calc R U . . .
H37I H 0.056775 0.801809 0.361677 0.115 Uiso 1 1 calc R U . . .
C37A C 0.3910(3) 0.6499(7) 0.5439(2) 0.124(3) Uani 1 1 d . . . . .
H37E H 0.410081 0.696934 0.536547 0.149 Uiso 1 1 calc R U . . .
H37F H 0.377337 0.687280 0.557982 0.149 Uiso 1 1 calc R U . . .
C38 C 0.0506(2) 0.6065(3) 0.40510(14) 0.0668(15) Uani 1 1 d . . . . .
H38J H 0.058342 0.633345 0.427905 0.080 Uiso 1 1 calc R U . . .
H38K H 0.030039 0.655306 0.389558 0.080 Uiso 1 1 calc R U . . .
C38A C 0.4188(4) 0.5713(7) 0.5626(2) 0.163(4) Uani 1 1 d . . . . .
H38G H 0.428799 0.528740 0.547862 0.245 Uiso 1 1 calc R U . . .
H38H H 0.401082 0.531133 0.572914 0.245 Uiso 1 1 calc R U . . .
H38I H 0.445602 0.599561 0.579930 0.245 Uiso 1 1 calc R U . . .
C39 C 0.02526(19) 0.5085(4) 0.40258(15) 0.0695(15) Uani 1 1 d . . . . .
H39C H 0.020493 0.477625 0.380919 0.104 Uiso 1 1 calc R U . . .
H39D H -0.004452 0.520934 0.404860 0.104 Uiso 1 1 calc R U . . .
H39E H 0.043367 0.463363 0.420314 0.104 Uiso 1 1 calc R U . . .
C39A C 0.4019(3) 0.5910(6) 0.4748(2) 0.115(3) Uani 1 1 d . . . . .
H39A H 0.404624 0.531878 0.461705 0.138 Uiso 1 1 calc R U . . .
H39B H 0.428933 0.591584 0.495619 0.138 Uiso 1 1 calc R U . . .
C40 C 0.1530(2) 0.5253(3) 0.45167(13) 0.0575(13) Uani 1 1 d . . . . .
C40A C 0.4025(5) 0.6882(10) 0.4544(3) 0.196(5) Uani 1 1 d . . . . .
H40E H 0.375319 0.689273 0.434096 0.294 Uiso 1 1 calc R U . . .
H40F H 0.430121 0.688912 0.448571 0.294 Uiso 1 1 calc R U . . .
H40G H 0.402284 0.747255 0.467928 0.294 Uiso 1 1 calc R U . . .
C41 C 0.1345(3) 0.4933(4) 0.50013(13) 0.0855(19) Uani 1 1 d . . . . .
H41G H 0.148863 0.551506 0.514206 0.103 Uiso 1 1 calc R U . . .
H41H H 0.156899 0.437697 0.505374 0.103 Uiso 1 1 calc R U . . .
C41A C 0.2980(3) 0.5159(4) 0.42806(15) 0.0740(16) Uani 1 1 d D . . . .
C42 C 0.0924(3) 0.4626(5) 0.50609(17) 0.103(2) Uani 1 1 d . . . . .
H42E H 0.077916 0.406853 0.491322 0.154 Uiso 1 1 calc R U . . .
H42F H 0.071093 0.519193 0.501615 0.154 Uiso 1 1 calc R U . . .
H42G H 0.100322 0.441473 0.529283 0.154 Uiso 1 1 calc R U . . .
C42A C 0.3139(5) 0.5005(9) 0.3783(3) 0.085(4) Uani 0.513(13) 1 d D U P C 1
H42A H 0.331295 0.537567 0.366591 0.102 Uiso 0.513(13) 1 calc R U P C 1
H42B H 0.281003 0.515870 0.367175 0.102 Uiso 0.513(13) 1 calc R U P C 1
C42B C 0.3197(6) 0.4337(11) 0.3855(3) 0.095(5) Uani 0.487(13) 1 d D U P C 2
H42C H 0.293283 0.389192 0.382977 0.114 Uiso 0.487(13) 1 calc R U P C 2
H42D H 0.345396 0.392129 0.384505 0.114 Uiso 0.487(13) 1 calc R U P C 2
C43A C 0.3217(8) 0.3901(10) 0.3765(4) 0.141(5) Uani 0.513(13) 1 d D U P C 1
H43A H 0.308605 0.367779 0.353300 0.212 Uiso 0.513(13) 1 calc R U P C 1
H43B H 0.306993 0.354140 0.389878 0.212 Uiso 0.513(13) 1 calc R U P C 1
H43C H 0.354694 0.376234 0.385047 0.212 Uiso 0.513(13) 1 calc R U P C 1
C43B C 0.3070(8) 0.5090(13) 0.3582(3) 0.141(5) Uani 0.487(13) 1 d D U P C 2
H43D H 0.292590 0.475021 0.336819 0.212 Uiso 0.487(13) 1 calc R U P C 2
H43E H 0.334578 0.543997 0.358154 0.212 Uiso 0.487(13) 1 calc R U P C 2
H43F H 0.285451 0.557399 0.361593 0.212 Uiso 0.487(13) 1 calc R U P C 2
C050 C 0.0554(3) 0.7353(5) 0.51535(18) 0.114(3) Uani 1 1 d . . . . .
H05D H 0.033501 0.790610 0.513237 0.137 Uiso 1 1 calc R U . . .
H05E H 0.038349 0.675374 0.503998 0.137 Uiso 1 1 calc R U . . .
C052 C 0.0532(3) 0.6700(6) 0.5639(2) 0.115(3) Uani 1 1 d . . . . .
H05F H 0.073707 0.643280 0.585535 0.138 Uiso 1 1 calc R U . . .
H05G H 0.037895 0.612034 0.550175 0.138 Uiso 1 1 calc R U . . .
C053 C 0.0184(3) 0.7297(5) 0.5702(2) 0.123(3) Uani 1 1 d . . . . .
H05H H -0.006893 0.741710 0.549163 0.184 Uiso 1 1 calc R U . . .
H05I H 0.031528 0.793794 0.580019 0.184 Uiso 1 1 calc R U . . .
H05J H 0.006816 0.693870 0.585513 0.184 Uiso 1 1 calc R U . . .
F1D F 0.0943(5) 0.8253(11) 0.1839(6) 0.087(5) Uani 0.44(3) 1 d D U P B 1
F1E F 0.07569(10) 0.10573(18) 0.09331(7) 0.0639(7) Uani 1 1 d . . . . .
F2D F 0.1084(6) 0.9131(12) 0.1486(6) 0.083(5) Uani 0.44(3) 1 d D U P B 1
F2E F 0.05646(11) 0.2039(2) 0.05102(7) 0.0801(9) Uani 1 1 d . . . . .
F3D F 0.0971(7) 0.7345(15) 0.1483(5) 0.073(5) Uani 0.44(3) 1 d D U P B 1
F3E F 0.03258(10) 0.2325(2) 0.09109(9) 0.0783(9) Uani 1 1 d . . . . .
N1 N 0.08759(13) 0.0670(2) 0.33724(8) 0.0436(9) Uani 1 1 d . . . . .
H1 H 0.117178 0.054452 0.344701 0.052 Uiso 1 1 calc R U . . .
N1A N 0.20901(13) 1.0565(2) 0.41552(9) 0.0460(9) Uani 1 1 d . . . . .
H1A H 0.180768 1.033608 0.407634 0.055 Uiso 1 1 calc R U . . .
N2 N 0.10206(13) 0.2216(2) 0.28062(8) 0.0453(9) Uani 1 1 d . . . . .
H2 H 0.104369 0.270460 0.294855 0.054 Uiso 1 1 calc R U . . .
N2A N 0.21340(13) 1.0087(2) 0.49354(8) 0.0475(9) Uani 1 1 d . . . . .
H2A H 0.230236 0.955294 0.494221 0.057 Uiso 1 1 calc R U . . .
N3 N 0.14439(13) 0.3884(2) 0.27169(8) 0.0440(9) Uani 1 1 d . . . . .
N3A N 0.21291(14) 0.8638(3) 0.53713(9) 0.0523(10) Uani 1 1 d . . . . .
N4 N 0.16505(12) 0.4270(2) 0.21640(8) 0.0435(9) Uani 1 1 d . . . . .
N4A N 0.16715(14) 0.8805(2) 0.58068(9) 0.0512(10) Uani 1 1 d . . . . .
N5 N 0.15324(13) 0.5234(2) 0.31965(8) 0.0454(9) Uani 1 1 d . . . . .
H5 H 0.138870 0.467424 0.320573 0.054 Uiso 1 1 calc R U . . .
N5A N 0.26002(15) 0.7010(3) 0.53144(9) 0.0578(11) Uani 1 1 d . . . . .
H5A H 0.258827 0.750456 0.517620 0.069 Uiso 1 1 calc R U . . .
N6 N 0.16535(14) 0.5569(2) 0.39947(9) 0.0476(9) Uani 1 1 d . . . . .
H6 H 0.193891 0.535791 0.406838 0.057 Uiso 1 1 calc R U . . .
N6A N 0.28505(16) 0.5613(3) 0.47864(10) 0.0619(11) Uani 1 1 d . . . . .
H6A H 0.255553 0.548080 0.470171 0.074 Uiso 1 1 calc R U . . .
O1 O 0.04426(11) -0.0019(2) 0.40117(7) 0.0540(8) Uani 1 1 d . . . . .
O1A O 0.2488(4) 1.0325(8) 0.3464(2) 0.055(3) Uani 0.569(18) 1 d D . P A 1
O1AS O 0.25340(13) 0.8319(2) 0.47450(8) 0.0596(9) Uani 1 1 d . . . . .
O1D O 0.19624(12) 0.8652(2) 0.20583(8) 0.0640(9) Uani 1 1 d . . . . .
O1E O 0.12298(12) 0.2713(2) 0.13916(8) 0.0577(8) Uani 1 1 d . . . . .
O1S O 0.11906(10) 0.34088(19) 0.34062(7) 0.0459(7) Uani 1 1 d . . . . .
O2 O 0.11716(12) -0.0126(2) 0.40228(8) 0.0526(8) Uani 1 1 d . . . . .
O2A O 0.17897(13) 1.0201(2) 0.34827(8) 0.0576(8) Uani 1 1 d . . . . .
O2D O 0.18631(12) 0.8090(2) 0.15071(8) 0.0639(9) Uani 1 1 d . . . . .
O2E O 0.10706(11) 0.3742(2) 0.08995(8) 0.0535(8) Uani 1 1 d . . . . .
O02M O 0.08015(18) 0.7149(3) 0.54866(12) 0.1054(15) Uani 1 1 d . . . . .
O3 O 0.12039(14) 0.5197(2) 0.46505(9) 0.0715(10) Uani 1 1 d . . . . .
O3A O 0.25825(17) 0.4945(3) 0.41357(9) 0.0757(11) Uani 1 1 d . . . . .
O3D O 0.18199(16) 0.6902(2) 0.19130(10) 0.0895(13) Uani 1 1 d . . . . .
O3E O 0.15441(11) 0.2250(2) 0.09672(8) 0.0571(8) Uani 1 1 d . . . . .
O4 O 0.19361(15) 0.5060(2) 0.46711(9) 0.0658(10) Uani 1 1 d . . . . .
O4A O 0.3287(4) 0.5314(8) 0.4124(3) 0.077(4) Uani 0.513(13) 1 d D . P C 1
O5 O 0.3328(4) 0.4840(11) 0.4171(2) 0.074(4) Uani 0.487(13) 1 d D . P C 2
S1D S 0.17733(5) 0.79165(8) 0.18044(3) 0.0528(3) Uani 1 1 d D . . . .
S1E S 0.11879(4) 0.27695(7) 0.10474(3) 0.0464(3) Uani 1 1 d . . . . .
C1B C 0.6947(3) 0.4872(6) 0.7699(2) 0.125(3) Uani 1 1 d . . . . .
H1BA H 0.701961 0.531767 0.754341 0.187 Uiso 1 1 calc R U . . .
H1BB H 0.677224 0.429630 0.757797 0.187 Uiso 1 1 calc R U . . .
H1BC H 0.723179 0.463789 0.786819 0.187 Uiso 1 1 calc R U . . .
C1BS C 0.4505(3) 0.4313(6) 0.63738(19) 0.103(2) Uani 1 1 d . . . . .
H1BD H 0.427602 0.385406 0.622865 0.155 Uiso 1 1 calc R U . . .
H1BE H 0.473232 0.447450 0.627211 0.155 Uiso 1 1 calc R U . . .
H1BF H 0.435318 0.492838 0.640430 0.155 Uiso 1 1 calc R U . . .
C2B C 0.6649(2) 0.5466(6) 0.7876(2) 0.105(2) Uani 1 1 d . . . . .
H2BA H 0.660259 0.506326 0.805450 0.126 Uiso 1 1 calc R U . . .
H2BB H 0.679353 0.611133 0.796866 0.126 Uiso 1 1 calc R U . . .
C2BS C 0.4738(2) 0.3824(5) 0.6706(2) 0.091(2) Uani 1 1 d . . . . .
H2BD H 0.486922 0.317118 0.667620 0.109 Uiso 1 1 calc R U . . .
H2BE H 0.499032 0.425370 0.684709 0.109 Uiso 1 1 calc R U . . .
C3B C 0.58367(17) 0.5638(3) 0.76694(15) 0.0570(13) Uani 1 1 d . . . . .
C3BS C 0.4594(2) 0.3292(4) 0.71858(16) 0.0840(19) Uani 1 1 d . . . . .
H3BA H 0.484627 0.373026 0.732226 0.101 Uiso 1 1 calc R U . . .
H3BB H 0.472192 0.261755 0.717852 0.101 Uiso 1 1 calc R U . . .
C4B C 0.54382(17) 0.5901(3) 0.73846(13) 0.0534(12) Uani 1 1 d . . . . .
C4BS C 0.4228(3) 0.3231(4) 0.73387(15) 0.100(2) Uani 1 1 d . . . . .
H4BA H 0.397834 0.280092 0.720164 0.150 Uiso 1 1 calc R U . . .
H4BB H 0.410854 0.390297 0.735064 0.150 Uiso 1 1 calc R U . . .
H4BC H 0.435808 0.295012 0.756310 0.150 Uiso 1 1 calc R U . . .
C5B C 0.53811(19) 0.6301(4) 0.70754(13) 0.0632(14) Uani 1 1 d . . . . .
C6B C 0.49092(19) 0.6500(4) 0.69243(14) 0.0663(14) Uani 1 1 d . . . . .
C7B C 0.46901(17) 0.6215(3) 0.71401(14) 0.0597(13) Uani 1 1 d D . . . .
C8B C 0.4671(2) 0.7008(5) 0.65892(17) 0.099(2) Uani 1 1 d . . . . .
H8BA H 0.482587 0.681120 0.643323 0.118 Uiso 1 1 calc R U . . .
H8BB H 0.434981 0.677272 0.649596 0.118 Uiso 1 1 calc R U . . .
C9B C 0.4675(3) 0.8148(6) 0.6618(2) 0.153(4) Uani 1 1 d . . . . .
H9BA H 0.452319 0.844099 0.639730 0.230 Uiso 1 1 calc R U . . .
H9BB H 0.499192 0.838503 0.670917 0.230 Uiso 1 1 calc R U . . .
H9BC H 0.451161 0.834793 0.676562 0.230 Uiso 1 1 calc R U . . .
C10B C 0.4196(4) 0.6257(15) 0.7072(7) 0.060(8) Uani 0.680(8) 1 d D . P D 1
C11B C 0.3930(3) 0.6983(6) 0.7126(3) 0.057(3) Uani 0.680(8) 1 d D . P D 1
C12B C 0.3477(3) 0.6618(6) 0.7024(3) 0.056(3) Uani 0.680(8) 1 d D . P D 1
C13B C 0.3477(3) 0.5662(7) 0.6903(3) 0.046(4) Uani 0.680(8) 1 d D . P D 1
C14B C 0.4097(4) 0.7990(6) 0.7284(3) 0.073(3) Uani 0.680(8) 1 d D . P D 1
H14A H 0.388003 0.851764 0.716196 0.087 Uiso 0.680(8) 1 calc R U P D 1
H14B H 0.439908 0.813900 0.726677 0.087 Uiso 0.680(8) 1 calc R U P D 1
C15B C 0.4140(5) 0.7998(9) 0.7652(4) 0.074(4) Uani 0.680(8) 1 d D . P D 1
H15A H 0.383634 0.790155 0.766787 0.111 Uiso 0.680(8) 1 calc R U P D 1
H15B H 0.426584 0.864101 0.775234 0.111 Uiso 0.680(8) 1 calc R U P D 1
H15C H 0.434345 0.745561 0.777043 0.111 Uiso 0.680(8) 1 calc R U P D 1
C16B C 0.3070(3) 0.7251(5) 0.7006(2) 0.072(3) Uani 0.680(8) 1 d D . P D 1
H16A H 0.315275 0.770882 0.719926 0.087 Uiso 0.680(8) 1 calc R U P D 1
H16B H 0.281611 0.681742 0.701236 0.087 Uiso 0.680(8) 1 calc R U P D 1
C17B C 0.2906(3) 0.7904(6) 0.6659(3) 0.106(4) Uani 0.680(8) 1 d D U P D 1
H17A H 0.286430 0.745422 0.647020 0.159 Uiso 0.680(8) 1 calc R U P D 1
H17B H 0.314085 0.840301 0.666853 0.159 Uiso 0.680(8) 1 calc R U P D 1
H17C H 0.261670 0.824213 0.663142 0.159 Uiso 0.680(8) 1 calc R U P D 1
C18B C 0.31558(15) 0.4838(3) 0.67944(11) 0.0448(10) Uani 1 1 d D . . . .
C19B C 0.27176(15) 0.4866(3) 0.68047(11) 0.0439(10) Uani 1 1 d . . . . .
H19B H 0.262527 0.540022 0.691292 0.053 Uiso 1 1 calc R U . . .
C20B C 0.25579(16) 0.3351(3) 0.65139(10) 0.0434(10) Uani 1 1 d . . . . .
H20B H 0.234877 0.282853 0.641303 0.052 Uiso 1 1 calc R U . . .
C21B C 0.30008(15) 0.3317(3) 0.65116(10) 0.0397(10) Uani 1 1 d . . . . .
C22B C 0.19608(15) 0.4128(3) 0.66762(12) 0.0503(11) Uani 1 1 d . . . . .
H22A H 0.195985 0.453954 0.686479 0.076 Uiso 1 1 calc R U . . .
H22B H 0.187050 0.344236 0.670568 0.076 Uiso 1 1 calc R U . . .
H22C H 0.174386 0.440638 0.646984 0.076 Uiso 1 1 calc R U . . .
C23B C 0.31793(16) 0.2512(3) 0.63690(11) 0.0461(11) Uani 1 1 d . . . . .
C24B C 0.29707(17) 0.1704(3) 0.61545(11) 0.0523(12) Uani 1 1 d . . . . .
C25B C 0.33285(19) 0.1222(4) 0.60788(12) 0.0596(13) Uani 1 1 d . . . . .
C26B C 0.37373(18) 0.1707(4) 0.62543(12) 0.0549(12) Uani 1 1 d D . . . .
C27B C 0.24811(17) 0.1423(3) 0.60351(12) 0.0568(13) Uani 1 1 d . . . . .
H27A H 0.241092 0.101751 0.583040 0.068 Uiso 1 1 calc R U . . .
H27B H 0.229274 0.203828 0.597739 0.068 Uiso 1 1 calc R U . . .
C28B C 0.23490(18) 0.0827(3) 0.62931(13) 0.0595(13) Uani 1 1 d . . . . .
H28A H 0.201825 0.070198 0.620782 0.089 Uiso 1 1 calc R U . . .
H28B H 0.243109 0.121076 0.650019 0.089 Uiso 1 1 calc R U . . .
H28C H 0.251313 0.018741 0.633591 0.089 Uiso 1 1 calc R U . . .
C29B C 0.3278(2) 0.0314(4) 0.58631(15) 0.0772(17) Uani 1 1 d . . . . .
H29A H 0.354104 0.028818 0.578476 0.093 Uiso 1 1 calc R U . . .
H29B H 0.299657 0.038764 0.566502 0.093 Uiso 1 1 calc R U . . .
C30B C 0.3254(3) -0.0665(4) 0.60316(17) 0.095(2) Uani 1 1 d . . . . .
H30A H 0.321193 -0.121472 0.587276 0.143 Uiso 1 1 calc R U . . .
H30B H 0.299561 -0.064823 0.611095 0.143 Uiso 1 1 calc R U . . .
H30C H 0.353931 -0.076613 0.622045 0.143 Uiso 1 1 calc R U . . .
C31B C 0.4232(4) 0.1598(17) 0.6285(3) 0.066(7) Uani 0.544(6) 1 d D U P E 1
C32B C 0.4477(4) 0.1829(9) 0.6084(2) 0.061(3) Uani 0.544(6) 1 d D . P E 1
C33B C 0.4936(3) 0.1489(10) 0.6243(3) 0.059(3) Uani 0.544(6) 1 d D . P E 1
C34B C 0.4953(6) 0.104(3) 0.6533(5) 0.073(12) Uani 0.544(6) 1 d D . P E 1
C35B C 0.4287(4) 0.2374(10) 0.5751(2) 0.083(4) Uani 0.544(6) 1 d D . P E 1
H35A H 0.399217 0.268878 0.573315 0.100 Uiso 0.544(6) 1 calc R U P E 1
H35B H 0.450212 0.291553 0.574802 0.100 Uiso 0.544(6) 1 calc R U P E 1
C36B C 0.4213(5) 0.1712(12) 0.5454(3) 0.102(5) Uani 0.544(6) 1 d D . P E 1
H36A H 0.410023 0.211457 0.525094 0.154 Uiso 0.544(6) 1 calc R U P E 1
H36B H 0.398693 0.119493 0.544782 0.154 Uiso 0.544(6) 1 calc R U P E 1
H36C H 0.450286 0.139331 0.547002 0.154 Uiso 0.544(6) 1 calc R U P E 1
C37B C 0.5322(4) 0.1685(11) 0.6113(3) 0.100(4) Uani 0.544(6) 1 d D . P E 1
H37A H 0.518949 0.181411 0.587066 0.120 Uiso 0.544(6) 1 calc R U P E 1
H37B H 0.551463 0.107664 0.614615 0.120 Uiso 0.544(6) 1 calc R U P E 1
C38B C 0.5630(5) 0.2580(13) 0.6283(4) 0.137(5) Uani 0.544(6) 1 d D . P E 1
H38A H 0.547408 0.320715 0.619065 0.206 Uiso 0.544(6) 1 calc R U P E 1
H38B H 0.592049 0.253987 0.624447 0.206 Uiso 0.544(6) 1 calc R U P E 1
H38C H 0.568881 0.256020 0.652285 0.206 Uiso 0.544(6) 1 calc R U P E 1
C39B C 0.5234(6) 0.0301(14) 0.6742(5) 0.056(6) Uani 0.456(6) 1 d D U P E 2
C40B C 0.6002(6) -0.039(2) 0.6934(4) 0.089(3) Uani 0.456(6) 1 d D . P E 2
H40A H 0.591507 -0.102326 0.701682 0.107 Uiso 0.456(6) 1 calc R U P E 2
H40B H 0.613433 0.007288 0.712306 0.107 Uiso 0.456(6) 1 calc R U P E 2
C41B C 0.6334(6) -0.0584(14) 0.6754(4) 0.122(7) Uani 0.456(6) 1 d D . P E 2
H41A H 0.618393 -0.098951 0.655543 0.183 Uiso 0.456(6) 1 calc R U P E 2
H41B H 0.660307 -0.094103 0.690192 0.183 Uiso 0.456(6) 1 calc R U P E 2
H41C H 0.643064 0.005602 0.668813 0.183 Uiso 0.456(6) 1 calc R U P E 2
C048 C 0.5740(2) 0.6504(4) 0.69262(15) 0.0817(18) Uani 1 1 d . . . . .
H04A H 0.602380 0.673289 0.710298 0.098 Uiso 1 1 calc R U . . .
H04B H 0.563405 0.704837 0.676064 0.098 Uiso 1 1 calc R U . . .
C058 C 0.5849(3) 0.5570(6) 0.6756(2) 0.143(4) Uani 1 1 d . . . . .
H05A H 0.557306 0.535902 0.657369 0.214 Uiso 1 1 calc R U . . .
H05B H 0.595280 0.502688 0.691853 0.214 Uiso 1 1 calc R U . . .
H05C H 0.609092 0.573119 0.666753 0.214 Uiso 1 1 calc R U . . .
N1B N 0.50161(13) 0.5862(3) 0.74214(10) 0.0536(10) Uani 1 1 d . . . . .
H1B H 0.496580 0.564368 0.759876 0.064 Uiso 1 1 calc R U . . .
N2B N 0.39316(13) 0.5460(3) 0.69458(10) 0.0511(10) Uani 1 1 d D . . . .
H2B H 0.403195 0.488752 0.689676 0.061 Uiso 0.680(8) 1 calc R U P D 1
H2BC H 0.400132 0.505393 0.680950 0.061 Uiso 0.320(8) 1 calc R U P D 2
N3B N 0.32931(12) 0.4062(2) 0.66510(9) 0.0445(9) Uani 1 1 d . . . . .
N4B N 0.24238(12) 0.4122(2) 0.66587(8) 0.0415(8) Uani 1 1 d . . . . .
N5B N 0.36419(13) 0.2485(3) 0.64235(9) 0.0486(9) Uani 1 1 d . . . . .
H5B H 0.384543 0.290870 0.654921 0.058 Uiso 1 1 calc R U . . .
N6B N 0.45169(14) 0.1071(3) 0.65573(10) 0.0546(10) Uani 1 1 d D . . . .
H6B H 0.443801 0.080258 0.671635 0.066 Uiso 0.544(6) 1 calc R U P E 1
H6BA H 0.448853 0.106143 0.675391 0.066 Uiso 0.456(6) 1 calc R U P E 2
O1B O 0.62214(12) 0.5618(3) 0.76008(10) 0.0724(10) Uani 1 1 d . . . . .
O1BS O 0.44034(11) 0.3680(2) 0.68616(9) 0.0611(9) Uani 1 1 d . . . . .
O2B O 0.58252(12) 0.5456(3) 0.79450(9) 0.0670(9) Uani 1 1 d . . . . .
O3B O 0.5198(7) 0.029(3) 0.7018(5) 0.051(3) Uani 0.456(6) 1 d D . P E 2
O4B O 0.5611(4) 0.0056(9) 0.6676(3) 0.053(3) Uani 0.456(6) 1 d D U P E 2
C1C C 0.2818(5) 1.2740(6) 0.2835(3) 0.073(3) Uani 0.651(8) 1 d D . P F 1
F1C F 0.2959(4) 1.2175(5) 0.31034(15) 0.144(4) Uani 0.651(8) 1 d D . P F 1
F2C F 0.2447(3) 1.3032(12) 0.2837(3) 0.156(6) Uani 0.651(8) 1 d D . P F 1
F3C F 0.3115(4) 1.3450(8) 0.2898(2) 0.154(5) Uani 0.651(8) 1 d D . P F 1
O1C O 0.2585(3) 1.1263(4) 0.24575(14) 0.078(2) Uani 0.651(8) 1 d D . P F 1
O2C O 0.3233(2) 1.2136(6) 0.24089(18) 0.094(3) Uani 0.651(8) 1 d D . P F 1
O3C O 0.2515(6) 1.2911(12) 0.2187(4) 0.105(6) Uani 0.651(8) 1 d D . P F 1
S1C S 0.27806(19) 1.2206(4) 0.24149(13) 0.0619(12) Uani 0.651(8) 1 d D . P F 1
C43 C 0.2858(8) 1.3109(12) 0.2784(5) 0.073(3) Uani 0.349(8) 1 d D . P F 2
F1 F 0.2997(4) 1.3976(7) 0.2682(3) 0.089(4) Uani 0.349(8) 1 d D . P F 2
F2 F 0.3164(3) 1.2728(11) 0.3011(3) 0.078(5) Uani 0.349(8) 1 d D . P F 2
F3 F 0.2515(6) 1.3495(10) 0.2853(5) 0.095(7) Uani 0.349(8) 1 d D . P F 2
S1 S 0.2609(3) 1.2188(7) 0.2445(2) 0.069(3) Uani 0.349(8) 1 d D . P F 2
O6 O 0.2962(5) 1.1483(10) 0.2471(3) 0.082(4) Uani 0.349(8) 1 d D . P F 2
O7 O 0.2465(7) 1.2819(15) 0.2150(5) 0.061(7) Uani 0.349(8) 1 d D . P F 2
O8 O 0.2190(4) 1.1763(8) 0.2453(3) 0.079(4) Uani 0.349(8) 1 d D . P F 2
O9 O 0.2493(5) 1.0741(14) 0.3486(3) 0.068(4) Uani 0.431(18) 1 d D . P A 2
C44 C 0.2331(6) 1.0805(16) 0.3129(3) 0.095(6) Uani 0.431(18) 1 d D U P A 2
H44A H 0.251636 1.129469 0.305810 0.114 Uiso 0.431(18) 1 calc R U P A 2
H44B H 0.200757 1.103011 0.304351 0.114 Uiso 0.431(18) 1 calc R U P A 2
C1F C 0.2368(8) 0.9818(13) 0.2995(5) 0.076(6) Uani 0.431(18) 1 d D U P A 2
H1FA H 0.233530 0.988065 0.276067 0.113 Uiso 0.431(18) 1 calc R U P A 2
H1FB H 0.212573 0.938251 0.301451 0.113 Uiso 0.431(18) 1 calc R U P A 2
H1FC H 0.266764 0.952858 0.312069 0.113 Uiso 0.431(18) 1 calc R U P A 2
C31C C 0.4188(5) 0.137(2) 0.6263(4) 0.053(6) Uani 0.456(6) 1 d D U P E 2
C32C C 0.4355(5) 0.1306(11) 0.6009(3) 0.058(4) Uani 0.456(6) 1 d D . P E 2
C33C C 0.4806(5) 0.0939(12) 0.6156(3) 0.066(4) Uani 0.456(6) 1 d D . P E 2
C34C C 0.4901(7) 0.078(4) 0.6487(6) 0.057(9) Uani 0.456(6) 1 d D . P E 2
C36C C 0.4296(7) 0.2638(12) 0.5563(4) 0.105(6) Uani 0.456(6) 1 d D . P E 2
H36D H 0.415413 0.275969 0.532327 0.158 Uiso 0.456(6) 1 calc R U P E 2
H36E H 0.462923 0.259452 0.562297 0.158 Uiso 0.456(6) 1 calc R U P E 2
H36F H 0.422129 0.318952 0.568507 0.158 Uiso 0.456(6) 1 calc R U P E 2
C35C C 0.4118(5) 0.1671(11) 0.5650(3) 0.069(4) Uani 0.456(6) 1 d D . P E 2
H35C H 0.414884 0.114418 0.549726 0.082 Uiso 0.456(6) 1 calc R U P E 2
H35D H 0.378704 0.175260 0.560921 0.082 Uiso 0.456(6) 1 calc R U P E 2
C37C C 0.5151(5) 0.0839(12) 0.5973(4) 0.100(4) Uani 0.456(6) 1 d D . P E 2
H37C H 0.498733 0.087278 0.573021 0.120 Uiso 0.456(6) 1 calc R U P E 2
H37D H 0.530842 0.018357 0.602627 0.120 Uiso 0.456(6) 1 calc R U P E 2
C38C C 0.5520(7) 0.1725(18) 0.6088(6) 0.137(5) Uani 0.456(6) 1 d D . P E 2
H38D H 0.547501 0.218715 0.590216 0.206 Uiso 0.456(6) 1 calc R U P E 2
H38E H 0.582969 0.144298 0.615716 0.206 Uiso 0.456(6) 1 calc R U P E 2
H38F H 0.548142 0.208607 0.627492 0.206 Uiso 0.456(6) 1 calc R U P E 2
C10C C 0.4209(7) 0.618(3) 0.7151(14) 0.042(10) Uani 0.320(8) 1 d D . P D 2
C11C C 0.3958(5) 0.6785(12) 0.7280(5) 0.051(6) Uani 0.320(8) 1 d D . P D 2
C12C C 0.3506(5) 0.6369(11) 0.7188(4) 0.048(5) Uani 0.320(8) 1 d D . P D 2
C13C C 0.3513(5) 0.5517(14) 0.7001(6) 0.041(8) Uani 0.320(8) 1 d D . P D 2
C14C C 0.4121(9) 0.7692(17) 0.7507(7) 0.082(12) Uani 0.320(8) 1 d D . P D 2
H14C H 0.390728 0.825334 0.741293 0.098 Uiso 0.320(8) 1 calc R U P D 2
H14D H 0.442524 0.789343 0.750515 0.098 Uiso 0.320(8) 1 calc R U P D 2
C15C C 0.4158(7) 0.7537(16) 0.7873(5) 0.071(6) Uani 0.320(8) 1 d D . P D 2
H15D H 0.385210 0.758117 0.788808 0.107 Uiso 0.320(8) 1 calc R U P D 2
H15E H 0.435544 0.805479 0.801246 0.107 Uiso 0.320(8) 1 calc R U P D 2
H15F H 0.428864 0.687571 0.794883 0.107 Uiso 0.320(8) 1 calc R U P D 2
C16C C 0.3103(5) 0.6827(9) 0.7263(4) 0.052(4) Uani 0.320(8) 1 d D . P D 2
H16C H 0.282806 0.683194 0.705829 0.062 Uiso 0.320(8) 1 calc R U P D 2
H16D H 0.317607 0.752790 0.733751 0.062 Uiso 0.320(8) 1 calc R U P D 2
C17C C 0.2996(6) 0.6209(10) 0.7545(4) 0.060(5) Uani 0.320(8) 1 d D . P D 2
H17D H 0.291111 0.552227 0.746752 0.090 Uiso 0.320(8) 1 calc R U P D 2
H17E H 0.274332 0.652630 0.759263 0.090 Uiso 0.320(8) 1 calc R U P D 2
H17F H 0.326947 0.619728 0.774697 0.090 Uiso 0.320(8) 1 calc R U P D 2
C45 C 0.1163(4) 0.8062(17) 0.1701(5) 0.081(3) Uani 0.56(3) 1 d D . P B 2
F4 F 0.1032(5) 0.8949(14) 0.1613(4) 0.101(5) Uani 0.56(3) 1 d D U P B 2
F5 F 0.0902(6) 0.7604(14) 0.1406(5) 0.090(5) Uani 0.56(3) 1 d D U P B 2
F6 F 0.1071(5) 0.7859(15) 0.1989(3) 0.100(5) Uani 0.56(3) 1 d D U P B 2
O10 O 0.5327(6) 0.019(2) 0.7072(4) 0.051(3) Uani 0.544(6) 1 d D . P E 1
C39C C 0.5333(5) 0.0551(12) 0.6807(4) 0.050(4) Uani 0.544(6) 1 d D U P E 1
O4C O 0.5710(4) 0.0424(11) 0.6724(4) 0.104(5) Uani 0.544(6) 1 d D U P E 1
C40C C 0.6051(5) -0.0245(13) 0.6953(4) 0.089(3) Uani 0.544(6) 1 d D . P E 1
H40C H 0.623841 -0.057882 0.683883 0.107 Uiso 0.544(6) 1 calc R U P E 1
H40D H 0.590107 -0.076135 0.704413 0.107 Uiso 0.544(6) 1 calc R U P E 1
C41C C 0.6340(4) 0.0439(8) 0.7222(3) 0.086(4) Uani 0.544(6) 1 d D . P E 1
H41D H 0.646790 0.097013 0.712390 0.128 Uiso 0.544(6) 1 calc R U P E 1
H41E H 0.658991 0.005551 0.738071 0.128 Uiso 0.544(6) 1 calc R U P E 1
H41F H 0.615073 0.073637 0.733789 0.128 Uiso 0.544(6) 1 calc R U P E 1

loop_
_atom_site_aniso_label
_atom_site_aniso_U_11
_atom_site_aniso_U_22
_atom_site_aniso_U_33
_atom_site_aniso_U_23
_atom_site_aniso_U_13
_atom_site_aniso_U_12
C1 0.099(4) 0.074(4) 0.053(3) 0.004(3) 0.041(3) -0.016(3)
C1A 0.109(10) 0.047(5) 0.120(9) -0.008(6) 0.088(8) -0.011(6)
C1AS 0.089(4) 0.075(4) 0.103(5) 0.016(4) 0.035(4) 0.006(3)
C1D 0.099(5) 0.052(7) 0.113(8) -0.040(5) 0.064(5) -0.028(4)
C1E 0.072(3) 0.046(3) 0.051(3) 0.002(2) 0.026(3) -0.004(2)
C1S 0.075(4) 0.043(3) 0.074(4) 0.018(3) 0.030(3) 0.008(2)
C2 0.089(4) 0.057(3) 0.044(3) 0.006(2) 0.029(3) -0.008(3)
C2A 0.100(8) 0.038(8) 0.060(8) -0.010(5) 0.056(6) -0.015(6)
C2AS 0.113(5) 0.049(3) 0.079(4) 0.011(3) 0.050(4) 0.013(3)
C2S 0.079(3) 0.031(2) 0.039(3) 0.002(2) 0.016(2) 0.001(2)
C3 0.073(4) 0.031(2) 0.044(3) -0.003(2) 0.027(3) -0.009(2)
C3A 0.070(4) 0.043(3) 0.057(3) 0.003(2) 0.031(3) 0.001(3)
C3AS 0.134(5) 0.032(3) 0.036(3) -0.005(2) 0.016(3) 0.012(3)
C3S 0.076(3) 0.036(2) 0.042(3) 0.002(2) 0.028(2) 0.003(2)
C03T 0.107(5) 0.040(3) 0.078(4) 0.010(3) 0.025(4) 0.008(3)
C4 0.074(3) 0.033(2) 0.035(2) 0.0035(19) 0.025(2) -0.001(2)
C4A 0.069(3) 0.034(2) 0.056(3) 0.010(2) 0.031(3) 0.001(2)
C4AS 0.104(5) 0.039(3) 0.064(4) -0.010(2) 0.010(3) 0.000(3)
C4S 0.079(3) 0.048(3) 0.053(3) 0.005(2) 0.029(3) 0.010(2)
C5 0.071(3) 0.043(3) 0.042(3) 0.001(2) 0.026(3) -0.002(2)
C5A 0.065(3) 0.038(3) 0.068(3) 0.013(2) 0.022(3) -0.001(2)
C6 0.062(3) 0.044(3) 0.042(3) 0.000(2) 0.016(2) -0.004(2)
C6A 0.076(4) 0.041(3) 0.058(3) 0.010(2) 0.012(3) -0.001(3)
C7 0.072(3) 0.033(2) 0.035(2) -0.0002(19) 0.017(2) -0.007(2)
C7A 0.069(3) 0.030(2) 0.048(3) 0.001(2) 0.016(2) -0.001(2)
C8 0.070(3) 0.079(4) 0.051(3) 0.007(3) 0.022(3) 0.001(3)
C8A 0.075(4) 0.073(4) 0.097(5) 0.025(3) 0.032(3) -0.003(3)
C9 0.075(4) 0.095(4) 0.072(4) 0.003(3) 0.020(3) -0.029(3)
C9A 0.087(5) 0.098(5) 0.177(8) 0.028(5) 0.068(5) 0.010(4)
C10 0.077(4) 0.063(3) 0.048(3) 0.010(3) 0.019(3) 0.002(3)
C10A 0.086(4) 0.059(3) 0.072(4) 0.005(3) 0.009(3) -0.015(3)
C11 0.097(4) 0.102(5) 0.045(3) 0.002(3) 0.012(3) -0.017(4)
C11A 0.120(5) 0.053(3) 0.082(4) -0.011(3) 0.007(4) -0.025(3)
C12 0.067(3) 0.035(2) 0.037(2) 0.0011(19) 0.018(2) -0.006(2)
C12A 0.075(3) 0.029(2) 0.039(3) -0.001(2) 0.009(2) -0.001(2)
C13 0.071(3) 0.031(2) 0.040(3) -0.0009(19) 0.020(2) -0.007(2)
C13A 0.075(3) 0.032(2) 0.043(3) 0.002(2) 0.012(2) 0.005(2)
C14 0.069(3) 0.033(2) 0.036(2) 0.0034(19) 0.020(2) 0.001(2)
C14A 0.082(3) 0.031(2) 0.037(2) -0.0030(19) 0.014(2) 0.000(2)
C15 0.072(3) 0.025(2) 0.038(2) 0.0019(18) 0.023(2) -0.003(2)
C15A 0.077(3) 0.030(2) 0.036(2) -0.0030(19) 0.018(2) 0.001(2)
C16 0.090(4) 0.036(2) 0.044(3) -0.005(2) 0.027(3) -0.013(2)
C16A 0.104(4) 0.033(2) 0.048(3) 0.003(2) 0.025(3) 0.006(3)
C17 0.104(4) 0.032(2) 0.055(3) 0.002(2) 0.013(3) -0.006(3)
C17A 0.088(4) 0.055(3) 0.056(3) 0.015(3) 0.026(3) 0.025(3)
C18 0.081(3) 0.029(2) 0.047(3) -0.004(2) 0.027(3) -0.009(2)
C18A 0.092(4) 0.037(2) 0.040(3) 0.000(2) 0.019(3) 0.016(3)
C19 0.102(4) 0.053(3) 0.038(3) 0.002(2) 0.025(3) -0.008(3)
C19A 0.080(4) 0.067(3) 0.044(3) -0.008(2) 0.014(3) 0.011(3)
C20 0.062(3) 0.027(2) 0.036(2) 0.0005(18) 0.017(2) -0.0001(19)
C20A 0.073(3) 0.030(2) 0.036(2) -0.0039(19) 0.012(2) 0.004(2)
C21 0.071(3) 0.026(2) 0.039(2) -0.0014(18) 0.023(2) 0.002(2)
C21A 0.078(3) 0.028(2) 0.040(3) -0.002(2) 0.016(2) 0.001(2)
C22 0.074(3) 0.026(2) 0.035(2) -0.0030(18) 0.022(2) -0.001(2)
C22A 0.087(4) 0.030(2) 0.038(3) 0.0034(19) 0.018(2) 0.011(2)
C23 0.067(3) 0.024(2) 0.041(2) 0.0004(18) 0.020(2) 0.002(2)
C23A 0.083(3) 0.042(3) 0.029(2) -0.001(2) 0.015(2) 0.010(2)
C24 0.076(3) 0.029(2) 0.036(2) 0.0007(18) 0.026(2) 0.002(2)
C24A 0.091(4) 0.036(2) 0.055(3) -0.005(2) 0.032(3) 0.000(2)
C25 0.083(3) 0.028(2) 0.043(3) -0.0020(19) 0.029(2) -0.003(2)
C25A 0.103(4) 0.037(3) 0.042(3) 0.005(2) 0.026(3) 0.022(3)
C26 0.089(4) 0.026(2) 0.045(3) 0.0024(19) 0.032(3) -0.001(2)
C26A 0.123(5) 0.050(3) 0.041(3) 0.011(2) 0.034(3) 0.032(3)
C27 0.080(3) 0.030(2) 0.038(2) -0.0023(19) 0.024(2) 0.003(2)
C027 0.079(3) 0.032(2) 0.040(2) -0.0019(19) 0.028(2) -0.004(2)
C27A 0.132(5) 0.055(3) 0.047(3) 0.014(2) 0.040(3) 0.037(3)
C28 0.144(6) 0.032(2) 0.063(3) -0.013(2) 0.060(4) -0.027(3)
C28A 0.098(4) 0.045(3) 0.048(3) 0.007(2) 0.028(3) 0.022(3)
C29 0.121(5) 0.104(5) 0.094(5) -0.051(4) 0.073(4) -0.058(4)
C29A 0.165(7) 0.055(3) 0.053(3) 0.020(3) 0.050(4) 0.050(4)
C30 0.101(4) 0.028(2) 0.050(3) -0.010(2) 0.036(3) -0.009(2)
C30A 0.156(7) 0.070(4) 0.067(4) 0.014(3) 0.063(4) 0.017(4)
C31 0.103(5) 0.046(3) 0.055(3) -0.013(2) 0.039(3) -0.014(3)
C31A 0.145(6) 0.069(4) 0.062(4) 0.023(3) 0.055(4) 0.050(4)
C32 0.081(3) 0.022(2) 0.041(3) 0.0005(19) 0.030(2) 0.000(2)
C32A 0.211(8) 0.039(3) 0.085(5) 0.014(3) 0.060(5) 0.034(4)
C33 0.080(4) 0.029(2) 0.049(3) -0.005(2) 0.028(3) -0.002(2)
C33A 0.103(5) 0.037(3) 0.053(3) 0.006(2) 0.030(3) 0.025(3)
C34 0.084(4) 0.029(2) 0.059(3) -0.001(2) 0.040(3) 0.007(2)
C34A 0.107(5) 0.078(4) 0.068(4) -0.013(3) 0.027(4) 0.019(4)
C35 0.094(4) 0.025(2) 0.051(3) -0.001(2) 0.042(3) -0.001(2)
C35A 0.094(5) 0.073(4) 0.082(4) -0.014(3) 0.036(4) 0.010(3)
C36 0.093(4) 0.044(3) 0.052(3) 0.000(2) 0.025(3) 0.012(3)
C36A 0.094(4) 0.048(3) 0.055(3) 0.009(2) 0.035(3) 0.015(3)
C37 0.110(5) 0.043(3) 0.076(4) 0.006(3) 0.031(3) 0.019(3)
C37A 0.117(6) 0.158(8) 0.093(6) -0.003(6) 0.031(5) 0.047(6)
C38 0.103(4) 0.039(3) 0.073(4) 0.003(2) 0.050(3) 0.014(3)
C38A 0.248(12) 0.118(7) 0.087(6) -0.006(5) 0.014(7) 0.017(8)
C39 0.084(4) 0.051(3) 0.088(4) 0.001(3) 0.048(3) 0.008(3)
C39A 0.102(5) 0.124(6) 0.121(6) -0.032(5) 0.043(5) -0.001(5)
C40 0.101(4) 0.031(2) 0.054(3) 0.003(2) 0.046(3) 0.004(3)
C40A 0.218(13) 0.218(13) 0.183(12) 0.046(10) 0.108(10) -0.013(10)
C41 0.161(6) 0.065(4) 0.054(3) 0.009(3) 0.066(4) 0.004(4)
C41A 0.101(5) 0.071(4) 0.058(4) -0.005(3) 0.037(4) 0.006(4)
C42 0.172(7) 0.084(4) 0.089(5) 0.009(4) 0.092(5) -0.002(4)
C42A 0.122(8) 0.085(8) 0.065(8) 0.013(6) 0.054(6) 0.010(6)
C42B 0.093(8) 0.107(10) 0.100(9) -0.003(8) 0.052(7) -0.008(7)
C43A 0.199(11) 0.115(9) 0.093(8) -0.020(7) 0.030(8) 0.010(8)
C43B 0.199(11) 0.115(9) 0.093(8) -0.020(7) 0.030(8) 0.010(8)
C050 0.182(8) 0.064(4) 0.077(5) 0.012(4) 0.020(5) -0.006(5)
C052 0.115(6) 0.094(5) 0.165(8) -0.031(5) 0.085(6) -0.036(5)
C053 0.099(5) 0.082(5) 0.177(9) 0.009(5) 0.036(6) 0.003(4)
F1D 0.087(7) 0.078(8) 0.111(12) -0.040(8) 0.055(8) -0.011(6)
F1E 0.092(2) 0.0346(14) 0.0647(18) -0.0014(12) 0.0277(16) -0.0131(13)
F2D 0.073(7) 0.051(5) 0.105(11) -0.010(6) 0.007(7) 0.009(4)
F2E 0.108(2) 0.0686(19) 0.0479(18) -0.0028(14) 0.0075(16) -0.0301(17)
F3D 0.084(9) 0.065(9) 0.082(8) -0.030(7) 0.046(7) -0.018(6)
F3E 0.0636(18) 0.0646(18) 0.112(3) 0.0114(17) 0.0373(18) -0.0006(15)
N1 0.063(2) 0.0295(18) 0.039(2) 0.0018(15) 0.0192(18) -0.0044(16)
N1A 0.065(2) 0.0306(18) 0.042(2) 0.0006(16) 0.0174(19) 0.0011(17)
N2 0.079(3) 0.0273(18) 0.037(2) -0.0019(15) 0.0293(19) -0.0030(17)
N2A 0.072(3) 0.0283(18) 0.036(2) 0.0000(16) 0.0108(19) 0.0060(17)
N3 0.066(2) 0.0279(18) 0.038(2) 0.0004(15) 0.0192(18) 0.0006(16)
N3A 0.086(3) 0.0328(19) 0.036(2) -0.0012(16) 0.018(2) 0.0036(19)
N4 0.068(2) 0.0264(18) 0.041(2) 0.0031(15) 0.0256(19) 0.0015(16)
N4A 0.081(3) 0.0283(19) 0.042(2) -0.0043(16) 0.019(2) 0.0037(18)
N5 0.078(3) 0.0233(17) 0.037(2) -0.0005(15) 0.0237(19) -0.0027(17)
N5A 0.101(3) 0.035(2) 0.039(2) 0.0046(17) 0.027(2) 0.016(2)
N6 0.077(3) 0.0296(18) 0.042(2) 0.0030(16) 0.028(2) 0.0013(17)
N6A 0.097(3) 0.049(2) 0.044(2) 0.0058(19) 0.030(2) 0.022(2)
O1 0.078(2) 0.0508(18) 0.0396(18) 0.0061(14) 0.0290(17) -0.0035(16)
O1A 0.078(5) 0.032(5) 0.073(6) -0.002(4) 0.048(4) 0.001(4)
O1AS 0.095(3) 0.0397(17) 0.046(2) 0.0025(15) 0.0278(19) 0.0104(17)
O1D 0.099(3) 0.0354(17) 0.062(2) -0.0118(15) 0.034(2) -0.0136(17)
O1E 0.089(2) 0.0410(17) 0.0454(19) -0.0075(14) 0.0262(17) 0.0012(16)
O1S 0.070(2) 0.0318(15) 0.0399(17) 0.0043(13) 0.0242(16) 0.0066(14)
O2 0.068(2) 0.0465(18) 0.0449(19) 0.0071(15) 0.0219(18) -0.0027(16)
O2A 0.083(3) 0.0480(19) 0.049(2) -0.0048(15) 0.0321(19) -0.0011(18)
O2D 0.089(2) 0.064(2) 0.0466(19) -0.0056(16) 0.0337(18) -0.0176(18)
O2E 0.072(2) 0.0278(15) 0.059(2) 0.0025(14) 0.0215(17) -0.0003(14)
O02M 0.137(4) 0.084(3) 0.088(3) 0.012(3) 0.030(3) 0.004(3)
O3 0.121(3) 0.053(2) 0.060(2) 0.0057(17) 0.056(2) 0.005(2)
O3A 0.099(3) 0.085(3) 0.048(2) -0.0004(19) 0.032(2) 0.016(2)
O3D 0.164(4) 0.0298(17) 0.074(3) 0.0049(17) 0.041(3) -0.007(2)
O3E 0.063(2) 0.0439(17) 0.070(2) 0.0081(16) 0.0310(18) 0.0052(15)
O4 0.107(3) 0.049(2) 0.046(2) 0.0075(16) 0.033(2) 0.005(2)
O4A 0.130(8) 0.061(7) 0.065(6) 0.012(5) 0.066(6) 0.022(6)
O5 0.095(7) 0.084(9) 0.056(6) -0.010(6) 0.044(5) -0.003(6)
S1D 0.0855(9) 0.0299(6) 0.0501(7) -0.0020(5) 0.0327(7) -0.0067(5)
S1E 0.0622(7) 0.0301(5) 0.0466(7) -0.0020(5) 0.0188(6) -0.0017(5)
C1B 0.101(5) 0.082(5) 0.179(9) -0.002(5) 0.034(6) 0.008(4)
C1BS 0.117(6) 0.112(6) 0.100(6) -0.010(5) 0.061(5) -0.017(5)
C2B 0.049(4) 0.116(6) 0.138(7) 0.025(5) 0.019(4) 0.006(4)
C2BS 0.067(4) 0.069(4) 0.151(7) -0.027(4) 0.055(4) -0.004(3)
C3B 0.054(3) 0.043(3) 0.071(4) -0.018(3) 0.019(3) -0.003(2)
C3BS 0.104(5) 0.042(3) 0.081(4) 0.005(3) 0.001(4) 0.011(3)
C4B 0.054(3) 0.046(3) 0.066(3) -0.010(2) 0.029(3) -0.008(2)
C4BS 0.187(8) 0.042(3) 0.052(4) 0.012(3) 0.018(4) 0.031(4)
C5B 0.072(4) 0.058(3) 0.060(3) -0.013(3) 0.024(3) -0.021(3)
C6B 0.069(4) 0.060(3) 0.063(3) -0.006(3) 0.014(3) -0.018(3)
C7B 0.058(3) 0.041(3) 0.074(4) -0.003(3) 0.016(3) -0.007(2)
C8B 0.088(5) 0.104(5) 0.081(5) 0.017(4) 0.002(4) -0.026(4)
C9B 0.153(8) 0.093(6) 0.144(8) 0.061(5) -0.034(6) -0.031(5)
C10B 0.063(9) 0.037(9) 0.071(15) -0.002(9) 0.013(7) -0.015(8)
C11B 0.058(6) 0.032(5) 0.065(7) 0.002(5) 0.003(5) -0.002(4)
C12B 0.051(5) 0.028(5) 0.079(7) 0.003(4) 0.011(5) 0.004(3)
C13B 0.052(6) 0.030(6) 0.048(8) 0.012(5) 0.008(4) -0.003(4)
C14B 0.073(6) 0.038(5) 0.093(8) -0.007(5) 0.013(6) -0.012(4)
C15B 0.075(7) 0.050(8) 0.101(11) -0.007(7) 0.035(7) -0.011(6)
C16B 0.081(6) 0.042(4) 0.095(7) 0.000(4) 0.032(5) -0.004(4)
C17B 0.056(5) 0.041(4) 0.183(10) -0.012(6) -0.006(6) 0.006(4)
C18B 0.052(3) 0.032(2) 0.050(3) 0.000(2) 0.017(2) 0.002(2)
C19B 0.061(3) 0.029(2) 0.041(2) 0.0026(19) 0.017(2) 0.001(2)
C20B 0.062(3) 0.026(2) 0.041(2) -0.0058(19) 0.017(2) -0.005(2)
C21B 0.050(3) 0.029(2) 0.038(2) 0.0016(18) 0.013(2) 0.001(2)
C22B 0.054(3) 0.038(2) 0.065(3) 0.003(2) 0.029(2) 0.002(2)
C23B 0.060(3) 0.038(2) 0.042(3) 0.003(2) 0.020(2) 0.004(2)
C24B 0.069(3) 0.040(2) 0.044(3) -0.006(2) 0.014(2) 0.003(2)
C25B 0.084(4) 0.048(3) 0.050(3) 0.002(2) 0.028(3) 0.021(3)
C26B 0.065(3) 0.050(3) 0.054(3) 0.001(2) 0.026(3) 0.016(3)
C27B 0.070(3) 0.038(2) 0.056(3) -0.013(2) 0.015(3) 0.005(2)
C28B 0.069(3) 0.039(2) 0.068(3) -0.007(2) 0.021(3) 0.000(2)
C29B 0.086(4) 0.061(3) 0.083(4) -0.018(3) 0.027(3) 0.020(3)
C30B 0.126(6) 0.061(4) 0.095(5) -0.026(3) 0.033(4) 0.013(4)
C31B 0.080(9) 0.055(10) 0.060(8) -0.008(6) 0.020(6) 0.023(6)
C32B 0.073(8) 0.062(8) 0.055(7) -0.001(6) 0.033(6) 0.011(6)
C33B 0.056(7) 0.074(8) 0.050(7) -0.006(6) 0.022(5) 0.011(6)
C34B 0.078(12) 0.09(2) 0.061(12) -0.015(9) 0.032(9) 0.025(9)
C35B 0.078(8) 0.106(12) 0.067(9) 0.003(9) 0.028(7) -0.001(8)
C36B 0.086(9) 0.159(16) 0.055(8) -0.010(8) 0.017(7) 0.017(9)
C37B 0.103(9) 0.145(11) 0.071(7) 0.004(6) 0.056(7) 0.033(8)
C38B 0.127(10) 0.180(15) 0.133(12) -0.015(9) 0.083(10) -0.026(10)
C39B 0.067(9) 0.051(9) 0.051(8) 0.003(7) 0.021(7) 0.004(7)
C40B 0.081(5) 0.116(7) 0.075(4) 0.018(4) 0.033(4) 0.036(5)
C41B 0.128(14) 0.143(15) 0.114(13) 0.050(11) 0.065(12) 0.058(12)
C048 0.106(5) 0.078(4) 0.075(4) -0.020(3) 0.049(4) -0.032(3)
C058 0.178(8) 0.136(7) 0.174(8) -0.081(6) 0.136(7) -0.078(6)
N1B 0.061(3) 0.039(2) 0.060(3) -0.0082(19) 0.021(2) -0.0043(19)
N2B 0.051(2) 0.035(2) 0.062(3) -0.0027(18) 0.012(2) -0.0028(18)
N3B 0.055(2) 0.0298(18) 0.048(2) 0.0037(17) 0.0172(18) 0.0018(17)
N4B 0.058(2) 0.0276(18) 0.040(2) 0.0026(16) 0.0187(18) -0.0028(16)
N5B 0.057(2) 0.045(2) 0.044(2) -0.0011(17) 0.0173(19) 0.0056(18)
N6B 0.065(3) 0.048(2) 0.054(3) -0.0011(19) 0.024(2) 0.0117(19)
O1B 0.054(2) 0.073(2) 0.091(3) 0.004(2) 0.028(2) 0.0009(18)
O1BS 0.058(2) 0.0505(19) 0.068(2) -0.0054(17) 0.0134(18) 0.0063(16)
O2B 0.069(2) 0.071(2) 0.060(2) -0.0093(19) 0.0224(19) 0.0067(18)
O3B 0.028(9) 0.063(6) 0.055(6) 0.019(5) 0.007(6) 0.030(8)
O4B 0.051(5) 0.058(5) 0.057(5) 0.019(4) 0.028(4) 0.021(4)
C1C 0.079(6) 0.024(7) 0.114(7) -0.023(6) 0.030(5) -0.012(6)
F1C 0.272(11) 0.077(4) 0.048(3) 0.012(3) 0.010(5) -0.043(5)
F2C 0.065(5) 0.289(15) 0.112(8) -0.090(10) 0.029(4) 0.030(8)
F3C 0.253(12) 0.113(7) 0.087(6) -0.022(5) 0.050(6) -0.117(8)
O1C 0.114(7) 0.057(4) 0.063(4) 0.006(3) 0.031(4) -0.016(4)
O2C 0.075(4) 0.098(6) 0.120(6) -0.007(4) 0.050(4) 0.015(4)
O3C 0.154(12) 0.077(9) 0.069(8) 0.022(6) 0.021(7) 0.000(7)
S1C 0.073(3) 0.0410(19) 0.074(2) -0.0146(14) 0.0277(19) -0.0051(19)
C43 0.079(6) 0.024(7) 0.114(7) -0.023(6) 0.030(5) -0.012(6)
F1 0.109(8) 0.048(6) 0.123(10) -0.039(6) 0.056(7) -0.022(5)
F2 0.033(5) 0.121(12) 0.069(8) -0.044(8) 0.002(5) 0.012(6)
F3 0.090(11) 0.069(7) 0.122(15) 0.041(9) 0.032(9) 0.016(7)
S1 0.088(6) 0.046(4) 0.060(3) 0.009(2) 0.010(4) -0.014(4)
O6 0.116(12) 0.049(8) 0.095(9) 0.009(6) 0.056(8) 0.019(9)
O7 0.054(9) 0.026(8) 0.118(19) 0.021(9) 0.047(11) 0.020(7)
O8 0.113(10) 0.054(7) 0.067(7) -0.011(5) 0.028(7) -0.038(7)
O9 0.102(9) 0.068(11) 0.045(6) 0.012(6) 0.038(6) 0.022(8)
C44 0.109(9) 0.092(10) 0.101(10) 0.001(8) 0.056(7) -0.006(8)
C1F 0.092(13) 0.063(11) 0.073(11) -0.003(8) 0.031(10) 0.003(9)
C31C 0.063(9) 0.045(9) 0.053(9) 0.003(6) 0.024(6) 0.006(6)
C32C 0.088(10) 0.057(8) 0.035(7) -0.005(6) 0.029(7) 0.019(8)
C33C 0.084(11) 0.062(9) 0.062(10) -0.010(7) 0.038(8) 0.018(8)
C34C 0.066(12) 0.064(19) 0.051(12) 0.026(16) 0.031(9) 0.040(12)
C36C 0.158(17) 0.089(11) 0.058(10) 0.032(10) 0.023(11) 0.025(11)
C35C 0.080(10) 0.089(11) 0.038(8) 0.002(7) 0.021(7) 0.020(8)
C37C 0.103(9) 0.145(11) 0.071(7) 0.004(6) 0.056(7) 0.033(8)
C38C 0.127(10) 0.180(15) 0.133(12) -0.015(9) 0.083(10) -0.026(10)
C10C 0.050(16) 0.016(11) 0.05(2) 0.009(11) 0.008(10) 0.015(10)
C11C 0.062(12) 0.022(9) 0.060(13) -0.001(9) 0.010(10) 0.001(8)
C12C 0.058(11) 0.021(8) 0.053(11) 0.007(8) 0.005(9) 0.009(7)
C13C 0.066(14) 0.013(9) 0.035(14) 0.014(9) 0.004(9) 0.013(7)
C14C 0.049(12) 0.032(14) 0.14(4) -0.010(16) 0.006(19) 0.008(10)
C15C 0.084(13) 0.064(12) 0.069(13) -0.043(11) 0.032(11) -0.021(10)
C16C 0.066(10) 0.016(7) 0.071(11) -0.020(7) 0.022(8) -0.006(6)
C17C 0.087(12) 0.044(9) 0.053(10) -0.022(7) 0.030(9) 0.007(8)
C45 0.099(5) 0.052(7) 0.113(8) -0.040(5) 0.064(5) -0.028(4)
F4 0.094(6) 0.100(10) 0.104(9) -0.034(8) 0.030(6) 0.014(6)
F5 0.077(6) 0.059(7) 0.121(10) -0.028(7) 0.016(6) -0.013(5)
F6 0.108(8) 0.138(10) 0.078(7) -0.035(6) 0.064(6) -0.042(7)
O10 0.028(9) 0.063(6) 0.055(6) 0.019(5) 0.007(6) 0.030(8)
C39C 0.041(6) 0.054(7) 0.055(7) -0.015(6) 0.019(5) 0.003(5)
O4C 0.081(7) 0.143(10) 0.093(7) 0.010(7) 0.038(5) 0.025(6)
C40C 0.081(5) 0.116(7) 0.075(4) 0.018(4) 0.033(4) 0.036(5)
C41C 0.082(8) 0.074(7) 0.105(9) -0.013(7) 0.040(7) 0.025(6)

loop_
_atom_type_symbol
_atom_type_description
_atom_type_scat_dispersion_real
_atom_type_scat_dispersion_imag
_atom_type_scat_source
C C 0.0137 0.0067 'International Tables Vol C Tables 4.2.6.8 and 6.1.1.4'
H H 0.0000 0.0000 'International Tables Vol C Tables 4.2.6.8 and 6.1.1.4'
F F 0.0583 0.0400 'International Tables Vol C Tables 4.2.6.8 and 6.1.1.4'
N N 0.0241 0.0134 'International Tables Vol C Tables 4.2.6.8 and 6.1.1.4'
O O 0.0389 0.0241 'International Tables Vol C Tables 4.2.6.8 and 6.1.1.4'
S S 0.2925 0.4295 'International Tables Vol C Tables 4.2.6.8 and 6.1.1.4'

loop_
_geom_angle_atom_site_label_1
_geom_angle_atom_site_label_2
_geom_angle_atom_site_label_3
_geom_angle
_geom_angle_site_symmetry_1
_geom_angle_site_symmetry_3
_geom_angle_publ_flag
H1C C1 H1D 109.5 . . ?
H1C C1 H1E 109.5 . . ?
H1D C1 H1E 109.5 . . ?
C2 C1 H1C 109.5 . . ?
C2 C1 H1D 109.5 . . ?
C2 C1 H1E 109.5 . . ?
H1AA C1A H1AB 109.5 . . ?
H1AA C1A H1AC 109.5 . . ?
H1AB C1A H1AC 109.5 . . ?
C2A C1A H1AA 109.5 . . ?
C2A C1A H1AB 109.5 . . ?
C2A C1A H1AC 109.5 . . ?
H1AD C1AS H1AE 109.5 . . ?
H1AD C1AS H1AF 109.5 . . ?
H1AE C1AS H1AF 109.5 . . ?
C2AS C1AS H1AD 109.5 . . ?
C2AS C1AS H1AE 109.5 . . ?
C2AS C1AS H1AF 109.5 . . ?
F1D C1D F2D 103.5(16) . . ?
F1D C1D F3D 96.1(15) . . ?
F1D C1D S1D 120.7(15) . . ?
F2D C1D F3D 121(2) . . ?
F2D C1D S1D 112.4(14) . . ?
F3D C1D S1D 103.1(15) . . ?
F1E C1E S1E 111.3(3) . . ?
F2E C1E F1E 106.7(4) . . ?
F2E C1E S1E 112.5(3) . . ?
F3E C1E F1E 107.1(4) . . ?
F3E C1E F2E 106.8(4) . . ?
F3E C1E S1E 112.1(3) . . ?
H1SA C1S H1SB 109.5 . . ?
H1SA C1S H1SC 109.5 . . ?
H1SB C1S H1SC 109.5 . . ?
C2S C1S H1SA 109.5 . . ?
C2S C1S H1SB 109.5 . . ?
C2S C1S H1SC 109.5 . . ?
C1 C2 H2C 110.6 . . ?
C1 C2 H2D 110.6 . . ?
H2C C2 H2D 108.7 . . ?
O1 C2 C1 105.8(4) . . ?
O1 C2 H2C 110.6 . . ?
O1 C2 H2D 110.6 . . ?
C1A C2A H2AA 110.0 . . ?
C1A C2A H2AB 110.0 . . ?
H2AA C2A H2AB 108.4 . . ?
O1A C2A C1A 108.5(9) . . ?
O1A C2A H2AA 110.0 . . ?
O1A C2A H2AB 110.0 . . ?
C1AS C2AS H2AC 109.8 . . ?
C1AS C2AS H2AD 109.8 . . ?
H2AC C2AS H2AD 108.3 . . ?
O1AS C2AS C1AS 109.2(5) . . ?
O1AS C2AS H2AC 109.8 . . ?
O1AS C2AS H2AD 109.8 . . ?
C1S C2S H2SA 109.6 . . ?
C1S C2S H2SB 109.6 . . ?
H2SA C2S H2SB 108.1 . . ?
O1S C2S C1S 110.5(4) . . ?
O1S C2S H2SA 109.6 . . ?
O1S C2S H2SB 109.6 . . ?
O1 C3 C4 111.4(4) . . ?
O2 C3 C4 125.5(4) . . ?
O2 C3 O1 123.1(4) . . ?
O1A C3A C4A 117.3(7) . . ?
O2A C3A C4A 123.0(4) . . ?
O2A C3A O1A 118.9(6) . . ?
O2A C3A O9 127.2(7) . . ?
O9 C3A C4A 108.0(8) . . ?
H3AA C3AS H3AB 108.0 . . ?
C4AS C3AS H3AA 109.5 . . ?
C4AS C3AS H3AB 109.5 . . ?
O1AS C3AS H3AA 109.5 . . ?
O1AS C3AS H3AB 109.5 . . ?
O1AS C3AS C4AS 110.9(4) . . ?
H3SA C3S H3SB 108.2 . . ?
C4S C3S H3SA 109.8 . . ?
C4S C3S H3SB 109.8 . . ?
O1S C3S H3SA 109.8 . . ?
O1S C3S H3SB 109.8 . . ?
O1S C3S C4S 109.5(3) . . ?
H03A C03T H03B 109.5 . . ?
H03A C03T H03C 109.5 . . ?
H03B C03T H03C 109.5 . . ?
C050 C03T H03A 109.5 . . ?
C050 C03T H03B 109.5 . . ?
C050 C03T H03C 109.5 . . ?
C5 C4 C3 132.5(4) . . ?
N1 C4 C3 118.5(4) . . ?
N1 C4 C5 109.0(4) . . ?
C5A C4A C3A 133.1(4) . . ?
N1A C4A C3A 117.3(4) . . ?
N1A C4A C5A 109.2(4) . . ?
C3AS C4AS H4AA 109.5 . . ?
C3AS C4AS H4AB 109.5 . . ?
C3AS C4AS H4AC 109.5 . . ?
H4AA C4AS H4AB 109.5 . . ?
H4AA C4AS H4AC 109.5 . . ?
H4AB C4AS H4AC 109.5 . . ?
C3S C4S H4SA 109.5 . . ?
C3S C4S H4SB 109.5 . . ?
C3S C4S H4SC 109.5 . . ?
H4SA C4S H4SB 109.5 . . ?
H4SA C4S H4SC 109.5 . . ?
H4SB C4S H4SC 109.5 . . ?
C4 C5 C6 106.4(4) . . ?
C4 C5 C8 128.5(4) . . ?
C6 C5 C8 125.1(5) . . ?
C4A C5A C6A 105.5(4) . . ?
C4A C5A C8A 128.0(5) . . ?
C6A C5A C8A 126.4(5) . . ?
C5 C6 C10 127.1(4) . . ?
C7 C6 C5 108.0(4) . . ?
C7 C6 C10 124.9(4) . . ?
C5A C6A C10A 126.4(5) . . ?
C7A C6A C5A 108.2(4) . . ?
C7A C6A C10A 125.3(5) . . ?
C6 C7 C12 129.5(4) . . ?
N1 C7 C6 107.7(4) . . ?
N1 C7 C12 122.7(4) . . ?
C6A C7A C12A 131.4(4) . . ?
C6A C7A N1A 107.9(4) . . ?
N1A C7A C12A 120.6(4) . . ?
C5 C8 H8A 109.1 . . ?
C5 C8 H8B 109.1 . . ?
C5 C8 C9 112.4(5) . . ?
H8A C8 H8B 107.9 . . ?
C9 C8 H8A 109.1 . . ?
C9 C8 H8B 109.1 . . ?
C5A C8A H8AA 109.0 . . ?
C5A C8A H8AB 109.0 . . ?
C5A C8A C9A 112.8(5) . . ?
H8AA C8A H8AB 107.8 . . ?
C9A C8A H8AA 109.0 . . ?
C9A C8A H8AB 109.0 . . ?
C8 C9 H9A 109.5 . . ?
C8 C9 H9B 109.5 . . ?
C8 C9 H9C 109.5 . . ?
H9A C9 H9B 109.5 . . ?
H9A C9 H9C 109.5 . . ?
H9B C9 H9C 109.5 . . ?
C8A C9A H9AA 109.5 . . ?
C8A C9A H9AB 109.5 . . ?
C8A C9A H9AC 109.5 . . ?
H9AA C9A H9AB 109.5 . . ?
H9AA C9A H9AC 109.5 . . ?
H9AB C9A H9AC 109.5 . . ?
C6 C10 H10C 108.9 . . ?
C6 C10 H10D 108.9 . . ?
C6 C10 C11 113.5(4) . . ?
H10C C10 H10D 107.7 . . ?
C11 C10 H10C 108.9 . . ?
C11 C10 H10D 108.9 . . ?
C6A C10A H10A 109.4 . . ?
C6A C10A H10B 109.4 . . ?
C6A C10A C11A 111.0(5) . . ?
H10A C10A H10B 108.0 . . ?
C11A C10A H10A 109.4 . . ?
C11A C10A H10B 109.4 . . ?
C10 C11 H11D 109.5 . . ?
C10 C11 H11E 109.5 . . ?
C10 C11 H11F 109.5 . . ?
H11D C11 H11E 109.5 . . ?
H11D C11 H11F 109.5 . . ?
H11E C11 H11F 109.5 . . ?
C10A C11A H11A 109.5 . . ?
C10A C11A H11B 109.5 . . ?
C10A C11A H11C 109.5 . . ?
H11A C11A H11B 109.5 . . ?
H11A C11A H11C 109.5 . . ?
H11B C11A H11C 109.5 . . ?
C13 C12 C7 129.7(4) . . ?
N2 C12 C7 121.0(4) . . ?
N2 C12 C13 109.1(4) . . ?
C13A C12A C7A 130.5(4) . . ?
N2A C12A C7A 121.9(4) . . ?
N2A C12A C13A 107.6(4) . . ?
C12 C13 C14 107.2(4) . . ?
C12 C13 C16 125.5(4) . . ?
C14 C13 C16 127.3(4) . . ?
C12A C13A C14A 107.7(4) . . ?
C12A C13A C16A 124.6(4) . . ?
C14A C13A C16A 127.6(4) . . ?
C13 C14 C18 124.9(4) . . ?
C15 C14 C13 106.8(4) . . ?
C15 C14 C18 128.3(4) . . ?
C13A C14A C18A 125.1(4) . . ?
C15A C14A C13A 105.9(4) . . ?
C15A C14A C18A 129.0(4) . . ?
C14 C15 C20 134.3(4) . . ?
N2 C15 C14 107.4(3) . . ?
N2 C15 C20 118.4(3) . . ?
C14A C15A C20A 133.1(4) . . ?
N2A C15A C14A 108.3(4) . . ?
N2A C15A C20A 118.6(4) . . ?
C13 C16 H16G 108.9 . . ?
C13 C16 H16H 108.9 . . ?
C13 C16 C17 113.2(4) . . ?
H16G C16 H16H 107.8 . . ?
C17 C16 H16G 108.9 . . ?
C17 C16 H16H 108.9 . . ?
C13A C16A H16E 108.7 . . ?
C13A C16A H16F 108.7 . . ?
C13A C16A C17A 114.4(4) . . ?
H16E C16A H16F 107.6 . . ?
C17A C16A H16E 108.7 . . ?
C17A C16A H16F 108.7 . . ?
C16 C17 H17J 109.5 . . ?
C16 C17 H17K 109.5 . . ?
C16 C17 H17L 109.5 . . ?
H17J C17 H17K 109.5 . . ?
H17J C17 H17L 109.5 . . ?
H17K C17 H17L 109.5 . . ?
C16A C17A H17G 109.5 . . ?
C16A C17A H17H 109.5 . . ?
C16A C17A H17I 109.5 . . ?
H17G C17A H17H 109.5 . . ?
H17G C17A H17I 109.5 . . ?
H17H C17A H17I 109.5 . . ?
C14 C18 H18C 109.2 . . ?
C14 C18 H18D 109.2 . . ?
C14 C18 C19 112.0(4) . . ?
H18C C18 H18D 107.9 . . ?
C19 C18 H18C 109.2 . . ?
C19 C18 H18D 109.2 . . ?
C14A C18A H18A 109.1 . . ?
C14A C18A H18B 109.1 . . ?
C14A C18A C19A 112.6(4) . . ?
H18A C18A H18B 107.8 . . ?
C19A C18A H18A 109.1 . . ?
C19A C18A H18B 109.1 . . ?
C18 C19 H19E 109.5 . . ?
C18 C19 H19F 109.5 . . ?
C18 C19 H19G 109.5 . . ?
H19E C19 H19F 109.5 . . ?
H19E C19 H19G 109.5 . . ?
H19F C19 H19G 109.5 . . ?
C18A C19A H19A 109.5 . . ?
C18A C19A H19C 109.5 . . ?
C18A C19A H19D 109.5 . . ?
H19A C19A H19C 109.5 . . ?
H19A C19A H19D 109.5 . . ?
H19C C19A H19D 109.5 . . ?
C21 C20 C15 124.1(4) . . ?
N3 C20 C15 115.6(4) . . ?
N3 C20 C21 120.3(4) . . ?
C21A C20A C15A 123.4(4) . . ?
N3A C20A C15A 116.1(4) . . ?
N3A C20A C21A 120.4(4) . . ?
C20 C21 H21 120.6 . . ?
N4 C21 C20 118.8(4) . . ?
N4 C21 H21 120.6 . . ?
C20A C21A H21A 120.7 . . ?
N4A C21A C20A 118.7(4) . . ?
N4A C21A H21A 120.7 . . ?
C23 C22 H22 120.5 . . ?
N4 C22 H22 120.5 . . ?
N4 C22 C23 119.1(4) . . ?
C23A C22A H22D 120.4 . . ?
N4A C22A H22D 120.4 . . ?
N4A C22A C23A 119.2(4) . . ?
C22 C23 C24 123.6(4) . . ?
N3 C23 C22 120.5(4) . . ?
N3 C23 C24 115.9(4) . . ?
C22A C23A C25A 124.3(4) . . ?
N3A C23A C22A 120.4(4) . . ?
N3A C23A C25A 115.3(4) . . ?
C25 C24 C23 134.5(4) . . ?
N5 C24 C23 117.7(4) . . ?
N5 C24 C25 107.8(3) . . ?
H24A C24A H24B 109.5 . . ?
H24A C24A H24C 109.5 . . ?
H24B C24A H24C 109.5 . . ?
N4A C24A H24A 109.5 . . ?
N4A C24A H24B 109.5 . . ?
N4A C24A H24C 109.5 . . ?
C24 C25 C26 106.7(4) . . ?
C24 C25 C28 127.3(4) . . ?
C26 C25 C28 126.1(4) . . ?
C26A C25A C23A 134.1(4) . . ?
N5A C25A C23A 118.6(4) . . ?
N5A C25A C26A 107.2(4) . . ?
C25 C26 C30 127.7(4) . . ?
C27 C26 C25 107.5(4) . . ?
C27 C26 C30 124.8(4) . . ?
C25A C26A C27A 106.7(4) . . ?
C25A C26A C29A 126.9(4) . . ?
C27A C26A C29A 126.1(4) . . ?
C26 C27 C32 131.5(4) . . ?
N5 C27 C26 108.4(4) . . ?
N5 C27 C32 119.8(4) . . ?
H02A C027 H02B 109.5 . . ?
H02A C027 H02C 109.5 . . ?
H02B C027 H02C 109.5 . . ?
N4 C027 H02A 109.5 . . ?
N4 C027 H02B 109.5 . . ?
N4 C027 H02C 109.5 . . ?
C26A C27A C31A 126.7(5) . . ?
C28A C27A C26A 106.9(4) . . ?
C28A C27A C31A 126.2(5) . . ?
C25 C28 H28D 108.7 . . ?
C25 C28 H28E 108.7 . . ?
C25 C28 C29 114.4(5) . . ?
H28D C28 H28E 107.6 . . ?
C29 C28 H28D 108.7 . . ?
C29 C28 H28E 108.7 . . ?
C27A C28A C33A 129.8(4) . . ?
N5A C28A C27A 109.7(4) . . ?
N5A C28A C33A 120.5(4) . . ?
C28 C29 H29E 109.5 . . ?
C28 C29 H29F 109.5 . . ?
C28 C29 H29G 109.5 . . ?
H29E C29 H29F 109.5 . . ?
H29E C29 H29G 109.5 . . ?
H29F C29 H29G 109.5 . . ?
C26A C29A H29C 108.3 . . ?
C26A C29A H29D 108.3 . . ?
C26A C29A C30A 115.9(5) . . ?
H29C C29A H29D 107.4 . . ?
C30A C29A H29C 108.3 . . ?
C30A C29A H29D 108.3 . . ?
C26 C30 H30G 108.6 . . ?
C26 C30 H30H 108.6 . . ?
H30G C30 H30H 107.6 . . ?
C31 C30 C26 114.4(4) . . ?
C31 C30 H30G 108.6 . . ?
C31 C30 H30H 108.6 . . ?
C29A C30A H30D 109.5 . . ?
C29A C30A H30E 109.5 . . ?
C29A C30A H30F 109.5 . . ?
H30D C30A H30E 109.5 . . ?
H30D C30A H30F 109.5 . . ?
H30E C30A H30F 109.5 . . ?
C30 C31 H31C 109.5 . . ?
C30 C31 H31D 109.5 . . ?
C30 C31 H31E 109.5 . . ?
H31C C31 H31D 109.5 . . ?
H31C C31 H31E 109.5 . . ?
H31D C31 H31E 109.5 . . ?
C27A C31A H31A 108.5 . . ?
C27A C31A H31B 108.5 . . ?
C27A C31A C32A 114.9(6) . . ?
H31A C31A H31B 107.5 . . ?
C32A C31A H31A 108.5 . . ?
C32A C31A H31B 108.5 . . ?
C33 C32 C27 127.5(4) . . ?
N6 C32 C27 123.8(4) . . ?
N6 C32 C33 108.5(4) . . ?
C31A C32A H32A 109.5 . . ?
C31A C32A H32B 109.5 . . ?
C31A C32A H32C 109.5 . . ?
H32A C32A H32B 109.5 . . ?
H32A C32A H32C 109.5 . . ?
H32B C32A H32C 109.5 . . ?
C32 C33 C34 107.6(4) . . ?
C32 C33 C36 125.4(4) . . ?
C34 C33 C36 127.0(5) . . ?
C34A C33A C28A 132.4(5) . . ?
C34A C33A N6A 108.0(5) . . ?
N6A C33A C28A 119.5(5) . . ?
C33 C34 C38 125.2(5) . . ?
C35 C34 C33 107.0(4) . . ?
C35 C34 C38 127.6(4) . . ?
C33A C34A C35A 109.2(6) . . ?
C33A C34A C37A 126.7(6) . . ?
C35A C34A C37A 124.1(7) . . ?
C34 C35 C40 132.6(5) . . ?
C34 C35 N6 108.2(4) . . ?
N6 C35 C40 118.9(5) . . ?
C34A C35A C39A 127.6(7) . . ?
C36A C35A C34A 105.6(6) . . ?
C36A C35A C39A 126.6(6) . . ?
C33 C36 H36G 109.3 . . ?
C33 C36 H36H 109.3 . . ?
C33 C36 C37 111.8(4) . . ?
H36G C36 H36H 107.9 . . ?
C37 C36 H36G 109.3 . . ?
C37 C36 H36H 109.3 . . ?
C35A C36A C41A 134.4(6) . . ?
C35A C36A N6A 108.8(5) . . ?
N6A C36A C41A 116.8(6) . . ?
C36 C37 H37G 109.5 . . ?
C36 C37 H37H 109.5 . . ?
C36 C37 H37I 109.5 . . ?
H37G C37 H37H 109.5 . . ?
H37G C37 H37I 109.5 . . ?
H37H C37 H37I 109.5 . . ?
C34A C37A H37E 109.5 . . ?
C34A C37A H37F 109.5 . . ?
H37E C37A H37F 108.1 . . ?
C38A C37A C34A 110.5(8) . . ?
C38A C37A H37E 109.5 . . ?
C38A C37A H37F 109.5 . . ?
C34 C38 H38J 108.9 . . ?
C34 C38 H38K 108.9 . . ?
H38J C38 H38K 107.7 . . ?
C39 C38 C34 113.4(4) . . ?
C39 C38 H38J 108.9 . . ?
C39 C38 H38K 108.9 . . ?
C37A C38A H38G 109.5 . . ?
C37A C38A H38H 109.5 . . ?
C37A C38A H38I 109.5 . . ?
H38G C38A H38H 109.5 . . ?
H38G C38A H38I 109.5 . . ?
H38H C38A H38I 109.5 . . ?
C38 C39 H39C 109.5 . . ?
C38 C39 H39D 109.5 . . ?
C38 C39 H39E 109.5 . . ?
H39C C39 H39D 109.5 . . ?
H39C C39 H39E 109.5 . . ?
H39D C39 H39E 109.5 . . ?
C35A C39A H39A 108.9 . . ?
C35A C39A H39B 108.9 . . ?
C35A C39A C40A 113.2(7) . . ?
H39A C39A H39B 107.8 . . ?
C40A C39A H39A 108.9 . . ?
C40A C39A H39B 108.9 . . ?
O3 C40 C35 113.0(5) . . ?
O4 C40 C35 123.6(5) . . ?
O4 C40 O3 123.4(5) . . ?
C39A C40A H40E 109.5 . . ?
C39A C40A H40F 109.5 . . ?
C39A C40A H40G 109.5 . . ?
H40E C40A H40F 109.5 . . ?
H40E C40A H40G 109.5 . . ?
H40F C40A H40G 109.5 . . ?
H41G C41 H41H 108.6 . . ?
C42 C41 H41G 110.5 . . ?
C42 C41 H41H 110.5 . . ?
O3 C41 H41G 110.5 . . ?
O3 C41 H41H 110.5 . . ?
O3 C41 C42 106.4(6) . . ?
O3A C41A C36A 124.1(6) . . ?
O3A C41A O4A 123.5(7) . . ?
O3A C41A O5 122.2(7) . . ?
O4A C41A C36A 110.8(7) . . ?
O5 C41A C36A 111.7(7) . . ?
C41 C42 H42E 109.5 . . ?
C41 C42 H42F 109.5 . . ?
C41 C42 H42G 109.5 . . ?
H42E C42 H42F 109.5 . . ?
H42E C42 H42G 109.5 . . ?
H42F C42 H42G 109.5 . . ?
H42A C42A H42B 108.2 . . ?
C43A C42A H42A 109.8 . . ?
C43A C42A H42B 109.8 . . ?
O4A C42A H42A 109.8 . . ?
O4A C42A H42B 109.8 . . ?
O4A C42A C43A 109.6(9) . . ?
H42C C42B H42D 108.2 . . ?
C43B C42B H42C 109.7 . . ?
C43B C42B H42D 109.7 . . ?
O5 C42B H42C 109.7 . . ?
O5 C42B H42D 109.7 . . ?
O5 C42B C43B 109.6(11) . . ?
C42A C43A H43A 109.5 . . ?
C42A C43A H43B 109.5 . . ?
C42A C43A H43C 109.5 . . ?
H43A C43A H43B 109.5 . . ?
H43A C43A H43C 109.5 . . ?
H43B C43A H43C 109.5 . . ?
C42B C43B H43D 109.5 . . ?
C42B C43B H43E 109.5 . . ?
C42B C43B H43F 109.5 . . ?
H43D C43B H43E 109.5 . . ?
H43D C43B H43F 109.5 . . ?
H43E C43B H43F 109.5 . . ?
C03T C050 H05D 110.8 . . ?
C03T C050 H05E 110.8 . . ?
H05D C050 H05E 108.9 . . ?
O02M C050 C03T 104.7(7) . . ?
O02M C050 H05D 110.8 . . ?
O02M C050 H05E 110.8 . . ?
H05F C052 H05G 107.1 . . ?
C053 C052 H05F 107.7 . . ?
C053 C052 H05G 107.7 . . ?
O02M C052 H05F 107.7 . . ?
O02M C052 H05G 107.7 . . ?
O02M C052 C053 118.3(7) . . ?
C052 C053 H05H 109.5 . . ?
C052 C053 H05I 109.5 . . ?
C052 C053 H05J 109.5 . . ?
H05H C053 H05I 109.5 . . ?
H05H C053 H05J 109.5 . . ?
H05I C053 H05J 109.5 . . ?
C4 N1 H1 125.5 . . ?
C7 N1 C4 108.9(4) . . ?
C7 N1 H1 125.5 . . ?
C4A N1A C7A 109.1(4) . . ?
C4A N1A H1A 125.4 . . ?
C7A N1A H1A 125.4 . . ?
C12 N2 C15 109.5(3) . . ?
C12 N2 H2 125.2 . . ?
C15 N2 H2 125.2 . . ?
C12A N2A H2A 124.8 . . ?
C15A N2A C12A 110.5(4) . . ?
C15A N2A H2A 124.8 . . ?
C20 N3 C23 119.7(3) . . ?
C20A N3A C23A 119.6(4) . . ?
C21 N4 C22 121.5(3) . . ?
C21 N4 C027 119.4(3) . . ?
C22 N4 C027 119.0(3) . . ?
C21A N4A C24A 119.9(4) . . ?
C22A N4A C21A 121.6(4) . . ?
C22A N4A C24A 118.5(4) . . ?
C24 N5 H5 125.2 . . ?
C27 N5 C24 109.6(3) . . ?
C27 N5 H5 125.2 . . ?
C25A N5A H5A 125.3 . . ?
C28A N5A C25A 109.5(4) . . ?
C28A N5A H5A 125.3 . . ?
C32 N6 C35 108.6(4) . . ?
C32 N6 H6 125.7 . . ?
C35 N6 H6 125.7 . . ?
C33A N6A C36A 108.5(5) . . ?
C33A N6A H6A 125.8 . . ?
C36A N6A H6A 125.8 . . ?
C3 O1 C2 117.6(4) . . ?
C3A O1A C2A 119.1(9) . . ?
C2AS O1AS C3AS 113.9(4) . . ?
C3S O1S C2S 113.4(3) . . ?
C052 O02M C050 111.5(7) . . ?
C40 O3 C41 117.4(5) . . ?
C41A O4A C42A 115.5(10) . . ?
C41A O5 C42B 117.6(10) . . ?
O1D S1D C1D 103.3(9) . . ?
O1D S1D C45 103.3(8) . . ?
O2D S1D C1D 97.6(8) . . ?
O2D S1D O1D 114.49(19) . . ?
O2D S1D O3D 114.9(2) . . ?
O2D S1D C45 106.5(7) . . ?
O3D S1D C1D 108.0(8) . . ?
O3D S1D O1D 115.9(2) . . ?
O3D S1D C45 99.3(7) . . ?
O1E S1E C1E 103.0(2) . . ?
O1E S1E O3E 114.7(2) . . ?
O2E S1E C1E 104.1(2) . . ?
O2E S1E O1E 114.78(18) . . ?
O2E S1E O3E 115.15(18) . . ?
O3E S1E C1E 102.8(2) . . ?
H1BA C1B H1BB 109.5 . . ?
H1BA C1B H1BC 109.5 . . ?
H1BB C1B H1BC 109.5 . . ?
C2B C1B H1BA 109.5 . . ?
C2B C1B H1BB 109.5 . . ?
C2B C1B H1BC 109.5 . . ?
H1BD C1BS H1BE 109.5 . . ?
H1BD C1BS H1BF 109.5 . . ?
H1BE C1BS H1BF 109.5 . . ?
C2BS C1BS H1BD 109.5 . . ?
C2BS C1BS H1BE 109.5 . . ?
C2BS C1BS H1BF 109.5 . . ?
C1B C2B H2BA 111.4 . . ?
C1B C2B H2BB 111.4 . . ?
H2BA C2B H2BB 109.3 . . ?
O1B C2B C1B 101.8(6) . . ?
O1B C2B H2BA 111.4 . . ?
O1B C2B H2BB 111.4 . . ?
C1BS C2BS H2BD 110.1 . . ?
C1BS C2BS H2BE 110.1 . . ?
H2BD C2BS H2BE 108.4 . . ?
O1BS C2BS C1BS 108.0(5) . . ?
O1BS C2BS H2BD 110.1 . . ?
O1BS C2BS H2BE 110.1 . . ?
O1B C3B C4B 113.0(5) . . ?
O2B C3B C4B 124.0(5) . . ?
O2B C3B O1B 123.1(5) . . ?
H3BA C3BS H3BB 108.3 . . ?
C4BS C3BS H3BA 109.8 . . ?
C4BS C3BS H3BB 109.8 . . ?
O1BS C3BS H3BA 109.8 . . ?
O1BS C3BS H3BB 109.8 . . ?
O1BS C3BS C4BS 109.2(5) . . ?
C5B C4B C3B 133.4(5) . . ?
N1B C4B C3B 117.6(5) . . ?
N1B C4B C5B 108.5(5) . . ?
C3BS C4BS H4BA 109.5 . . ?
C3BS C4BS H4BB 109.5 . . ?
C3BS C4BS H4BC 109.5 . . ?
H4BA C4BS H4BB 109.5 . . ?
H4BA C4BS H4BC 109.5 . . ?
H4BB C4BS H4BC 109.5 . . ?
C4B C5B C6B 106.0(5) . . ?
C4B C5B C048 128.1(5) . . ?
C6B C5B C048 125.9(5) . . ?
C5B C6B C8B 127.0(5) . . ?
C7B C6B C5B 108.7(5) . . ?
C7B C6B C8B 124.2(5) . . ?
C6B C7B C10B 126.0(14) . . ?
C6B C7B C10C 139(3) . . ?
N1B C7B C6B 107.4(4) . . ?
N1B C7B C10B 126.5(14) . . ?
N1B C7B C10C 114(3) . . ?
C6B C8B H8BA 109.1 . . ?
C6B C8B H8BB 109.1 . . ?
H8BA C8B H8BB 107.9 . . ?
C9B C8B C6B 112.3(6) . . ?
C9B C8B H8BA 109.1 . . ?
C9B C8B H8BB 109.1 . . ?
C8B C9B H9BA 109.5 . . ?
C8B C9B H9BB 109.5 . . ?
C8B C9B H9BC 109.5 . . ?
H9BA C9B H9BB 109.5 . . ?
H9BA C9B H9BC 109.5 . . ?
H9BB C9B H9BC 109.5 . . ?
C11B C10B C7B 131.4(8) . . ?
N2B C10B C7B 120.3(10) . . ?
N2B C10B C11B 108.3(7) . . ?
C10B C11B C12B 107.9(7) . . ?
C10B C11B C14B 125.5(8) . . ?
C12B C11B C14B 126.5(8) . . ?
C11B C12B C16B 123.8(7) . . ?
C13B C12B C11B 107.7(7) . . ?
C13B C12B C16B 127.8(7) . . ?
C12B C13B C18B 137.1(7) . . ?
C12B C13B N2B 105.3(6) . . ?
N2B C13B C18B 116.9(7) . . ?
C11B C14B H14A 109.4 . . ?
C11B C14B H14B 109.4 . . ?
C11B C14B C15B 111.0(8) . . ?
H14A C14B H14B 108.0 . . ?
C15B C14B H14A 109.4 . . ?
C15B C14B H14B 109.4 . . ?
C14B C15B H15A 109.5 . . ?
C14B C15B H15B 109.5 . . ?
C14B C15B H15C 109.5 . . ?
H15A C15B H15B 109.5 . . ?
H15A C15B H15C 109.5 . . ?
H15B C15B H15C 109.5 . . ?
C12B C16B H16A 109.8 . . ?
C12B C16B H16B 109.8 . . ?
C12B C16B C17B 109.5(7) . . ?
H16A C16B H16B 108.2 . . ?
C17B C16B H16A 109.8 . . ?
C17B C16B H16B 109.8 . . ?
C16B C17B H17A 109.5 . . ?
C16B C17B H17B 109.5 . . ?
C16B C17B H17C 109.5 . . ?
H17A C17B H17B 109.5 . . ?
H17A C17B H17C 109.5 . . ?
H17B C17B H17C 109.5 . . ?
C19B C18B C13B 123.2(5) . . ?
C19B C18B C13C 120.8(6) . . ?
N3B C18B C13B 115.8(5) . . ?
N3B C18B C19B 120.7(4) . . ?
N3B C18B C13C 117.1(7) . . ?
C18B C19B H19B 120.6 . . ?
N4B C19B C18B 118.9(4) . . ?
N4B C19B H19B 120.6 . . ?
C21B C20B H20B 120.0 . . ?
N4B C20B H20B 120.0 . . ?
N4B C20B C21B 120.1(4) . . ?
C20B C21B C23B 124.2(4) . . ?
N3B C21B C20B 119.7(4) . . ?
N3B C21B C23B 116.1(4) . . ?
H22A C22B H22B 109.5 . . ?
H22A C22B H22C 109.5 . . ?
H22B C22B H22C 109.5 . . ?
N4B C22B H22A 109.5 . . ?
N4B C22B H22B 109.5 . . ?
N4B C22B H22C 109.5 . . ?
C24B C23B C21B 133.3(4) . . ?
N5B C23B C21B 119.0(4) . . ?
N5B C23B C24B 107.7(4) . . ?
C23B C24B C25B 106.0(4) . . ?
C23B C24B C27B 126.8(4) . . ?
C25B C24B C27B 127.2(4) . . ?
C24B C25B C29B 126.0(5) . . ?
C26B C25B C24B 108.0(4) . . ?
C26B C25B C29B 126.0(5) . . ?
C25B C26B C31B 135.8(10) . . ?
C25B C26B C31C 124.1(12) . . ?
N5B C26B C25B 108.3(4) . . ?
N5B C26B C31B 115.9(10) . . ?
N5B C26B C31C 127.5(12) . . ?
C24B C27B H27A 109.0 . . ?
C24B C27B H27B 109.0 . . ?
C24B C27B C28B 112.8(4) . . ?
H27A C27B H27B 107.8 . . ?
C28B C27B H27A 109.0 . . ?
C28B C27B H27B 109.0 . . ?
C27B C28B H28A 109.5 . . ?
C27B C28B H28B 109.5 . . ?
C27B C28B H28C 109.5 . . ?
H28A C28B H28B 109.5 . . ?
H28A C28B H28C 109.5 . . ?
H28B C28B H28C 109.5 . . ?
C25B C29B H29A 108.6 . . ?
C25B C29B H29B 108.6 . . ?
C25B C29B C30B 114.6(5) . . ?
H29A C29B H29B 107.6 . . ?
C30B C29B H29A 108.6 . . ?
C30B C29B H29B 108.6 . . ?
C29B C30B H30A 109.5 . . ?
C29B C30B H30B 109.5 . . ?
C29B C30B H30C 109.5 . . ?
H30A C30B H30B 109.5 . . ?
H30A C30B H30C 109.5 . . ?
H30B C30B H30C 109.5 . . ?
C32B C31B C26B 134.5(9) . . ?
C32B C31B N6B 108.2(8) . . ?
N6B C31B C26B 117.0(9) . . ?
C31B C32B C33B 108.2(8) . . ?
C31B C32B C35B 125.3(9) . . ?
C33B C32B C35B 126.5(9) . . ?
C32B C33B C37B 124.1(9) . . ?
C34B C33B C32B 106.8(8) . . ?
C34B C33B C37B 129.0(10) . . ?
C33B C34B N6B 109.2(10) . . ?
C33B C34B C39C 132.5(12) . . ?
N6B C34B C39C 118.3(12) . . ?
C32B C35B H35A 108.7 . . ?
C32B C35B H35B 108.7 . . ?
H35A C35B H35B 107.6 . . ?
C36B C35B C32B 114.1(11) . . ?
C36B C35B H35A 108.7 . . ?
C36B C35B H35B 108.7 . . ?
C35B C36B H36A 109.5 . . ?
C35B C36B H36B 109.5 . . ?
C35B C36B H36C 109.5 . . ?
H36A C36B H36B 109.5 . . ?
H36A C36B H36C 109.5 . . ?
H36B C36B H36C 109.5 . . ?
C33B C37B H37A 108.9 . . ?
C33B C37B H37B 108.9 . . ?
C33B C37B C38B 113.5(10) . . ?
H37A C37B H37B 107.7 . . ?
C38B C37B H37A 108.9 . . ?
C38B C37B H37B 108.9 . . ?
C37B C38B H38A 109.5 . . ?
C37B C38B H38B 109.5 . . ?
C37B C38B H38C 109.5 . . ?
H38A C38B H38B 109.5 . . ?
H38A C38B H38C 109.5 . . ?
H38B C38B H38C 109.5 . . ?
O3B C39B O4B 125.7(15) . . ?
O3B C39B C34C 118.6(17) . . ?
O4B C39B C34C 114.6(14) . . ?
H40A C40B H40B 109.1 . . ?
C41B C40B H40A 111.2 . . ?
C41B C40B H40B 111.2 . . ?
O4B C40B H40A 111.2 . . ?
O4B C40B H40B 111.2 . . ?
O4B C40B C41B 102.8(12) . . ?
C40B C41B H41A 109.5 . . ?
C40B C41B H41B 109.5 . . ?
C40B C41B H41C 109.5 . . ?
H41A C41B H41B 109.5 . . ?
H41A C41B H41C 109.5 . . ?
H41B C41B H41C 109.5 . . ?
C5B C048 H04A 109.1 . . ?
C5B C048 H04B 109.1 . . ?
C5B C048 C058 112.3(5) . . ?
H04A C048 H04B 107.9 . . ?
C058 C048 H04A 109.1 . . ?
C058 C048 H04B 109.1 . . ?
C048 C058 H05A 109.5 . . ?
C048 C058 H05B 109.5 . . ?
C048 C058 H05C 109.5 . . ?
H05A C058 H05B 109.5 . . ?
H05A C058 H05C 109.5 . . ?
H05B C058 H05C 109.5 . . ?
C4B N1B H1B 125.4 . . ?
C7B N1B C4B 109.3(4) . . ?
C7B N1B H1B 125.4 . . ?
C10B N2B C13B 110.7(7) . . ?
C10B N2B H2B 124.6 . . ?
C13B N2B H2B 124.6 . . ?
C10C N2B H2BC 127.2 . . ?
C10C N2B C13C 105.5(10) . . ?
C13C N2B H2BC 127.2 . . ?
C21B N3B C18B 119.9(4) . . ?
C19B N4B C22B 119.4(3) . . ?
C20B N4B C19B 120.6(4) . . ?
C20B N4B C22B 119.9(4) . . ?
C23B N5B H5B 125.0 . . ?
C26B N5B C23B 110.0(4) . . ?
C26B N5B H5B 125.0 . . ?
C31B N6B C34B 107.5(9) . . ?
C31B N6B H6B 126.2 . . ?
C34B N6B H6B 126.2 . . ?
C31C N6B H6BA 126.2 . . ?
C31C N6B C34C 107.5(9) . . ?
C34C N6B H6BA 126.2 . . ?
C3B O1B C2B 117.6(5) . . ?
C3BS O1BS C2BS 112.7(5) . . ?
C39B O4B C40B 120.1(11) . . ?
F1C C1C S1C 120.3(7) . . ?
F2C C1C F1C 101.6(12) . . ?
F2C C1C F3C 112.1(11) . . ?
F2C C1C S1C 112.6(10) . . ?
F3C C1C F1C 104.1(11) . . ?
F3C C1C S1C 106.0(8) . . ?
O1C S1C C1C 95.4(5) . . ?
O2C S1C C1C 108.1(6) . . ?
O2C S1C O1C 114.3(6) . . ?
O3C S1C C1C 103.5(8) . . ?
O3C S1C O1C 120.3(9) . . ?
O3C S1C O2C 112.2(8) . . ?
F1 C43 S1 113.9(12) . . ?
F2 C43 F1 111.5(19) . . ?
F2 C43 F3 117.2(17) . . ?
F2 C43 S1 110.3(12) . . ?
F3 C43 F1 96.6(14) . . ?
F3 C43 S1 106.7(15) . . ?
O6 S1 C43 106.2(10) . . ?
O6 S1 O7 116.3(11) . . ?
O6 S1 O8 114.9(10) . . ?
O7 S1 C43 102.5(13) . . ?
O8 S1 C43 112.1(10) . . ?
O8 S1 O7 104.3(11) . . ?
C3A O9 C44 116.8(12) . . ?
O9 C44 H44A 110.0 . . ?
O9 C44 H44B 110.0 . . ?
O9 C44 C1F 108.6(14) . . ?
H44A C44 H44B 108.4 . . ?
C1F C44 H44A 110.0 . . ?
C1F C44 H44B 110.0 . . ?
C44 C1F H1FA 109.5 . . ?
C44 C1F H1FB 109.5 . . ?
C44 C1F H1FC 109.5 . . ?
H1FA C1F H1FB 109.5 . . ?
H1FA C1F H1FC 109.5 . . ?
H1FB C1F H1FC 109.5 . . ?
N6B C31C C26B 120.7(9) . . ?
C32C C31C C26B 129.2(10) . . ?
C32C C31C N6B 110.1(8) . . ?
C31C C32C C33C 105.5(9) . . ?
C31C C32C C35C 126.7(10) . . ?
C33C C32C C35C 127.5(10) . . ?
C32C C33C C37C 124.6(11) . . ?
C34C C33C C32C 109.6(9) . . ?
C34C C33C C37C 125.5(11) . . ?
C39B C34C N6B 114.9(11) . . ?
C33C C34C C39B 136.9(18) . . ?
C33C C34C N6B 107.3(10) . . ?
H36D C36C H36E 109.5 . . ?
H36D C36C H36F 109.5 . . ?
H36E C36C H36F 109.5 . . ?
C35C C36C H36D 109.5 . . ?
C35C C36C H36E 109.5 . . ?
C35C C36C H36F 109.5 . . ?
C32C C35C H35C 108.4 . . ?
C32C C35C H35D 108.4 . . ?
C36C C35C C32C 115.7(13) . . ?
C36C C35C H35C 108.4 . . ?
C36C C35C H35D 108.4 . . ?
H35C C35C H35D 107.4 . . ?
C33C C37C H37C 109.8 . . ?
C33C C37C H37D 109.8 . . ?
C33C C37C C38C 109.5(13) . . ?
H37C C37C H37D 108.2 . . ?
C38C C37C H37C 109.8 . . ?
C38C C37C H37D 109.8 . . ?
C37C C38C H38D 109.5 . . ?
C37C C38C H38E 109.5 . . ?
C37C C38C H38F 109.5 . . ?
H38D C38C H38E 109.5 . . ?
H38D C38C H38F 109.5 . . ?
H38E C38C H38F 109.5 . . ?
N2B C10C C7B 114.3(13) . . ?
C11C C10C C7B 134.5(12) . . ?
C11C C10C N2B 110.4(10) . . ?
C10C C11C C12C 107.6(10) . . ?
C10C C11C C14C 128.2(15) . . ?
C12C C11C C14C 124.0(14) . . ?
C11C C12C C16C 125.8(11) . . ?
C13C C12C C11C 105.3(10) . . ?
C13C C12C C16C 128.7(12) . . ?
N2B C13C C18B 114.6(10) . . ?
C12C C13C C18B 133.6(12) . . ?
C12C C13C N2B 109.9(10) . . ?
C11C C14C H14C 108.4 . . ?
C11C C14C H14D 108.4 . . ?
C11C C14C C15C 115.5(19) . . ?
H14C C14C H14D 107.5 . . ?
C15C C14C H14C 108.4 . . ?
C15C C14C H14D 108.4 . . ?
C14C C15C H15D 109.5 . . ?
C14C C15C H15E 109.5 . . ?
C14C C15C H15F 109.5 . . ?
H15D C15C H15E 109.5 . . ?
H15D C15C H15F 109.5 . . ?
H15E C15C H15F 109.5 . . ?
C12C C16C H16C 109.4 . . ?
C12C C16C H16D 109.4 . . ?
C12C C16C C17C 111.0(11) . . ?
H16C C16C H16D 108.0 . . ?
C17C C16C H16C 109.4 . . ?
C17C C16C H16D 109.4 . . ?
C16C C17C H17D 109.5 . . ?
C16C C17C H17E 109.5 . . ?
C16C C17C H17F 109.5 . . ?
H17D C17C H17E 109.5 . . ?
H17D C17C H17F 109.5 . . ?
H17E C17C H17F 109.5 . . ?
F4 C45 S1D 112.1(13) . . ?
F4 C45 F5 96.7(15) . . ?
F4 C45 F6 107.5(15) . . ?
F5 C45 S1D 114.1(14) . . ?
F5 C45 F6 119.3(15) . . ?
F6 C45 S1D 106.7(12) . . ?
O10 C39C C34B 128.9(12) . . ?
O10 C39C O4C 119.1(13) . . ?
O4C C39C C34B 111.6(12) . . ?
C39C O4C C40C 113.0(12) . . ?
O4C C40C H40C 110.9 . . ?
O4C C40C H40D 110.9 . . ?
O4C C40C C41C 104.1(13) . . ?
H40C C40C H40D 109.0 . . ?
C41C C40C H40C 110.9 . . ?
C41C C40C H40D 110.9 . . ?
C40C C41C H41D 109.5 . . ?
C40C C41C H41E 109.5 . . ?
C40C C41C H41F 109.5 . . ?
H41D C41C H41E 109.5 . . ?
H41D C41C H41F 109.5 . . ?
H41E C41C H41F 109.5 . . ?

loop_
_geom_bond_atom_site_label_1
_geom_bond_atom_site_label_2
_geom_bond_distance
_geom_bond_site_symmetry_2
_geom_bond_publ_flag
C1 H1C 0.9800 . ?
C1 H1D 0.9800 . ?
C1 H1E 0.9800 . ?
C1 C2 1.509(7) . ?
C1A H1AA 0.9800 . ?
C1A H1AB 0.9800 . ?
C1A H1AC 0.9800 . ?
C1A C2A 1.483(14) . ?
C1AS H1AD 0.9800 . ?
C1AS H1AE 0.9800 . ?
C1AS H1AF 0.9800 . ?
C1AS C2AS 1.479(9) . ?
C1D F1D 1.269(18) . ?
C1D F2D 1.38(2) . ?
C1D F3D 1.39(3) . ?
C1D S1D 1.804(13) . ?
C1E F1E 1.341(5) . ?
C1E F2E 1.338(5) . ?
C1E F3E 1.324(5) . ?
C1E S1E 1.807(5) . ?
C1S H1SA 0.9800 . ?
C1S H1SB 0.9800 . ?
C1S H1SC 0.9800 . ?
C1S C2S 1.480(7) . ?
C2 H2C 0.9900 . ?
C2 H2D 0.9900 . ?
C2 O1 1.443(5) . ?
C2A H2AA 0.9900 . ?
C2A H2AB 0.9900 . ?
C2A O1A 1.439(9) . ?
C2AS H2AC 0.9900 . ?
C2AS H2AD 0.9900 . ?
C2AS O1AS 1.425(6) . ?
C2S H2SA 0.9900 . ?
C2S H2SB 0.9900 . ?
C2S O1S 1.443(5) . ?
C3 C4 1.447(6) . ?
C3 O1 1.348(5) . ?
C3 O2 1.224(5) . ?
C3A C4A 1.457(7) . ?
C3A O1A 1.352(9) . ?
C3A O2A 1.215(6) . ?
C3A O9 1.355(12) . ?
C3AS H3AA 0.9900 . ?
C3AS H3AB 0.9900 . ?
C3AS C4AS 1.492(8) . ?
C3AS O1AS 1.444(6) . ?
C3S H3SA 0.9900 . ?
C3S H3SB 0.9900 . ?
C3S C4S 1.498(7) . ?
C3S O1S 1.429(5) . ?
C03T H03A 0.9800 . ?
C03T H03B 0.9800 . ?
C03T H03C 0.9800 . ?
C03T C050 1.469(10) . ?
C4 C5 1.389(7) . ?
C4 N1 1.378(5) . ?
C4A C5A 1.395(7) . ?
C4A N1A 1.361(5) . ?
C4AS H4AA 0.9800 . ?
C4AS H4AB 0.9800 . ?
C4AS H4AC 0.9800 . ?
C4S H4SA 0.9800 . ?
C4S H4SB 0.9800 . ?
C4S H4SC 0.9800 . ?
C5 C6 1.417(6) . ?
C5 C8 1.499(7) . ?
C5A C6A 1.434(7) . ?
C5A C8A 1.502(7) . ?
C6 C7 1.396(6) . ?
C6 C10 1.498(7) . ?
C6A C7A 1.372(7) . ?
C6A C10A 1.513(8) . ?
C7 C12 1.463(6) . ?
C7 N1 1.374(5) . ?
C7A C12A 1.467(7) . ?
C7A N1A 1.384(6) . ?
C8 H8A 0.9900 . ?
C8 H8B 0.9900 . ?
C8 C9 1.526(8) . ?
C8A H8AA 0.9900 . ?
C8A H8AB 0.9900 . ?
C8A C9A 1.537(9) . ?
C9 H9A 0.9800 . ?
C9 H9B 0.9800 . ?
C9 H9C 0.9800 . ?
C9A H9AA 0.9800 . ?
C9A H9AB 0.9800 . ?
C9A H9AC 0.9800 . ?
C10 H10C 0.9900 . ?
C10 H10D 0.9900 . ?
C10 C11 1.536(8) . ?
C10A H10A 0.9900 . ?
C10A H10B 0.9900 . ?
C10A C11A 1.549(7) . ?
C11 H11D 0.9800 . ?
C11 H11E 0.9800 . ?
C11 H11F 0.9800 . ?
C11A H11A 0.9800 . ?
C11A H11B 0.9800 . ?
C11A H11C 0.9800 . ?
C12 C13 1.383(6) . ?
C12 N2 1.363(5) . ?
C12A C13A 1.379(6) . ?
C12A N2A 1.363(5) . ?
C13 C14 1.423(6) . ?
C13 C16 1.491(6) . ?
C13A C14A 1.435(6) . ?
C13A C16A 1.503(6) . ?
C14 C15 1.414(6) . ?
C14 C18 1.497(6) . ?
C14A C15A 1.393(6) . ?
C14A C18A 1.492(6) . ?
C15 C20 1.444(6) . ?
C15 N2 1.381(5) . ?
C15A C20A 1.450(6) . ?
C15A N2A 1.359(6) . ?
C16 H16G 0.9900 . ?
C16 H16H 0.9900 . ?
C16 C17 1.534(7) . ?
C16A H16E 0.9900 . ?
C16A H16F 0.9900 . ?
C16A C17A 1.504(7) . ?
C17 H17J 0.9800 . ?
C17 H17K 0.9800 . ?
C17 H17L 0.9800 . ?
C17A H17G 0.9800 . ?
C17A H17H 0.9800 . ?
C17A H17I 0.9800 . ?
C18 H18C 0.9900 . ?
C18 H18D 0.9900 . ?
C18 C19 1.534(7) . ?
C18A H18A 0.9900 . ?
C18A H18B 0.9900 . ?
C18A C19A 1.520(7) . ?
C19 H19E 0.9800 . ?
C19 H19F 0.9800 . ?
C19 H19G 0.9800 . ?
C19A H19A 0.9800 . ?
C19A H19C 0.9800 . ?
C19A H19D 0.9800 . ?
C20 C21 1.392(6) . ?
C20 N3 1.346(5) . ?
C20A C21A 1.397(6) . ?
C20A N3A 1.354(5) . ?
C21 H21 0.9500 . ?
C21 N4 1.346(5) . ?
C21A H21A 0.9500 . ?
C21A N4A 1.352(5) . ?
C22 H22 0.9500 . ?
C22 C23 1.378(6) . ?
C22 N4 1.347(5) . ?
C22A H22D 0.9500 . ?
C22A C23A 1.387(6) . ?
C22A N4A 1.345(5) . ?
C23 C24 1.446(6) . ?
C23 N3 1.355(5) . ?
C23A C25A 1.437(6) . ?
C23A N3A 1.356(6) . ?
C24 C25 1.406(6) . ?
C24 N5 1.376(5) . ?
C24A H24A 0.9800 . ?
C24A H24B 0.9800 . ?
C24A H24C 0.9800 . ?
C24A N4A 1.481(6) . ?
C25 C26 1.415(6) . ?
C25 C28 1.504(6) . ?
C25A C26A 1.412(6) . ?
C25A N5A 1.393(6) . ?
C26 C27 1.393(6) . ?
C26 C30 1.506(6) . ?
C26A C27A 1.433(7) . ?
C26A C29A 1.518(8) . ?
C27 C32 1.458(6) . ?
C27 N5 1.361(5) . ?
C027 H02A 0.9800 . ?
C027 H02B 0.9800 . ?
C027 H02C 0.9800 . ?
C027 N4 1.477(5) . ?
C27A C28A 1.383(7) . ?
C27A C31A 1.507(7) . ?
C28 H28D 0.9900 . ?
C28 H28E 0.9900 . ?
C28 C29 1.513(9) . ?
C28A C33A 1.485(7) . ?
C28A N5A 1.351(6) . ?
C29 H29E 0.9800 . ?
C29 H29F 0.9800 . ?
C29 H29G 0.9800 . ?
C29A H29C 0.9900 . ?
C29A H29D 0.9900 . ?
C29A C30A 1.556(9) . ?
C30 H30G 0.9900 . ?
C30 H30H 0.9900 . ?
C30 C31 1.501(7) . ?
C30A H30D 0.9800 . ?
C30A H30E 0.9800 . ?
C30A H30F 0.9800 . ?
C31 H31C 0.9800 . ?
C31 H31D 0.9800 . ?
C31 H31E 0.9800 . ?
C31A H31A 0.9900 . ?
C31A H31B 0.9900 . ?
C31A C32A 1.512(10) . ?
C32 C33 1.396(6) . ?
C32 N6 1.363(5) . ?
C32A H32A 0.9800 . ?
C32A H32B 0.9800 . ?
C32A H32C 0.9800 . ?
C33 C34 1.408(6) . ?
C33 C36 1.504(7) . ?
C33A C34A 1.364(8) . ?
C33A N6A 1.364(6) . ?
C34 C35 1.391(7) . ?
C34 C38 1.514(7) . ?
C34A C35A 1.415(8) . ?
C34A C37A 1.531(10) . ?
C35 C40 1.443(7) . ?
C35 N6 1.393(6) . ?
C35A C36A 1.380(8) . ?
C35A C39A 1.522(9) . ?
C36 H36G 0.9900 . ?
C36 H36H 0.9900 . ?
C36 C37 1.539(7) . ?
C36A C41A 1.455(8) . ?
C36A N6A 1.390(6) . ?
C37 H37G 0.9800 . ?
C37 H37H 0.9800 . ?
C37 H37I 0.9800 . ?
C37A H37E 0.9900 . ?
C37A H37F 0.9900 . ?
C37A C38A 1.419(11) . ?
C38 H38J 0.9900 . ?
C38 H38K 0.9900 . ?
C38 C39 1.514(7) . ?
C38A H38G 0.9800 . ?
C38A H38H 0.9800 . ?
C38A H38I 0.9800 . ?
C39 H39C 0.9800 . ?
C39 H39D 0.9800 . ?
C39 H39E 0.9800 . ?
C39A H39A 0.9900 . ?
C39A H39B 0.9900 . ?
C39A C40A 1.570(13) . ?
C40 O3 1.334(6) . ?
C40 O4 1.234(6) . ?
C40A H40E 0.9800 . ?
C40A H40F 0.9800 . ?
C40A H40G 0.9800 . ?
C41 H41G 0.9900 . ?
C41 H41H 0.9900 . ?
C41 C42 1.482(9) . ?
C41 O3 1.457(6) . ?
C41A O3A 1.209(7) . ?
C41A O4A 1.366(11) . ?
C41A O5 1.396(11) . ?
C42 H42E 0.9800 . ?
C42 H42F 0.9800 . ?
C42 H42G 0.9800 . ?
C42A H42A 0.9900 . ?
C42A H42B 0.9900 . ?
C42A C43A 1.503(9) . ?
C42A O4A 1.436(9) . ?
C42B H42C 0.9900 . ?
C42B H42D 0.9900 . ?
C42B C43B 1.491(10) . ?
C42B O5 1.436(9) . ?
C43A H43A 0.9800 . ?
C43A H43B 0.9800 . ?
C43A H43C 0.9800 . ?
C43B H43D 0.9800 . ?
C43B H43E 0.9800 . ?
C43B H43F 0.9800 . ?
C050 H05D 0.9900 . ?
C050 H05E 0.9900 . ?
C050 O02M 1.393(8) . ?
C052 H05F 0.9900 . ?
C052 H05G 0.9900 . ?
C052 C053 1.447(10) . ?
C052 O02M 1.372(8) . ?
C053 H05H 0.9800 . ?
C053 H05I 0.9800 . ?
C053 H05J 0.9800 . ?
N1 H1 0.8800 . ?
N1A H1A 0.8800 . ?
N2 H2 0.8800 . ?
N2A H2A 0.8800 . ?
N5 H5 0.8800 . ?
N5A H5A 0.8800 . ?
N6 H6 0.8800 . ?
N6A H6A 0.8800 . ?
O1D S1D 1.432(3) . ?
O1E S1E 1.440(3) . ?
O2D S1D 1.420(3) . ?
O2E S1E 1.437(3) . ?
O3D S1D 1.424(3) . ?
O3E S1E 1.451(3) . ?
S1D C45 1.806(11) . ?
C1B H1BA 0.9800 . ?
C1B H1BB 0.9800 . ?
C1B H1BC 0.9800 . ?
C1B C2B 1.602(10) . ?
C1BS H1BD 0.9800 . ?
C1BS H1BE 0.9800 . ?
C1BS H1BF 0.9800 . ?
C1BS C2BS 1.505(10) . ?
C2B H2BA 0.9900 . ?
C2B H2BB 0.9900 . ?
C2B O1B 1.451(7) . ?
C2BS H2BD 0.9900 . ?
C2BS H2BE 0.9900 . ?
C2BS O1BS 1.437(7) . ?
C3B C4B 1.448(7) . ?
C3B O1B 1.333(6) . ?
C3B O2B 1.222(6) . ?
C3BS H3BA 0.9900 . ?
C3BS H3BB 0.9900 . ?
C3BS C4BS 1.508(9) . ?
C3BS O1BS 1.408(7) . ?
C4B C5B 1.384(7) . ?
C4B N1B 1.381(6) . ?
C4BS H4BA 0.9800 . ?
C4BS H4BB 0.9800 . ?
C4BS H4BC 0.9800 . ?
C5B C6B 1.409(7) . ?
C5B C048 1.498(7) . ?
C6B C7B 1.385(7) . ?
C6B C8B 1.528(8) . ?
C7B C10B 1.465(11) . ?
C7B N1B 1.361(6) . ?
C7B C10C 1.517(16) . ?
C8B H8BA 0.9900 . ?
C8B H8BB 0.9900 . ?
C8B C9B 1.527(10) . ?
C9B H9BA 0.9800 . ?
C9B H9BB 0.9800 . ?
C9B H9BC 0.9800 . ?
C10B C11B 1.348(13) . ?
C10B N2B 1.339(10) . ?
C11B C12B 1.411(10) . ?
C11B C14B 1.514(11) . ?
C12B C13B 1.380(10) . ?
C12B C16B 1.504(10) . ?
C13B C18B 1.450(9) . ?
C13B N2B 1.391(9) . ?
C14B H14A 0.9900 . ?
C14B H14B 0.9900 . ?
C14B C15B 1.542(18) . ?
C15B H15A 0.9800 . ?
C15B H15B 0.9800 . ?
C15B H15C 0.9800 . ?
C16B H16A 0.9900 . ?
C16B H16B 0.9900 . ?
C16B C17B 1.646(12) . ?
C17B H17A 0.9800 . ?
C17B H17B 0.9800 . ?
C17B H17C 0.9800 . ?
C18B C19B 1.384(6) . ?
C18B N3B 1.351(5) . ?
C18B C13C 1.467(14) . ?
C19B H19B 0.9500 . ?
C19B N4B 1.348(5) . ?
C20B H20B 0.9500 . ?
C20B C21B 1.386(6) . ?
C20B N4B 1.344(5) . ?
C21B C23B 1.444(6) . ?
C21B N3B 1.341(5) . ?
C22B H22A 0.9800 . ?
C22B H22B 0.9800 . ?
C22B H22C 0.9800 . ?
C22B N4B 1.472(5) . ?
C23B C24B 1.420(6) . ?
C23B N5B 1.379(6) . ?
C24B C25B 1.422(6) . ?
C24B C27B 1.478(7) . ?
C25B C26B 1.392(7) . ?
C25B C29B 1.501(7) . ?
C26B C31B 1.509(11) . ?
C26B N5B 1.361(6) . ?
C26B C31C 1.463(11) . ?
C27B H27A 0.9900 . ?
C27B H27B 0.9900 . ?
C27B C28B 1.534(7) . ?
C28B H28A 0.9800 . ?
C28B H28B 0.9800 . ?
C28B H28C 0.9800 . ?
C29B H29A 0.9900 . ?
C29B H29B 0.9900 . ?
C29B C30B 1.510(8) . ?
C30B H30A 0.9800 . ?
C30B H30B 0.9800 . ?
C30B H30C 0.9800 . ?
C31B C32B 1.375(12) . ?
C31B N6B 1.387(11) . ?
C32B C33B 1.425(11) . ?
C32B C35B 1.525(8) . ?
C33B C34B 1.364(15) . ?
C33B C37B 1.521(8) . ?
C34B N6B 1.400(14) . ?
C34B C39C 1.50(2) . ?
C35B H35A 0.9900 . ?
C35B H35B 0.9900 . ?
C35B C36B 1.503(8) . ?
C36B H36A 0.9800 . ?
C36B H36B 0.9800 . ?
C36B H36C 0.9800 . ?
C37B H37A 0.9900 . ?
C37B H37B 0.9900 . ?
C37B C38B 1.547(9) . ?
C38B H38A 0.9800 . ?
C38B H38B 0.9800 . ?
C38B H38C 0.9800 . ?
C39B O3B 1.228(14) . ?
C39B O4B 1.342(13) . ?
C39B C34C 1.38(2) . ?
C40B H40A 0.9900 . ?
C40B H40B 0.9900 . ?
C40B C41B 1.518(10) . ?
C40B O4B 1.457(9) . ?
C41B H41A 0.9800 . ?
C41B H41B 0.9800 . ?
C41B H41C 0.9800 . ?
C048 H04A 0.9900 . ?
C048 H04B 0.9900 . ?
C048 C058 1.543(9) . ?
C058 H05A 0.9800 . ?
C058 H05B 0.9800 . ?
C058 H05C 0.9800 . ?
N1B H1B 0.8800 . ?
N2B H2B 0.8800 . ?
N2B H2BC 0.8800 . ?
N2B C10C 1.379(16) . ?
N2B C13C 1.409(14) . ?
N5B H5B 0.8800 . ?
N6B H6B 0.8800 . ?
N6B H6BA 0.8800 . ?
N6B C31C 1.379(12) . ?
N6B C34C 1.391(14) . ?
C1C F1C 1.317(12) . ?
C1C F2C 1.223(16) . ?
C1C F3C 1.287(13) . ?
C1C S1C 1.906(10) . ?
O1C S1C 1.440(7) . ?
O2C S1C 1.423(8) . ?
O3C S1C 1.401(12) . ?
C43 F1 1.362(17) . ?
C43 F2 1.21(2) . ?
C43 F3 1.31(2) . ?
C43 S1 1.855(14) . ?
S1 O6 1.425(12) . ?
S1 O7 1.457(16) . ?
S1 O8 1.436(13) . ?
O9 C44 1.442(9) . ?
C44 H44A 0.9900 . ?
C44 H44B 0.9900 . ?
C44 C1F 1.458(17) . ?
C1F H1FA 0.9800 . ?
C1F H1FB 0.9800 . ?
C1F H1FC 0.9800 . ?
C31C C32C 1.365(13) . ?
C32C C33C 1.413(13) . ?
C32C C35C 1.539(13) . ?
C33C C34C 1.362(15) . ?
C33C C37C 1.543(13) . ?
C36C H36D 0.9800 . ?
C36C H36E 0.9800 . ?
C36C H36F 0.9800 . ?
C36C C35C 1.505(15) . ?
C35C H35C 0.9900 . ?
C35C H35D 0.9900 . ?
C37C H37C 0.9900 . ?
C37C H37D 0.9900 . ?
C37C C38C 1.604(18) . ?
C38C H38D 0.9800 . ?
C38C H38E 0.9800 . ?
C38C H38F 0.9800 . ?
C10C C11C 1.377(15) . ?
C11C C12C 1.434(14) . ?
C11C C14C 1.527(16) . ?
C12C C13C 1.398(14) . ?
C12C C16C 1.534(14) . ?
C14C H14C 0.9900 . ?
C14C H14D 0.9900 . ?
C14C C15C 1.55(3) . ?
C15C H15D 0.9800 . ?
C15C H15E 0.9800 . ?
C15C H15F 0.9800 . ?
C16C H16C 0.9900 . ?
C16C H16D 0.9900 . ?
C16C C17C 1.592(16) . ?
C17C H17D 0.9800 . ?
C17C H17E 0.9800 . ?
C17C H17F 0.9800 . ?
C45 F4 1.267(16) . ?
C45 F5 1.39(2) . ?
C45 F6 1.39(2) . ?
O10 C39C 1.243(13) . ?
C39C O4C 1.356(11) . ?
O4C C40C 1.470(9) . ?
C40C H40C 0.9900 . ?
C40C H40D 0.9900 . ?
C40C C41C 1.501(10) . ?
C41C H41D 0.9800 . ?
C41C H41E 0.9800 . ?
C41C H41F 0.9800 . ?

loop_
_geom_hbond_atom_site_label_D
_geom_hbond_atom_site_label_H
_geom_hbond_atom_site_label_A
_geom_hbond_distance_DH
_geom_hbond_distance_HA
_geom_hbond_distance_DA
_geom_hbond_angle_DHA
_geom_hbond_site_symmetry_A
_geom_hbond_publ_flag
C027 H02A O3C 0.98 2.34 3.082(14) 132.0 1_545 yes
C027 H02A O7 0.98 2.33 3.051(14) 129.4 1_545 yes
C027 H02C O1E 0.98 2.27 3.183(5) 155.4 . yes
N1 H1 O2A 0.88 1.93 2.791(5) 164.2 1_545 yes
N1A H1A O2 0.88 2.01 2.870(5) 164.6 1_565 yes
N2 H2 O1S 0.88 2.08 2.916(4) 158.3 . yes
N2A H2A O1AS 0.88 2.10 2.920(5) 155.6 . yes
N5 H5 O1S 0.88 2.09 2.928(4) 159.5 . yes
N5A H5A O1AS 0.88 2.10 2.954(5) 162.5 . yes
N6 H6 O3A 0.88 2.00 2.868(6) 167.5 . yes
N6A H6A O4 0.88 1.97 2.816(6) 160.4 . yes
C1B H1BA F1 0.98 1.34 2.299(16) 164.2 3_676 yes
N1B H1B O3B 0.88 1.95 2.82(2) 173.3 2_656 yes
N1B H1B O10 0.88 2.03 2.885(19) 164.7 2_656 yes
N2B H2B O1BS 0.88 2.02 2.886(5) 166.6 . yes
N5B H5B O1BS 0.88 2.06 2.932(5) 169.5 . yes
N6B H6B O2B 0.88 1.96 2.827(5) 167.6 2_646 yes

loop_
_geom_torsion_atom_site_label_1
_geom_torsion_atom_site_label_2
_geom_torsion_atom_site_label_3
_geom_torsion_atom_site_label_4
_geom_torsion
_geom_torsion_site_symmetry_1
_geom_torsion_site_symmetry_2
_geom_torsion_site_symmetry_3
_geom_torsion_site_symmetry_4
_geom_torsion_publ_flag
C1 C2 O1 C3 174.5(4) . . . . ?
C1A C2A O1A C3A -158.1(9) . . . . ?
C1AS C2AS O1AS C3AS 176.9(4) . . . . ?
C1S C2S O1S C3S -179.4(4) . . . . ?
C3 C4 C5 C6 178.8(4) . . . . ?
C3 C4 C5 C8 -3.9(8) . . . . ?
C3 C4 N1 C7 -179.3(3) . . . . ?
C3A C4A C5A C6A 172.8(5) . . . . ?
C3A C4A C5A C8A -9.8(8) . . . . ?
C3A C4A N1A C7A -174.7(4) . . . . ?
C3A O9 C44 C1F -84(2) . . . . ?
C03T C050 O02M C052 -169.3(5) . . . . ?
C4 C3 O1 C2 176.6(4) . . . . ?
C4 C5 C6 C7 -0.1(5) . . . . ?
C4 C5 C6 C10 -178.6(4) . . . . ?
C4 C5 C8 C9 -73.7(6) . . . . ?
C4A C3A O1A C2A -177.2(7) . . . . ?
C4A C3A O9 C44 -165.9(12) . . . . ?
C4A C5A C6A C7A 0.5(5) . . . . ?
C4A C5A C6A C10A -176.3(5) . . . . ?
C4A C5A C8A C9A -78.7(7) . . . . ?
C4AS C3AS O1AS C2AS -176.5(4) . . . . ?
C4S C3S O1S C2S -179.7(3) . . . . ?
C5 C4 N1 C7 -0.7(5) . . . . ?
C5 C6 C7 C12 178.1(4) . . . . ?
C5 C6 C7 N1 -0.3(5) . . . . ?
C5 C6 C10 C11 -74.4(6) . . . . ?
C5A C4A N1A C7A -0.8(5) . . . . ?
C5A C6A C7A C12A 179.7(4) . . . . ?
C5A C6A C7A N1A -1.0(5) . . . . ?
C5A C6A C10A C11A 80.6(7) . . . . ?
C6 C5 C8 C9 103.1(5) . . . . ?
C6 C7 C12 C13 -83.1(7) . . . . ?
C6 C7 C12 N2 91.7(6) . . . . ?
C6 C7 N1 C4 0.6(4) . . . . ?
C6A C5A C8A C9A 98.2(7) . . . . ?
C6A C7A C12A C13A 93.0(7) . . . . ?
C6A C7A C12A N2A -86.2(6) . . . . ?
C6A C7A N1A C4A 1.1(5) . . . . ?
C7 C6 C10 C11 107.4(5) . . . . ?
C7 C12 C13 C14 175.1(5) . . . . ?
C7 C12 C13 C16 -7.8(8) . . . . ?
C7 C12 N2 C15 -175.9(4) . . . . ?
C7A C6A C10A C11A -95.7(6) . . . . ?
C7A C12A C13A C14A 180.0(5) . . . . ?
C7A C12A C13A C16A 1.1(8) . . . . ?
C7A C12A N2A C15A -179.8(4) . . . . ?
C8 C5 C6 C7 -177.6(4) . . . . ?
C8 C5 C6 C10 4.0(7) . . . . ?
C8A C5A C6A C7A -176.9(5) . . . . ?
C8A C5A C6A C10A 6.2(8) . . . . ?
C10 C6 C7 C12 -3.5(7) . . . . ?
C10 C6 C7 N1 178.2(4) . . . . ?
C10A C6A C7A C12A -3.5(8) . . . . ?
C10A C6A C7A N1A 175.9(4) . . . . ?
C12 C7 N1 C4 -177.9(4) . . . . ?
C12 C13 C14 C15 0.4(5) . . . . ?
C12 C13 C14 C18 -178.4(4) . . . . ?
C12 C13 C16 C17 -88.7(6) . . . . ?
C12A C7A N1A C4A -179.5(4) . . . . ?
C12A C13A C14A C15A 0.4(5) . . . . ?
C12A C13A C14A C18A -178.5(4) . . . . ?
C12A C13A C16A C17A 108.7(6) . . . . ?
C13 C12 N2 C15 -0.1(5) . . . . ?
C13 C14 C15 C20 -179.0(5) . . . . ?
C13 C14 C15 N2 -0.5(5) . . . . ?
C13 C14 C18 C19 84.3(5) . . . . ?
C13A C12A N2A C15A 0.8(5) . . . . ?
C13A C14A C15A C20A -178.5(5) . . . . ?
C13A C14A C15A N2A 0.1(5) . . . . ?
C13A C14A C18A C19A 102.8(5) . . . . ?
C14 C13 C16 C17 87.8(6) . . . . ?
C14 C15 C20 C21 7.2(8) . . . . ?
C14 C15 C20 N3 -173.5(5) . . . . ?
C14 C15 N2 C12 0.3(5) . . . . ?
C14A C13A C16A C17A -70.0(6) . . . . ?
C14A C15A C20A C21A -2.2(8) . . . . ?
C14A C15A C20A N3A 177.1(5) . . . . ?
C14A C15A N2A C12A -0.6(5) . . . . ?
C15 C14 C18 C19 -94.3(6) . . . . ?
C15 C20 C21 N4 179.9(4) . . . . ?
C15 C20 N3 C23 179.2(4) . . . . ?
C15A C14A C18A C19A -75.8(6) . . . . ?
C15A C20A C21A N4A -179.8(4) . . . . ?
C15A C20A N3A C23A -178.7(4) . . . . ?
C16 C13 C14 C15 -176.6(5) . . . . ?
C16 C13 C14 C18 4.5(8) . . . . ?
C16A C13A C14A C15A 179.2(5) . . . . ?
C16A C13A C14A C18A 0.4(8) . . . . ?
C18 C14 C15 C20 -0.1(9) . . . . ?
C18 C14 C15 N2 178.3(4) . . . . ?
C18A C14A C15A C20A 0.3(9) . . . . ?
C18A C14A C15A N2A 178.9(4) . . . . ?
C20 C15 N2 C12 179.1(4) . . . . ?
C20 C21 N4 C22 0.6(6) . . . . ?
C20 C21 N4 C027 179.3(4) . . . . ?
C20A C15A N2A C12A 178.3(4) . . . . ?
C20A C21A N4A C22A -1.0(7) . . . . ?
C20A C21A N4A C24A -179.4(4) . . . . ?
C21 C20 N3 C23 -1.5(6) . . . . ?
C21A C20A N3A C23A 0.6(7) . . . . ?
C22 C23 C24 C25 -6.0(8) . . . . ?
C22 C23 C24 N5 172.0(4) . . . . ?
C22 C23 N3 C20 1.1(6) . . . . ?
C22A C23A C25A C26A -3.6(10) . . . . ?
C22A C23A C25A N5A 179.6(5) . . . . ?
C22A C23A N3A C20A -2.0(7) . . . . ?
C23 C22 N4 C21 -1.0(6) . . . . ?
C23 C22 N4 C027 -179.7(4) . . . . ?
C23 C24 C25 C26 178.0(5) . . . . ?
C23 C24 C25 C28 -1.3(9) . . . . ?
C23 C24 N5 C27 -178.4(4) . . . . ?
C23A C22A N4A C21A -0.3(7) . . . . ?
C23A C22A N4A C24A 178.1(4) . . . . ?
C23A C25A C26A C27A -177.9(6) . . . . ?
C23A C25A C26A C29A 7.9(11) . . . . ?
C23A C25A N5A C28A 179.0(5) . . . . ?
C24 C23 N3 C20 179.3(4) . . . . ?
C24 C25 C26 C27 0.0(6) . . . . ?
C24 C25 C26 C30 178.3(5) . . . . ?
C24 C25 C28 C29 -74.6(7) . . . . ?
C25 C24 N5 C27 0.1(5) . . . . ?
C25 C26 C27 C32 -172.9(5) . . . . ?
C25 C26 C27 N5 0.0(6) . . . . ?
C25 C26 C30 C31 -74.3(6) . . . . ?
C25A C23A N3A C20A 177.7(4) . . . . ?
C25A C26A C27A C28A 0.0(7) . . . . ?
C25A C26A C27A C31A -174.9(6) . . . . ?
C25A C26A C29A C30A 72.1(8) . . . . ?
C26 C25 C28 C29 106.1(6) . . . . ?
C26 C27 C32 C33 90.7(7) . . . . ?
C26 C27 C32 N6 -94.6(6) . . . . ?
C26 C27 N5 C24 -0.1(5) . . . . ?
C26A C25A N5A C28A 1.3(6) . . . . ?
C26A C27A C28A C33A 179.2(6) . . . . ?
C26A C27A C28A N5A 0.8(7) . . . . ?
C26A C27A C31A C32A 77.5(8) . . . . ?
C27 C26 C30 C31 103.7(6) . . . . ?
C27 C32 C33 C34 174.7(4) . . . . ?
C27 C32 C33 C36 -7.7(7) . . . . ?
C27 C32 N6 C35 -174.7(4) . . . . ?
C27A C26A C29A C30A -101.0(7) . . . . ?
C27A C28A C33A C34A -84.3(9) . . . . ?
C27A C28A C33A N6A 99.2(7) . . . . ?
C27A C28A N5A C25A -1.3(7) . . . . ?
C28 C25 C26 C27 179.4(5) . . . . ?
C28 C25 C26 C30 -2.4(9) . . . . ?
C28A C27A C31A C32A -96.5(8) . . . . ?
C28A C33A C34A C35A -178.1(5) . . . . ?
C28A C33A C34A C37A -0.2(11) . . . . ?
C28A C33A N6A C36A 178.6(4) . . . . ?
C29A C26A C27A C28A 174.3(6) . . . . ?
C29A C26A C27A C31A -0.7(11) . . . . ?
C30 C26 C27 C32 8.8(9) . . . . ?
C30 C26 C27 N5 -178.3(4) . . . . ?
C31A C27A C28A C33A -5.8(11) . . . . ?
C31A C27A C28A N5A 175.8(6) . . . . ?
C32 C27 N5 C24 173.8(4) . . . . ?
C32 C33 C34 C35 0.3(5) . . . . ?
C32 C33 C34 C38 -175.7(4) . . . . ?
C32 C33 C36 C37 -95.3(5) . . . . ?
C33 C32 N6 C35 0.9(4) . . . . ?
C33 C34 C35 C40 174.7(5) . . . . ?
C33 C34 C35 N6 0.2(5) . . . . ?
C33 C34 C38 C39 99.6(6) . . . . ?
C33A C28A N5A C25A -179.9(5) . . . . ?
C33A C34A C35A C36A 0.6(7) . . . . ?
C33A C34A C35A C39A 174.8(6) . . . . ?
C33A C34A C37A C38A 101.5(9) . . . . ?
C34 C33 C36 C37 81.9(6) . . . . ?
C34 C35 C40 O3 11.8(7) . . . . ?
C34 C35 C40 O4 -167.9(5) . . . . ?
C34 C35 N6 C32 -0.7(5) . . . . ?
C34A C33A N6A C36A 1.3(5) . . . . ?
C34A C35A C36A C41A 179.5(6) . . . . ?
C34A C35A C36A N6A 0.2(6) . . . . ?
C34A C35A C39A C40A -96.5(10) . . . . ?
C35 C34 C38 C39 -75.5(7) . . . . ?
C35 C40 O3 C41 -177.0(4) . . . . ?
C35A C34A C37A C38A -80.9(10) . . . . ?
C35A C36A C41A O3A -179.4(6) . . . . ?
C35A C36A C41A O4A -13.3(10) . . . . ?
C35A C36A C41A O5 16.5(11) . . . . ?
C35A C36A N6A C33A -0.9(6) . . . . ?
C36 C33 C34 C35 -177.3(4) . . . . ?
C36 C33 C34 C38 6.7(7) . . . . ?
C36A C35A C39A C40A 76.5(10) . . . . ?
C36A C41A O4A C42A -178.9(8) . . . . ?
C36A C41A O5 C42B 171.3(10) . . . . ?
C37A C34A C35A C36A -177.3(6) . . . . ?
C37A C34A C35A C39A -3.1(11) . . . . ?
C38 C34 C35 C40 -9.4(8) . . . . ?
C38 C34 C35 N6 176.1(4) . . . . ?
C39A C35A C36A C41A 5.2(11) . . . . ?
C39A C35A C36A N6A -174.1(6) . . . . ?
C40 C35 N6 C32 -176.0(4) . . . . ?
C41A C36A N6A C33A 179.6(4) . . . . ?
C42 C41 O3 C40 -163.4(4) . . . . ?
C43A C42A O4A C41A -82.2(17) . . . . ?
C43B C42B O5 C41A 82.0(17) . . . . ?
C053 C052 O02M C050 -70.6(9) . . . . ?
F1D C1D S1D O1D -56(2) . . . . ?
F1D C1D S1D O2D -173.7(19) . . . . ?
F1D C1D S1D O3D 67(2) . . . . ?
F1E C1E S1E O1E -65.3(4) . . . . ?
F1E C1E S1E O2E 174.7(3) . . . . ?
F1E C1E S1E O3E 54.2(4) . . . . ?
F2D C1D S1D O1D 66.4(16) . . . . ?
F2D C1D S1D O2D -51.1(16) . . . . ?
F2D C1D S1D O3D -170.4(14) . . . . ?
F2E C1E S1E O1E 175.1(3) . . . . ?
F2E C1E S1E O2E 55.0(4) . . . . ?
F2E C1E S1E O3E -65.4(4) . . . . ?
F3D C1D S1D O1D -161.6(14) . . . . ?
F3D C1D S1D O2D 81.0(16) . . . . ?
F3D C1D S1D O3D -38.3(18) . . . . ?
F3E C1E S1E O1E 54.7(4) . . . . ?
F3E C1E S1E O2E -65.4(4) . . . . ?
F3E C1E S1E O3E 174.2(3) . . . . ?
N1 C4 C5 C6 0.5(5) . . . . ?
N1 C4 C5 C8 177.8(4) . . . . ?
N1 C7 C12 C13 95.0(6) . . . . ?
N1 C7 C12 N2 -90.2(5) . . . . ?
N1A C4A C5A C6A 0.2(5) . . . . ?
N1A C4A C5A C8A 177.6(4) . . . . ?
N1A C7A C12A C13A -86.3(6) . . . . ?
N1A C7A C12A N2A 94.5(5) . . . . ?
N2 C12 C13 C14 -0.2(5) . . . . ?
N2 C12 C13 C16 176.9(4) . . . . ?
N2 C15 C20 C21 -171.2(4) . . . . ?
N2 C15 C20 N3 8.1(6) . . . . ?
N2A C12A C13A C14A -0.7(5) . . . . ?
N2A C12A C13A C16A -179.6(4) . . . . ?
N2A C15A C20A C21A 179.3(4) . . . . ?
N2A C15A C20A N3A -1.4(6) . . . . ?
N3 C20 C21 N4 0.7(6) . . . . ?
N3 C23 C24 C25 175.9(5) . . . . ?
N3 C23 C24 N5 -6.2(6) . . . . ?
N3A C20A C21A N4A 0.9(7) . . . . ?
N3A C23A C25A C26A 176.7(6) . . . . ?
N3A C23A C25A N5A -0.1(7) . . . . ?
N4 C22 C23 C24 -178.0(4) . . . . ?
N4 C22 C23 N3 0.1(7) . . . . ?
N4A C22A C23A C25A -177.8(5) . . . . ?
N4A C22A C23A N3A 1.9(7) . . . . ?
N5 C24 C25 C26 -0.1(5) . . . . ?
N5 C24 C25 C28 -179.4(5) . . . . ?
N5 C27 C32 C33 -81.5(6) . . . . ?
N5 C27 C32 N6 93.2(5) . . . . ?
N5A C25A C26A C27A -0.8(6) . . . . ?
N5A C25A C26A C29A -175.0(6) . . . . ?
N5A C28A C33A C34A 94.0(7) . . . . ?
N5A C28A C33A N6A -82.6(6) . . . . ?
N6 C32 C33 C34 -0.7(5) . . . . ?
N6 C32 C33 C36 176.9(4) . . . . ?
N6 C35 C40 O3 -174.1(4) . . . . ?
N6 C35 C40 O4 6.1(7) . . . . ?
N6A C33A C34A C35A -1.2(6) . . . . ?
N6A C33A C34A C37A 176.7(6) . . . . ?
N6A C36A C41A O3A -0.1(8) . . . . ?
N6A C36A C41A O4A 165.9(6) . . . . ?
N6A C36A C41A O5 -164.3(7) . . . . ?
O1 C3 C4 C5 1.5(6) . . . . ?
O1 C3 C4 N1 179.6(3) . . . . ?
O1A C3A C4A C5A 20.4(9) . . . . ?
O1A C3A C4A N1A -167.4(6) . . . . ?
O1D S1D C45 F4 56.4(17) . . . . ?
O1D S1D C45 F5 165.0(15) . . . . ?
O1D S1D C45 F6 -61.1(12) . . . . ?
O2 C3 C4 C5 -179.0(4) . . . . ?
O2 C3 C4 N1 -0.8(6) . . . . ?
O2 C3 O1 C2 -2.9(6) . . . . ?
O2A C3A C4A C5A -169.7(5) . . . . ?
O2A C3A C4A N1A 2.5(7) . . . . ?
O2A C3A O1A C2A 12.4(11) . . . . ?
O2A C3A O9 C44 -0.7(19) . . . . ?
O2D S1D C45 F4 -64.5(18) . . . . ?
O2D S1D C45 F5 44.1(17) . . . . ?
O2D S1D C45 F6 178.0(10) . . . . ?
O3A C41A O4A C42A -12.7(13) . . . . ?
O3A C41A O5 C42B 6.8(16) . . . . ?
O3D S1D C45 F4 176.0(16) . . . . ?
O3D S1D C45 F5 -75.4(16) . . . . ?
O3D S1D C45 F6 58.5(12) . . . . ?
O4 C40 O3 C41 2.7(7) . . . . ?
C1B C2B O1B C3B 148.2(5) . . . . ?
C1BS C2BS O1BS C3BS -175.7(5) . . . . ?
C3B C4B C5B C6B -172.7(5) . . . . ?
C3B C4B C5B C048 6.5(9) . . . . ?
C3B C4B N1B C7B 174.7(4) . . . . ?
C4B C3B O1B C2B 173.7(5) . . . . ?
C4B C5B C6B C7B -0.4(6) . . . . ?
C4B C5B C6B C8B 175.8(5) . . . . ?
C4B C5B C048 C058 84.7(8) . . . . ?
C4BS C3BS O1BS C2BS 176.2(4) . . . . ?
C5B C4B N1B C7B 0.9(5) . . . . ?
C5B C6B C7B C10B -177.2(7) . . . . ?
C5B C6B C7B N1B 1.0(6) . . . . ?
C5B C6B C7B C10C -178.2(11) . . . . ?
C5B C6B C8B C9B -85.7(8) . . . . ?
C6B C5B C048 C058 -96.1(8) . . . . ?
C6B C7B C10B C11B -91(3) . . . . ?
C6B C7B C10B N2B 92(3) . . . . ?
C6B C7B N1B C4B -1.2(5) . . . . ?
C6B C7B C10C N2B 70(5) . . . . ?
C6B C7B C10C C11C -98(6) . . . . ?
C7B C6B C8B C9B 89.9(7) . . . . ?
C7B C10B C11B C12B -178(3) . . . . ?
C7B C10B C11B C14B -1(4) . . . . ?
C7B C10B N2B C13B 179.7(19) . . . . ?
C7B C10C C11C C12C 176(6) . . . . ?
C7B C10C C11C C14C -9(9) . . . . ?
C8B C6B C7B C10B 6.5(10) . . . . ?
C8B C6B C7B N1B -175.3(5) . . . . ?
C8B C6B C7B C10C 5.5(14) . . . . ?
C10B C7B N1B C4B 177.0(6) . . . . ?
C10B C11B C12B C13B -1(2) . . . . ?
C10B C11B C12B C16B -172.2(17) . . . . ?
C10B C11B C14B C15B -100(2) . . . . ?
C11B C10B N2B C13B 2(3) . . . . ?
C11B C12B C13B C18B 171.9(14) . . . . ?
C11B C12B C13B N2B 2.3(13) . . . . ?
C11B C12B C16B C17B 80.4(12) . . . . ?
C12B C11B C14B C15B 76.3(15) . . . . ?
C12B C13B C18B C19B -2(2) . . . . ?
C12B C13B C18B N3B 171.8(14) . . . . ?
C12B C13B N2B C10B -2.7(19) . . . . ?
C13B C12B C16B C17B -88.8(13) . . . . ?
C13B C18B C19B N4B 171.3(8) . . . . ?
C13B C18B N3B C21B -172.9(7) . . . . ?
C14B C11B C12B C13B -178.3(11) . . . . ?
C14B C11B C12B C16B 10.7(18) . . . . ?
C16B C12B C13B C18B -17(2) . . . . ?
C16B C12B C13B N2B 172.9(10) . . . . ?
C18B C13B N2B C10B -174.8(17) . . . . ?
C18B C19B N4B C20B 2.0(6) . . . . ?
C18B C19B N4B C22B 178.3(4) . . . . ?
C19B C18B N3B C21B 1.2(6) . . . . ?
C19B C18B C13C N2B -175.3(12) . . . . ?
C19B C18B C13C C12C -12(4) . . . . ?
C20B C21B C23B C24B 13.5(8) . . . . ?
C20B C21B C23B N5B -170.6(4) . . . . ?
C20B C21B N3B C18B 0.4(6) . . . . ?
C21B C20B N4B C19B -0.4(6) . . . . ?
C21B C20B N4B C22B -176.7(4) . . . . ?
C21B C23B C24B C25B 174.6(5) . . . . ?
C21B C23B C24B C27B -5.4(8) . . . . ?
C21B C23B N5B C26B -176.6(4) . . . . ?
C23B C21B N3B C18B -179.1(4) . . . . ?
C23B C24B C25B C26B 2.4(5) . . . . ?
C23B C24B C25B C29B 179.2(5) . . . . ?
C23B C24B C27B C28B -80.0(6) . . . . ?
C24B C23B N5B C26B 0.2(5) . . . . ?
C24B C25B C26B C31B -179.0(8) . . . . ?
C24B C25B C26B N5B -2.3(5) . . . . ?
C24B C25B C26B C31C 174.5(8) . . . . ?
C24B C25B C29B C30B -79.3(7) . . . . ?
C25B C24B C27B C28B 100.0(5) . . . . ?
C25B C26B C31B C32B 75(3) . . . . ?
C25B C26B C31B N6B -98.1(15) . . . . ?
C25B C26B N5B C23B 1.3(5) . . . . ?
C25B C26B C31C N6B -116.6(19) . . . . ?
C25B C26B C31C C32C 64(3) . . . . ?
C26B C25B C29B C30B 97.0(7) . . . . ?
C26B C31B C32B C33B -177(2) . . . . ?
C26B C31B C32B C35B 5(4) . . . . ?
C26B C31B N6B C34B 179(2) . . . . ?
C26B C31C C32C C33C -180(2) . . . . ?
C26B C31C C32C C35C 6(4) . . . . ?
C27B C24B C25B C26B -177.6(5) . . . . ?
C27B C24B C25B C29B -0.8(8) . . . . ?
C29B C25B C26B C31B 4.2(11) . . . . ?
C29B C25B C26B N5B -179.1(5) . . . . ?
C29B C25B C26B C31C -2.3(10) . . . . ?
C31B C26B N5B C23B 178.7(6) . . . . ?
C31B C32B C33B C34B 1(3) . . . . ?
C31B C32B C33B C37B -174.5(16) . . . . ?
C31B C32B C35B C36B -106.6(19) . . . . ?
C32B C31B N6B C34B 4(3) . . . . ?
C32B C33B C34B N6B 1(3) . . . . ?
C32B C33B C34B C39C -180(4) . . . . ?
C32B C33B C37B C38B 98.1(17) . . . . ?
C33B C32B C35B C36B 74.7(18) . . . . ?
C33B C34B N6B C31B -3(3) . . . . ?
C33B C34B C39C O10 177(4) . . . . ?
C33B C34B C39C O4C -10(5) . . . . ?
C34B C33B C37B C38B -77(3) . . . . ?
C34B C39C O4C C40C -167(2) . . . . ?
C35B C32B C33B C34B -180(2) . . . . ?
C35B C32B C33B C37B 4(2) . . . . ?
C37B C33B C34B N6B 176.9(16) . . . . ?
C37B C33B C34B C39C -4(6) . . . . ?
C41B C40B O4B C39B 177.7(17) . . . . ?
C048 C5B C6B C7B -179.7(5) . . . . ?
C048 C5B C6B C8B -3.5(9) . . . . ?
N1B C4B C5B C6B -0.3(5) . . . . ?
N1B C4B C5B C048 179.0(5) . . . . ?
N1B C7B C10B C11B 92(3) . . . . ?
N1B C7B C10B N2B -85(2) . . . . ?
N1B C7B C10C N2B -109(4) . . . . ?
N1B C7B C10C C11C 83(7) . . . . ?
N2B C10B C11B C12B -1(3) . . . . ?
N2B C10B C11B C14B 176.6(13) . . . . ?
N2B C13B C18B C19B 166.6(7) . . . . ?
N2B C13B C18B N3B -19.4(13) . . . . ?
N2B C10C C11C C12C 7(5) . . . . ?
N2B C10C C11C C14C -178(3) . . . . ?
N3B C18B C19B N4B -2.3(6) . . . . ?
N3B C18B C13C N2B 18(2) . . . . ?
N3B C18B C13C C12C -179(2) . . . . ?
N3B C21B C23B C24B -167.1(4) . . . . ?
N3B C21B C23B N5B 8.8(6) . . . . ?
N4B C20B C21B C23B 178.6(4) . . . . ?
N4B C20B C21B N3B -0.8(6) . . . . ?
N5B C23B C24B C25B -1.6(5) . . . . ?
N5B C23B C24B C27B 178.4(4) . . . . ?
N5B C26B C31B C32B -102(2) . . . . ?
N5B C26B C31B N6B 85.3(18) . . . . ?
N5B C26B C31C N6B 60(2) . . . . ?
N5B C26B C31C C32C -120(2) . . . . ?
N6B C31B C32B C33B -3(2) . . . . ?
N6B C31B C32B C35B 177.7(13) . . . . ?
N6B C34B C39C O10 -4(5) . . . . ?
N6B C34B C39C O4C 169(2) . . . . ?
N6B C31C C32C C33C 0(2) . . . . ?
N6B C31C C32C C35C -173.2(15) . . . . ?
O1B C3B C4B C5B -13.4(7) . . . . ?
O1B C3B C4B N1B 174.7(4) . . . . ?
O2B C3B C4B C5B 166.4(5) . . . . ?
O2B C3B C4B N1B -5.5(7) . . . . ?
O2B C3B O1B C2B -6.0(7) . . . . ?
O3B C39B O4B C40B 8(4) . . . . ?
O3B C39B C34C N6B -10(5) . . . . ?
O3B C39B C34C C33C -177(5) . . . . ?
O4B C39B C34C N6B -178(3) . . . . ?
O4B C39B C34C C33C 15(7) . . . . ?
F1 C43 S1 O6 99.9(17) . . . . ?
F1 C43 S1 O7 -22.6(19) . . . . ?
F1 C43 S1 O8 -133.8(15) . . . . ?
F2 C43 S1 O6 -26.4(19) . . . . ?
F2 C43 S1 O7 -148.8(16) . . . . ?
F2 C43 S1 O8 99.9(17) . . . . ?
F3 C43 S1 O6 -154.7(13) . . . . ?
F3 C43 S1 O7 82.8(16) . . . . ?
F3 C43 S1 O8 -28.5(17) . . . . ?
O9 C3A C4A C5A -3.7(11) . . . . ?
O9 C3A C4A N1A 168.5(9) . . . . ?
C31C C26B N5B C23B -175.4(8) . . . . ?
C31C N6B C34C C39B -169(3) . . . . ?
C31C N6B C34C C33C 2(4) . . . . ?
C31C C32C C33C C34C 1(3) . . . . ?
C31C C32C C33C C37C -173.6(18) . . . . ?
C31C C32C C35C C36C 103(2) . . . . ?
C32C C33C C34C C39B 167(5) . . . . ?
C32C C33C C34C N6B -1(4) . . . . ?
C32C C33C C37C C38C 104(2) . . . . ?
C33C C32C C35C C36C -69(2) . . . . ?
C34C C39B O4B C40B 176(3) . . . . ?
C34C N6B C31C C26B 179(3) . . . . ?
C34C N6B C31C C32C -1(3) . . . . ?
C34C C33C C37C C38C -69(3) . . . . ?
C35C C32C C33C C34C 174(3) . . . . ?
C35C C32C C33C C37C 0(3) . . . . ?
C37C C33C C34C C39B -19(7) . . . . ?
C37C C33C C34C N6B 172.7(18) . . . . ?
C10C C7B N1B C4B 178.3(7) . . . . ?
C10C N2B C13C C18B 178(3) . . . . ?
C10C N2B C13C C12C 11(4) . . . . ?
C10C C11C C12C C13C -1(4) . . . . ?
C10C C11C C12C C16C -177(3) . . . . ?
C10C C11C C14C C15C -108(4) . . . . ?
C11C C12C C13C C18B -170(3) . . . . ?
C11C C12C C13C N2B -6(3) . . . . ?
C11C C12C C16C C17C -107.5(19) . . . . ?
C12C C11C C14C C15C 67(3) . . . . ?
C13C C18B C19B N4B -168.4(14) . . . . ?
C13C C18B N3B C21B 167.7(13) . . . . ?
C13C N2B C10C C7B 178(3) . . . . ?
C13C N2B C10C C11C -11(5) . . . . ?
C13C C12C C16C C17C 77(3) . . . . ?
C14C C11C C12C C13C -176(2) . . . . ?
C14C C11C C12C C16C 8(3) . . . . ?
C16C C12C C13C C18B 6(4) . . . . ?
C16C C12C C13C N2B 169.8(16) . . . . ?
O10 C39C O4C C40C 7(3) . . . . ?
C39C C34B N6B C31B 177(3) . . . . ?
C39C O4C C40C C41C -87.8(16) . . . . ?
